data_1575226
loop_
_publ_author_name
'Adlbert, Lukas'
'Weber, Martin'
'Riesinger, Christoph'
'Seidl, Michael'
'Scheer, Manfred'

_publ_section_title
;
 A simple synthesis of group 2 anthracenides and their use as reducing
 agents for polypnictogen ligand complexes.
;
_journal_issue 34
_journal_name_full 'Chemical science'
_journal_page_first 15446
_journal_page_last 15454
_journal_paper_doi 10.1039/d5sc04242a
_journal_volume 16
_journal_year 2025
_chemical_formula_moiety 'C40 H70 Ba Fe2 O5 P10, 0.5(C4 H8 O), 0.25[C4H8O], 0.25[C4H8O]'
_chemical_formula_sum 'C44 H78 Ba Fe2 O6 P10'
_chemical_formula_weight 1261.80
_space_group_crystal_system orthorhombic
_space_group_IT_number 29
_space_group_name_Hall 'P 2c -2ac'
_space_group_name_H-M_alt 'P c a 21'
_atom_sites_solution_hydrogens geom
_atom_sites_solution_primary dual
_audit_creation_date 2025-01-14
_audit_creation_method
;
Olex2 1.5-alpha
(compiled 2025.01.10 svn.r16582094 for OlexSys, GUI svn.r7115)
;
_audit_update_record
;
2025-05-25 deposited with the CCDC.	2025-07-23 downloaded from the CCDC.
;
_cell_angle_alpha 90
_cell_angle_beta 90
_cell_angle_gamma 90
_cell_formula_units_Z 16
_cell_length_a 27.7184(7)
_cell_length_b 40.4538(12)
_cell_length_c 20.3254(4)
_cell_measurement_reflns_used 16119
_cell_measurement_temperature 133.00(10)
_cell_measurement_theta_max 25.8510
_cell_measurement_theta_min 1.9550
_cell_volume 22791.2(10)
_computing_cell_refinement 'CrysAlisPro 1.171.41.83a (Rigaku OD, 2020)'
_computing_data_collection 'CrysAlisPro 1.171.41.83a (Rigaku OD, 2020)'
_computing_data_reduction 'CrysAlisPro 1.171.41.83a (Rigaku OD, 2020)'
_computing_molecular_graphics 'Olex2 1.5-alpha (Dolomanov et al., 2009)'
_computing_publication_material 'Olex2 1.5-alpha (Dolomanov et al., 2009)'
_computing_structure_refinement 'SHELXL 2018/3 (Sheldrick, 2015)'
_computing_structure_solution 'SHELXT 2018/2 (Sheldrick, 2018)'
_diffrn_ambient_temperature 133.15
_diffrn_detector_area_resol_mean 10.0000
_diffrn_detector_type 'HyPix-Arc 150'
_diffrn_measured_fraction_theta_full 0.995
_diffrn_measured_fraction_theta_max 0.993
_diffrn_measurement_details
;
List of Runs (angles in degrees, time in seconds):

  # Type    Start    End  Width  t~exp~   \w     \q     \k     \f   Frames
#--------------------------------------------------------------------------
  1  \w    -10.00  29.14   0.38  165.00    --    0.12  95.00 129.08  103
  2  \w    -11.00  20.92   0.38  165.00    --    0.12  99.00  -2.35   84
  3  \w      7.00  38.16   0.38  165.00    --    0.12  74.00 -56.90   82
  4  \w    -43.00  -7.66   0.38  165.00    --   -2.00 -67.00  59.64   93
;
_diffrn_measurement_device 'four-circle diffractometer'
_diffrn_measurement_device_type 'XtaLAB Synergy R, DW system, HyPix-Arc 150'
_diffrn_measurement_method '\w scans'
_diffrn_radiation_type MoK\a
_diffrn_radiation_wavelength 0.71073
_diffrn_reflns_av_R_equivalents 0.0994
_diffrn_reflns_av_unetI/netI 0.0775
_diffrn_reflns_Laue_measured_fraction_full 0.995
_diffrn_reflns_Laue_measured_fraction_max 0.993
_diffrn_reflns_limit_h_max 32
_diffrn_reflns_limit_h_min -33
_diffrn_reflns_limit_k_max 44
_diffrn_reflns_limit_k_min -49
_diffrn_reflns_limit_l_max 24
_diffrn_reflns_limit_l_min -23
_diffrn_reflns_number 100203
_diffrn_reflns_point_group_measured_fraction_full 0.856
_diffrn_reflns_point_group_measured_fraction_max 0.851
_diffrn_reflns_theta_full 25.242
_diffrn_reflns_theta_max 25.727
_diffrn_reflns_theta_min 1.781
_exptl_absorpt_coefficient_mu 1.508
_exptl_absorpt_correction_T_max 1.00000
_exptl_absorpt_correction_T_min 0.09466
_exptl_absorpt_correction_type multi-scan
_exptl_absorpt_process_details
;
CrysAlisPro 1.171.41.83a (Rigaku Oxford Diffraction, 2020)
Empirical absorption correction using spherical harmonics,
implemented in SCALE3 ABSPACK scaling algorithm.
;
_exptl_crystal_colour 'dark brown'
_exptl_crystal_colour_modifier dark
_exptl_crystal_colour_primary brown
_exptl_crystal_density_diffrn 1.471
_exptl_crystal_description rhombohedral
_exptl_crystal_F_000 10368
_exptl_crystal_size_max 0.11
_exptl_crystal_size_mid 0.08
_exptl_crystal_size_min 0.05
_refine_diff_density_max 4.239
_refine_diff_density_min -3.364
_refine_diff_density_rms 0.185
_refine_ls_abs_structure_details
;
 Refined as an inversion twin.
;
_refine_ls_abs_structure_Flack 0.52(3)
_refine_ls_extinction_method none
_refine_ls_goodness_of_fit_ref 1.066
_refine_ls_hydrogen_treatment constr
_refine_ls_matrix_type full
_refine_ls_number_parameters 2373
_refine_ls_number_reflns 36991
_refine_ls_number_restraints 1692
_refine_ls_restrained_S_all 1.071
_refine_ls_R_factor_all 0.1214
_refine_ls_R_factor_gt 0.1004
_refine_ls_shift/su_max 0.002
_refine_ls_shift/su_mean 0.000
_refine_ls_structure_factor_coef Fsqd
_refine_ls_weighting_details 'w=1/[\s^2^(Fo^2^)+(0.1826P)^2^+73.0304P] where P=(Fo^2^+2Fc^2^)/3'
_refine_ls_weighting_scheme calc
_refine_ls_wR_factor_gt 0.2664
_refine_ls_wR_factor_ref 0.2853
_reflns_Friedel_coverage 0.662
_reflns_Friedel_fraction_full 0.708
_reflns_Friedel_fraction_max 0.700
_reflns_number_gt 28475
_reflns_number_total 36991
_reflns_threshold_expression 'I > 2\s(I)'
_cod_data_source_file d5sc04242a2.cif
_cod_data_source_block maw391_red8
_cod_depositor_comments 'Adding full bibliography for 1575224--1575230.cif.'
_cod_database_code 1575226
_shelx_shelxl_version_number 2018/3
_chemical_oxdiff_formula 'Ba1 C44 Fe2 H76 O6 P10 '
_chemical_oxdiff_usercomment 'Neuer versuch 133 K mit Mo '
_shelx_space_group_comment
;
The symmetry employed for this shelxl refinement is uniquely defined
by the following loop, which should always be used as a source of
symmetry information in preference to the above space-group names.
They are only intended as comments.
;
_shelx_estimated_absorpt_t_max 0.928
_shelx_estimated_absorpt_t_min 0.852
_olex2_refinement_description
;
1. Twinned data refinement
 Scales: 0.48(3)
 0.52(3)
2. Fixed Uiso
 At 1.2 times of:
  All C(H,H) groups
 At 1.5 times of:
  All C(H,H,H) groups
3. Restrained distances
 C144-C138
 1.54 with sigma of 0.02
 C144-C135
 1.54 with sigma of 0.02
 O23-C169 = O23-C172
 1.44 with sigma of 0.02
 C169-C170 = C171-C172
 1.53 with sigma of 0.02
 C170-C171
 1.54 with sigma of 0.02
 O24-C173 = O24-C176
 1.44 with sigma of 0.02
 C173-C174 = C175-C176
 1.53 with sigma of 0.02
 C174-C175
 1.54 with sigma of 0.02
 O25-C177 = O25-C180
 1.44 with sigma of 0.02
 C177-C178 = C179-C180
 1.53 with sigma of 0.02
 C178-C179
 1.54 with sigma of 0.02
 O26-C181 = O26-C184
 1.44 with sigma of 0.02
 C181-C182 = C183-C184
 1.53 with sigma of 0.02
 C182-C183
 1.54 with sigma of 0.02
 P35-P33 = P33-P11 = P38-P34 = P38-P37
 2.15 with sigma of 0.02
 P39-P35 = P40-P39 = P40-P11 = P34-P30 = P36-P30 = P37-P36
 2.13 with sigma of 0.02
 Fe4-P39 = Fe4-P35 = Fe4-P11 = Fe4-P40
 2.3 with sigma of 0.02
 Fe7-P37 = Fe7-P36 = Fe7-P30 = Fe7-P34
 2.3 with sigma of 0.02
 P38-P33
 2.2 with sigma of 0.02
 C96-C108 = C96-C90 = C84-C108
 1.54 with sigma of 0.02
 O23-C170 = O23-C171 = C169-C171 = C170-C172
 2.38 with sigma of 0.04
 O24-C174 = O24-C175 = C173-C175 = C174-C176
 2.38 with sigma of 0.04
 O25-C178 = O25-C179 = C177-C179 = C178-C180
 2.38 with sigma of 0.04
 O26-C182 = O26-C183 = C181-C183 = C182-C184
 2.38 with sigma of 0.04
 P40-P35
 3.35 with sigma of 0.04
 P39-P11
 3.35 with sigma of 0.04
 P40-P33
 3.5 with sigma of 0.04
 P39-P33
 3.5 with sigma of 0.04
 P38-P36
 3.5 with sigma of 0.04
 P30-P38
 3.5 with sigma of 0.04
 P30-P37
 3.35 with sigma of 0.04
 P36-P34
 3.35 with sigma of 0.04
 Fe7-P38
 3.2 with sigma of 0.04
 P33-Fe4
 3.2 with sigma of 0.04
 C181-C184
 2.2 with sigma of 0.04
 C90-C108
 2.2 with sigma of 0.04
 C169-C170 \\sim C170-C171 \\sim C171-C172
 with sigma of 0.02
 O23-C169 \\sim O23-C172
 with sigma of 0.02
 O23-C170 \\sim O23-C171
 with sigma of 0.04
 C170-C172 \\sim C169-C171
 with sigma of 0.04
 C173-C174 \\sim C174-C175 \\sim C175-C176
 with sigma of 0.02
 O24-C173 \\sim O24-C176
 with sigma of 0.02
 O24-C174 \\sim O24-C175
 with sigma of 0.04
 C174-C176 \\sim C173-C175
 with sigma of 0.04
 C177-C178 \\sim C178-C179 \\sim C179-C180
 with sigma of 0.02
 O25-C177 \\sim O25-C180
 with sigma of 0.02
 O25-C178 \\sim O25-C179
 with sigma of 0.04
 C178-C180 \\sim C177-C179
 with sigma of 0.04
 C181-C182 \\sim C182-C183 \\sim C183-C184
 with sigma of 0.02
 O26-C181 \\sim O26-C184
 with sigma of 0.02
 O26-C182 \\sim O26-C183
 with sigma of 0.04
 C182-C184 \\sim C181-C183
 with sigma of 0.04
4. Uiso/Uaniso restraints and constraints
O23 \\sim C169 \\sim C170 \\sim C171 \\sim C172: within 2A with sigma of 0.04
and sigma for terminal atoms of 0.08 within 2A
O24 \\sim C173 \\sim C174 \\sim C175 \\sim C176: within 2A with sigma of 0.04
and sigma for terminal atoms of 0.08 within 2A
O25 \\sim C177 \\sim C178 \\sim C179 \\sim C180: within 2A with sigma of 0.04
and sigma for terminal atoms of 0.08 within 2A
O26 \\sim C181 \\sim C182 \\sim C183 \\sim C184: within 2A with sigma of 0.04
and sigma for terminal atoms of 0.08 within 2A
All non-hydrogen atoms have similar U: within 2A with sigma of 0.01 and sigma
for terminal atoms of 0.02 within 2A
Uanis(Ba5) \\sim Ueq: with sigma of 0.001 and sigma for terminal atoms of 0.002
5. Rigid body (RIGU) restrains
 O23, C169, C170, C171, C172
 with sigma for 1-2 distances of 0.004 and sigma for 1-3 distances of 0.004
 O24, C173, C174, C175, C176
 with sigma for 1-2 distances of 0.004 and sigma for 1-3 distances of 0.004
 O25, C177, C178, C179, C180
 with sigma for 1-2 distances of 0.004 and sigma for 1-3 distances of 0.004
 O26, C181, C182, C183, C184
 with sigma for 1-2 distances of 0.004 and sigma for 1-3 distances of 0.004
6. Others
 Sof(O24)=Sof(C173)=Sof(H17G)=Sof(H17H)=Sof(C174)=Sof(H17I)=Sof(H17J)=
 Sof(C175)=Sof(H17K)=Sof(H17L)=Sof(C176)=Sof(H17M)=Sof(H17N)=1-FVAR(1)
 Sof(O23)=Sof(C169)=Sof(H16E)=Sof(H16F)=Sof(C170)=Sof(H17A)=Sof(H17B)=
 Sof(C171)=Sof(H17C)=Sof(H17D)=Sof(C172)=Sof(H17E)=Sof(H17F)=FVAR(1)
 Sof(O25)=Sof(C177)=Sof(H17O)=Sof(H17P)=Sof(C178)=Sof(H17Q)=Sof(H17R)=
 Sof(C179)=Sof(H17S)=Sof(H17T)=Sof(C180)=Sof(H18A)=Sof(H18B)=1-FVAR(2)
 Sof(O26)=Sof(C181)=Sof(H18C)=Sof(H18D)=Sof(C182)=Sof(H18E)=Sof(H18F)=
 Sof(C183)=Sof(H18G)=Sof(H18H)=Sof(C184)=Sof(H18I)=Sof(H18J)=FVAR(2)
 Sof(P41)=Sof(P42)=Sof(P43)=Sof(P44)=Sof(P45)=Sof(P46)=Sof(P47)=1-FVAR(3)
 Sof(P33)=Sof(P34)=Sof(P36)=Sof(P37)=Sof(P38)=Sof(P39)=Sof(P40)=FVAR(3)
 Fixed X: Ba1(0.29558)
 Fixed Y: Ba1(1.138255)
 Fixed Z: Ba1(0.057378)
7.a Secondary CH2 refined with riding coordinates:
 C2(H2A,H2B), C4(H4A,H4B), C6(H6A,H6B), C7(H7A,H7B), C12(H12A,H12B), C13(H13A,
 H13B), C16(H16A,H16B), C20(H20A,H20B), C23(H23A,H23B), C25(H25A,H25B),
 C27(H27A,H27B), C29(H29A,H29B), C31(H31A,H31B), C32(H32A,H32B), C33(H33A,H33B),
  C38(H38A,H38B), C39(H39A,H39B), C43(H43A,H43B), C44(H44A,H44B), C45(H45A,
 H45B), C55(H55A,H55B), C57(H57A,H57B), C60(H60A,H60B), C61(H61A,H61B),
 C63(H63A,H63B), C64(H64A,H64B), C66(H66A,H66B), C67(H67A,H67B), C68(H68A,H68B),
  C69(H69A,H69B), C71(H71A,H71B), C74(H74A,H74B), C76(H76A,H76B), C77(H77A,
 H77B), C79(H79A,H79B), C80(H80A,H80B), C83(H83A,H83B), C84(H84A,H84B),
 C85(H85A,H85B), C87(H87A,H87B), C89(H89A,H89B), C90(H90A,H90B), C91(H91A,H91B),
  C92(H92A,H92B), C93(H93A,H93B), C94(H94A,H94B), C95(H95A,H95B), C96(H96A,
 H96B), C97(H97A,H97B), C98(H98A,H98B), C100(H10A,H10B), C101(H10C,H10D),
 C103(H10E,H10F), C105(H10L,H10M), C106(H10J,H10K), C108(H10N,H10O), C109(H10P,
 H10Q), C112(H11D,H11E), C121(H12C,H12D), C122(H12E,H12F), C123(H12G,H12H),
 C124(H12I,H12J), C126(H12K,H12L), C131(H13F,H13G), C134(H13N,H13O), C135(H13P,
 H13Q), C136(H13R,H13S), C137(H13T,H13U), C138(H13V,H13W), C139(H13X,H13Y),
 C142(H14A,H14B), C144(H14Q,H14R), C145(H14F,H14G), C150(H15A,H15B), C152(H15F,
 H15G), C155(H15Q,H15R), C156(H15S,H15T), C157(H15U,H15V), C158(H15W,H15X),
 C160(H16C,H16D), C169(H16E,H16F), C170(H17A,H17B), C171(H17C,H17D), C172(H17E,
 H17F), C173(H17G,H17H), C174(H17I,H17J), C175(H17K,H17L), C176(H17M,H17N),
 C177(H17O,H17P), C178(H17Q,H17R), C179(H17S,H17T), C180(H18A,H18B), C181(H18C,
 H18D), C182(H18E,H18F), C183(H18G,H18H), C184(H18I,H18J)
7.b Idealised Me refined as rotating group:
 C14(H14N,H14O,H14P), C15(H15K,H15L,H15M), C19(H19A,H19B,H19C), C35(H35A,H35B,
 H35C), C40(H40A,H40B,H40C), C47(H47A,H47B,H47C), C48(H48A,H48B,H48C), C49(H49A,
 H49B,H49C), C50(H50A,H50B,H50C), C51(H51A,H51B,H51C), C53(H53A,H53B,H53C),
 C56(H56A,H56B,H56C), C58(H58A,H58B,H58C), C62(H62A,H62B,H62C), C65(H65A,H65B,
 H65C), C72(H72A,H72B,H72C), C73(H73A,H73B,H73C), C81(H81A,H81B,H81C), C82(H82A,
 H82B,H82C), C86(H86A,H86B,H86C), C88(H88A,H88B,H88C), C99(H99A,H99B,H99C),
 C104(H10G,H10H,H10I), C111(H11A,H11B,H11C), C113(H11F,H11G,H11H), C114(H11I,
 H11J,H11K), C115(H11L,H11M,H11N), C116(H11O,H11P,H11Q), C118(H11R,H11S,H11T),
 C129(H12M,H12N,H12O), C130(H13C,H13D,H13E), C132(H13H,H13I,H13J), C133(H13K,
 H13L,H13M), C143(H14C,H14D,H14E), C148(H14H,H14I,H14J), C149(H14K,H14L,H14M),
 C151(H15C,H15D,H15E), C153(H15H,H15I,H15J), C154(H15N,H15O,H15P), C159(H15Y,H,
 HA)
;
_smtbx_masks_special_details
;
A solvent mask was calculated and 304 electrons were 
found in a volume of 792\%A^3^ in 2 voids per unit cell. 
This is consistent with the presence of 
0.25[C4H8O], 0.25[C4H8O] per Asymmetric Unit 
which account for 320 electrons 
per unit cell.
;
_smtbx_masks_void_probe_radius 1.4
_smtbx_masks_void_truncation_radius 1.0
_olex2_submission_special_instructions 'No special instructions were received'
_oxdiff_exptl_absorpt_empirical_details
;
Empirical correction (ABSPACK) includes:
- Absorption correction using spherical harmonics
- Frame scaling
;
_oxdiff_exptl_absorpt_empirical_full_max 4.812
_oxdiff_exptl_absorpt_empirical_full_min 0.262

loop_
_space_group_symop_operation_xyz
'x, y, z'
'-x, -y, z+1/2'
'x+1/2, -y, z'
'-x+1/2, y, z+1/2'

loop_
_atom_site_label
_atom_site_type_symbol
_atom_site_fract_x
_atom_site_fract_y
_atom_site_fract_z
_atom_site_U_iso_or_equiv
_atom_site_adp_type
_atom_site_occupancy
_atom_site_site_symmetry_order
_atom_site_calc_flag
_atom_site_refinement_flags_posn
_atom_site_refinement_flags_adp
_atom_site_refinement_flags_occupancy
_atom_site_disorder_assembly
_atom_site_disorder_group
Ba1 Ba 0.295580 1.138256 0.057378 0.0304(2) Uani 1 1 d . . . . .
Ba2 Ba 0.67261(4) 1.12068(3) 0.41291(7) 0.0410(3) Uani 1 1 d . . . . .
Ba3 Ba 0.67869(5) 1.61788(3) 0.38594(8) 0.0509(3) Uani 1 1 d . . . . .
Fe1 Fe 0.40909(8) 1.08492(6) -0.12426(12) 0.0301(5) Uani 1 1 d . . . . .
Fe2 Fe 0.15336(9) 1.06478(7) -0.05846(13) 0.0343(6) Uani 1 1 d . . . . .
Fe3 Fe 0.86849(10) 1.68669(8) 0.27583(13) 0.0420(7) Uani 1 1 d . . . . .
Fe4 Fe 0.85055(10) 1.43709(8) 0.36237(14) 0.0414(6) Uani 1 1 d D . . . .
Fe5 Fe 0.59940(10) 1.71191(8) 0.25178(15) 0.0440(7) Uani 1 1 d . U . . .
Fe6 Fe 0.86382(10) 1.18408(8) 0.53501(14) 0.0445(7) Uani 1 1 d . . . . .
Fe7 Fe 0.59618(11) 1.41412(8) 0.43228(15) 0.0448(7) Uani 1 1 d D . . . .
Fe8 Fe 0.59450(11) 1.20445(9) 0.57593(15) 0.0526(8) Uani 1 1 d . . . . .
P1 P 0.34572(18) 1.12051(12) -0.0990(2) 0.0381(10) Uani 1 1 d . . . . .
P2 P 0.33136(17) 1.07950(14) -0.1633(2) 0.0391(11) Uani 1 1 d . . . . .
P3 P 0.38522(19) 1.09884(13) -0.0192(2) 0.0400(11) Uani 1 1 d . . . . .
P4 P 0.32331(19) 1.03633(13) -0.1022(3) 0.0461(12) Uani 1 1 d . . . . .
P5 P 0.38685(19) 1.04725(14) -0.0444(3) 0.0447(12) Uani 1 1 d . . . . .
P6 P 0.8342(2) 1.1872(2) 0.6421(3) 0.071(2) Uani 1 1 d . . . . .
P7 P 0.7979(2) 1.70719(16) 0.3219(3) 0.0532(14) Uani 1 1 d . . . . .
P8 P 0.22555(19) 1.08292(15) -0.0166(3) 0.0482(13) Uani 1 1 d . . . . .
P9 P 0.6778(2) 1.72508(16) 0.2220(3) 0.0498(13) Uani 1 1 d . . . . .
P10 P 0.6741(2) 1.21919(18) 0.5969(3) 0.0569(16) Uani 1 1 d . . . . .
P11 P 0.7803(2) 1.41310(17) 0.3305(3) 0.0568(16) Uani 1 1 d D . . . .
P12 P 0.6559(2) 1.73865(19) 0.3193(3) 0.0617(16) Uani 1 1 d . . . . .
P13 P 0.6972(2) 1.67360(16) 0.2229(3) 0.0521(14) Uani 1 1 d . . . . .
P14 P 0.7606(2) 1.66285(15) 0.2878(3) 0.0499(13) Uani 1 1 d . . . . .
P15 P 0.8203(2) 1.64879(16) 0.2246(3) 0.0518(14) Uani 1 1 d . . . . .
P16 P 0.7552(2) 1.15889(16) 0.5237(3) 0.0495(13) Uani 1 1 d . . . . .
P17 P 0.7925(2) 1.20442(16) 0.4913(3) 0.0508(14) Uani 1 1 d . . . . .
P18 P 0.2026(2) 1.10496(18) -0.1063(4) 0.071(2) Uani 1 1 d . . . . .
P19 P 0.8152(2) 1.14487(19) 0.5842(3) 0.0600(16) Uani 1 1 d . . . . .
P20 P 0.8243(2) 1.73138(17) 0.2361(3) 0.0580(15) Uani 1 1 d . . . . .
P21 P 0.2586(2) 1.03515(14) -0.0401(3) 0.0494(13) Uani 1 1 d . . . . .
P22 P 0.6307(2) 1.66099(17) 0.2708(4) 0.0624(16) Uani 1 1 d . . . . .
P23 P 0.8198(2) 1.22779(17) 0.5785(3) 0.0602(16) Uani 1 1 d . . . . .
P24 P 0.6262(2) 1.15386(17) 0.5505(3) 0.0594(15) Uani 1 1 d . . . . .
P25 P 0.1981(2) 1.02259(18) -0.1035(4) 0.072(2) Uani 1 1 d . . . . .
P26 P 0.1841(3) 1.0639(3) -0.1647(3) 0.089(3) Uani 1 1 d . . . . .
P27 P 0.6117(3) 1.1875(2) 0.4704(3) 0.080(2) Uani 1 1 d . . . . .
P28 P 0.6940(2) 1.16736(19) 0.5922(3) 0.0598(16) Uani 1 1 d . . . . .
P29 P 0.6225(3) 1.6951(2) 0.3563(3) 0.072(2) Uani 1 1 d . . . . .
P30 P 0.6564(2) 1.37599(17) 0.4122(3) 0.0558(14) Uani 1 1 d D . . . .
P31 P 0.8381(2) 1.6917(2) 0.1692(3) 0.0608(16) Uani 1 1 d . . . . .
P32 P 0.6469(3) 1.2320(2) 0.5015(4) 0.080(2) Uani 1 1 d . . . . .
P33 P 0.7451(4) 1.4620(3) 0.3412(6) 0.054(3) Uani 0.580(8) 1 d D U P A 1
P34 P 0.6717(4) 1.4205(3) 0.4698(6) 0.050(2) Uani 0.580(8) 1 d D U P A 1
P35 P 0.8040(3) 1.47740(19) 0.4124(5) 0.084(2) Uani 1 1 d D U . . .
P36 P 0.6169(5) 1.3982(3) 0.3295(6) 0.060(3) Uani 0.580(8) 1 d D U P A 1
P37 P 0.6155(3) 1.4509(2) 0.3491(6) 0.056(3) Uani 0.580(8) 1 d D U P A 1
O1 O 0.3648(5) 1.1454(4) 0.1516(7) 0.045(3) Uani 1 1 d . U . . .
P38 P 0.6793(3) 1.4631(2) 0.4033(6) 0.052(2) Uani 0.580(8) 1 d D U P A 1
O2 O 0.2340(5) 1.1855(3) 0.0080(7) 0.047(3) Uani 1 1 d . U . . .
O3 O 0.2452(5) 1.1639(3) 0.1621(7) 0.046(3) Uani 1 1 d . U . . .
C1 C 0.4662(6) 1.0580(5) -0.1634(9) 0.038(3) Uani 1 1 d . U . . .
O4 O 0.6978(6) 1.0792(4) 0.3136(6) 0.061(3) Uani 1 1 d . U . . .
O5 O 0.7230(7) 1.6520(5) 0.4828(9) 0.076(4) Uani 1 1 d . U . . .
O6 O 0.7207(6) 1.1611(5) 0.3330(9) 0.066(4) Uani 1 1 d . U . . .
O7 O 0.6381(6) 1.3495(5) 0.1620(7) 0.067(4) Uani 1 1 d . U . . .
O8 O 0.6535(7) 1.3017(5) 0.2867(8) 0.069(4) Uani 1 1 d . U . . .
O9 O 0.6011(5) 1.1318(4) 0.3200(7) 0.052(3) Uani 1 1 d . U . . .
O10 O 0.6040(7) 1.6272(5) 0.4699(9) 0.078(4) Uani 1 1 d . U . . .
O11 O 0.5948(6) 1.0788(4) 0.4356(8) 0.058(3) Uani 1 1 d . U . . .
C2 C 0.2487(8) 1.1928(5) 0.2634(10) 0.046(4) Uani 1 1 d . U . . .
H2A H 0.245268 1.215317 0.281845 0.056 Uiso 1 1 calc R U . . .
H2B H 0.271972 1.180014 0.290229 0.056 Uiso 1 1 calc R U . . .
C3 C 0.4831(6) 1.0821(5) -0.1157(9) 0.038(3) Uani 1 1 d . U . . .
C4 C 0.6966(10) 1.0585(7) 0.5382(12) 0.072(5) Uani 1 1 d . U . . .
H4A H 0.686875 1.035012 0.533856 0.087 Uiso 1 1 calc R U . . .
H4B H 0.668453 1.071249 0.554211 0.087 Uiso 1 1 calc R U . . .
C5 C 0.4451(6) 1.1091(5) -0.2008(9) 0.040(3) Uani 1 1 d . U . . .
O12 O 0.7668(6) 1.3117(5) 0.3164(11) 0.080(5) Uani 1 1 d . U . . .
O13 O 0.7091(6) 1.4107(5) 0.1746(8) 0.070(4) Uani 1 1 d . U . . .
C6 C 0.4126(7) 1.1584(6) 0.1430(10) 0.049(4) Uani 1 1 d . U . . .
H6A H 0.416445 1.167879 0.098454 0.058 Uiso 1 1 calc R U . . .
H6B H 0.437016 1.140766 0.149160 0.058 Uiso 1 1 calc R U . . .
C7 C 0.3636(8) 1.1410(6) 0.2217(10) 0.053(4) Uani 1 1 d . U . . .
H7A H 0.380943 1.120542 0.233883 0.064 Uiso 1 1 calc R U . . .
H7B H 0.329731 1.138950 0.236738 0.064 Uiso 1 1 calc R U . . .
C8 C 0.9311(8) 1.6609(6) 0.2668(10) 0.054(4) Uani 1 1 d . U . . .
C9 C 0.5667(8) 1.2264(6) 0.6605(11) 0.058(4) Uani 1 1 d . U . . .
C10 C 0.9242(8) 1.4427(7) 0.3835(13) 0.061(4) Uani 1 1 d . U . . .
C11 C 0.4696(6) 1.1132(5) -0.1397(9) 0.039(3) Uani 1 1 d . U . . .
O14 O 0.6069(9) 1.5756(5) 0.3386(11) 0.101(6) Uani 1 1 d . U . . .
C12 C 0.1992(8) 1.1749(6) 0.2577(10) 0.054(4) Uani 1 1 d . U . . .
H12A H 0.190724 1.163104 0.298845 0.065 Uiso 1 1 calc R U . . .
H12B H 0.172960 1.190372 0.245950 0.065 Uiso 1 1 calc R U . . .
C13 C 0.5337(8) 1.1644(7) 0.3030(11) 0.062(4) Uani 1 1 d . U . . .
H13A H 0.522830 1.166730 0.349201 0.074 Uiso 1 1 calc R U . . .
H13B H 0.519386 1.182225 0.276078 0.074 Uiso 1 1 calc R U . . .
C14 C 0.4256(7) 1.1363(6) -0.2422(11) 0.054(5) Uani 1 1 d . U . . .
H14N H 0.403848 1.127061 -0.275414 0.081 Uiso 1 1 calc R U . . .
H14O H 0.452287 1.147806 -0.263972 0.081 Uiso 1 1 calc R U . . .
H14P H 0.407844 1.151901 -0.214379 0.081 Uiso 1 1 calc R U . . .
C15 C 0.4254(9) 1.0612(6) -0.2751(11) 0.057(5) Uani 1 1 d . U . . .
H15K H 0.419802 1.037518 -0.268269 0.085 Uiso 1 1 calc R U . . .
H15L H 0.448888 1.064263 -0.310605 0.085 Uiso 1 1 calc R U . . .
H15M H 0.395002 1.071995 -0.286892 0.085 Uiso 1 1 calc R U . . .
C16 C 0.3864(8) 1.1696(6) 0.2539(10) 0.051(4) Uani 1 1 d . U . . .
H16A H 0.406929 1.162565 0.291229 0.061 Uiso 1 1 calc R U . . .
H16B H 0.361946 1.185508 0.269917 0.061 Uiso 1 1 calc R U . . .
C17 C 0.9081(8) 1.4670(7) 0.3381(14) 0.064(4) Uani 1 1 d . U . . .
C18 C 0.8916(8) 1.4520(7) 0.2782(13) 0.062(4) Uani 1 1 d . U . . .
C19 C 0.0579(8) 1.0580(7) -0.1461(11) 0.061(6) Uani 1 1 d . U . . .
H19A H 0.058799 1.079570 -0.168113 0.091 Uiso 1 1 calc R U . . .
H19B H 0.024266 1.050862 -0.141339 0.091 Uiso 1 1 calc R U . . .
H19C H 0.075616 1.041789 -0.172474 0.091 Uiso 1 1 calc R U . . .
C20 C 0.1878(8) 1.2034(6) -0.0793(11) 0.057(4) Uani 1 1 d . U . . .
H20A H 0.186905 1.222160 -0.110545 0.069 Uiso 1 1 calc R U . . .
H20B H 0.172680 1.183905 -0.100328 0.069 Uiso 1 1 calc R U . . .
C21 C 0.5252(8) 1.1884(7) 0.6015(11) 0.060(4) Uani 1 1 d . U . . .
O15 O 0.7615(8) 1.3320(5) 0.1583(10) 0.097(6) Uani 1 1 d . U . . .
C22 C 0.9042(8) 1.1884(8) 0.4492(11) 0.065(4) Uani 1 1 d . U . . .
C23 C 0.4182(8) 1.1852(6) 0.1956(10) 0.052(4) Uani 1 1 d . U . . .
H23A H 0.405039 1.206668 0.180662 0.062 Uiso 1 1 calc R U . . .
H23B H 0.452313 1.188060 0.208902 0.062 Uiso 1 1 calc R U . . .
C24 C 0.5517(8) 1.1943(6) 0.6595(9) 0.057(4) Uani 1 1 d . U . . .
C25 C 0.4116(10) 1.2298(6) -0.0086(13) 0.066(5) Uani 1 1 d . U . . .
H25A H 0.439911 1.224750 0.019307 0.080 Uiso 1 1 calc R U . . .
H25B H 0.422552 1.241252 -0.049001 0.080 Uiso 1 1 calc R U . . .
C26 C 0.5352(8) 1.6936(6) 0.2105(11) 0.054(4) Uani 1 1 d . U . . .
C27 C 0.1924(9) 1.2002(6) 0.0367(11) 0.059(4) Uani 1 1 d . U . . .
H27A H 0.201739 1.218888 0.065576 0.071 Uiso 1 1 calc R U . . .
H27B H 0.174504 1.183798 0.063349 0.071 Uiso 1 1 calc R U . . .
C28 C 0.9109(7) 1.6868(7) 0.3630(10) 0.053(4) Uani 1 1 d . U . . .
C29 C 0.2382(8) 1.1960(6) -0.0590(10) 0.051(4) Uani 1 1 d . U . . .
H29A H 0.252114 1.178199 -0.086628 0.062 Uiso 1 1 calc R U . . .
H29B H 0.258777 1.215882 -0.062615 0.062 Uiso 1 1 calc R U . . .
C30 C 0.9434(8) 1.6932(7) 0.2570(11) 0.059(4) Uani 1 1 d . U . . .
C31 C 0.3832(9) 1.1984(6) -0.0252(12) 0.057(4) Uani 1 1 d . U . . .
H31A H 0.368714 1.200249 -0.069592 0.069 Uiso 1 1 calc R U . . .
H31B H 0.404680 1.178906 -0.024337 0.069 Uiso 1 1 calc R U . . .
C32 C 0.6689(11) 1.4326(8) 0.1621(14) 0.082(5) Uani 1 1 d . U . . .
H32A H 0.654897 1.427951 0.118254 0.098 Uiso 1 1 calc R U . . .
H32B H 0.643550 1.429364 0.195749 0.098 Uiso 1 1 calc R U . . .
C33 C 0.7429(12) 1.3012(8) 0.1272(15) 0.096(6) Uani 1 1 d . U . . .
H33A H 0.707294 1.300128 0.129448 0.115 Uiso 1 1 calc R U . . .
H33B H 0.756641 1.281294 0.148570 0.115 Uiso 1 1 calc R U . . .
C34 C 0.9051(8) 1.1537(8) 0.4722(11) 0.063(4) Uani 1 1 d . U . . .
C35 C 0.5740(12) 1.4395(8) 0.5809(13) 0.085(8) Uani 1 1 d . U . . .
H35A H 0.594512 1.423879 0.604884 0.128 Uiso 1 1 calc R U . . .
H35B H 0.546172 1.445450 0.608111 0.128 Uiso 1 1 calc R U . . .
H35C H 0.592589 1.459431 0.570453 0.128 Uiso 1 1 calc R U . . .
C36 C 0.9372(7) 1.1919(7) 0.5517(10) 0.058(4) Uani 1 1 d . U . . .
C37 C 0.0883(7) 1.0909(5) -0.0508(10) 0.043(3) Uani 1 1 d . U . . .
C38 C 0.5909(9) 1.0444(6) 0.4394(12) 0.061(4) Uani 1 1 d . U . . .
H38A H 0.622855 1.034223 0.447294 0.073 Uiso 1 1 calc R U . . .
H38B H 0.577498 1.035303 0.397934 0.073 Uiso 1 1 calc R U . . .
C39 C 0.2632(7) 1.1935(5) 0.1902(9) 0.043(4) Uani 1 1 d . U . . .
H39A H 0.248921 1.213032 0.168061 0.052 Uiso 1 1 calc R U . . .
H39B H 0.298726 1.194633 0.185640 0.052 Uiso 1 1 calc R U . . .
O16 O 0.6896(10) 1.5684(6) 0.4757(11) 0.108(6) Uani 1 1 d . U . . .
C40 C 0.4756(8) 1.0216(5) -0.1605(11) 0.049(5) Uani 1 1 d . U . . .
H40A H 0.475455 1.014315 -0.114521 0.074 Uiso 1 1 calc R U . . .
H40B H 0.507046 1.016787 -0.180241 0.074 Uiso 1 1 calc R U . . .
H40C H 0.450301 1.009863 -0.184836 0.074 Uiso 1 1 calc R U . . .
O17 O 0.7119(6) 1.0707(4) 0.4777(8) 0.063(4) Uani 1 1 d . U . . .
C41 C 0.0797(6) 1.0607(5) -0.0823(9) 0.037(3) Uani 1 1 d . U . . .
C42 C 0.8977(8) 1.4173(7) 0.2879(13) 0.063(4) Uani 1 1 d . U . . .
C43 C 0.5372(9) 1.0709(6) 0.5173(12) 0.058(4) Uani 1 1 d . U . . .
H43A H 0.553693 1.079338 0.557090 0.070 Uiso 1 1 calc R U . . .
H43B H 0.501961 1.070248 0.525584 0.070 Uiso 1 1 calc R U . . .
C44 C 0.1626(9) 1.2119(7) -0.0177(11) 0.062(4) Uani 1 1 d . U . . .
H44A H 0.158119 1.236168 -0.014629 0.074 Uiso 1 1 calc R U . . .
H44B H 0.130539 1.201242 -0.016366 0.074 Uiso 1 1 calc R U . . .
O18 O 0.7235(11) 1.5713(7) 0.3080(15) 0.122(7) Uani 1 1 d . U . . .
C45 C 0.5907(8) 1.1640(6) 0.2978(10) 0.056(4) Uani 1 1 d . U . . .
H45A H 0.601585 1.167424 0.251887 0.068 Uiso 1 1 calc R U . . .
H45B H 0.605463 1.181000 0.326454 0.068 Uiso 1 1 calc R U . . .
C46 C 0.9109(8) 1.6572(6) 0.3317(10) 0.052(4) Uani 1 1 d . U . . .
C47 C 0.8886(9) 1.1977(8) 0.3814(11) 0.075(7) Uani 1 1 d . U . . .
H47A H 0.874906 1.178375 0.359315 0.112 Uiso 1 1 calc R U . . .
H47B H 0.916491 1.205781 0.356499 0.112 Uiso 1 1 calc R U . . .
H47C H 0.864175 1.215211 0.384013 0.112 Uiso 1 1 calc R U . . .
C48 C 0.9361(10) 1.1286(7) 0.5817(12) 0.073(7) Uani 1 1 d . U . . .
H48A H 0.935592 1.136172 0.627533 0.110 Uiso 1 1 calc R U . . .
H48B H 0.967613 1.118761 0.571932 0.110 Uiso 1 1 calc R U . . .
H48C H 0.910767 1.112035 0.575137 0.110 Uiso 1 1 calc R U . . .
C49 C 0.5568(11) 1.2786(8) 0.5863(16) 0.089(8) Uani 1 1 d . U . . .
H49A H 0.580888 1.288736 0.615385 0.134 Uiso 1 1 calc R U . . .
H49B H 0.526070 1.290364 0.590887 0.134 Uiso 1 1 calc R U . . .
H49C H 0.567904 1.280099 0.540617 0.134 Uiso 1 1 calc R U . . .
C50 C 0.9603(8) 1.2043(8) 0.6137(12) 0.071(6) Uani 1 1 d . U . . .
H50A H 0.949660 1.227055 0.622072 0.106 Uiso 1 1 calc R U . . .
H50B H 0.995470 1.203925 0.608763 0.106 Uiso 1 1 calc R U . . .
H50C H 0.950877 1.190205 0.650659 0.106 Uiso 1 1 calc R U . . .
C51 C 0.9335(10) 1.2452(8) 0.4890(14) 0.077(7) Uani 1 1 d . U . . .
H51A H 0.911124 1.253374 0.455337 0.115 Uiso 1 1 calc R U . . .
H51B H 0.966755 1.248547 0.474087 0.115 Uiso 1 1 calc R U . . .
H51C H 0.928284 1.257406 0.530086 0.115 Uiso 1 1 calc R U . . .
C52 C 0.5415(7) 1.7453(6) 0.2554(11) 0.053(4) Uani 1 1 d . U . . .
C53 C 0.8949(9) 1.6246(7) 0.3643(12) 0.071(7) Uani 1 1 d . U . . .
H53A H 0.865227 1.628313 0.389324 0.106 Uiso 1 1 calc R U . . .
H53B H 0.920367 1.616820 0.393968 0.106 Uiso 1 1 calc R U . . .
H53C H 0.889069 1.607904 0.330229 0.106 Uiso 1 1 calc R U . . .
C54 C 0.9277(8) 1.1567(7) 0.5378(11) 0.063(4) Uani 1 1 d . U . . .
C55 C 0.6863(12) 1.4644(8) 0.1645(16) 0.088(6) Uani 1 1 d . U . . .
H55A H 0.683984 1.473264 0.209779 0.106 Uiso 1 1 calc R U . . .
H55B H 0.667653 1.478889 0.134641 0.106 Uiso 1 1 calc R U . . .
C56 C 0.5216(10) 1.3551(7) 0.403(2) 0.095(8) Uani 1 1 d . U . . .
H56A H 0.538497 1.353234 0.360655 0.142 Uiso 1 1 calc R U . . .
H56B H 0.486694 1.354052 0.395380 0.142 Uiso 1 1 calc R U . . .
H56C H 0.531404 1.336953 0.431759 0.142 Uiso 1 1 calc R U . . .
C57 C 0.7294(11) 1.6871(8) 0.4842(14) 0.088(5) Uani 1 1 d . U . . .
H57A H 0.699979 1.698013 0.501355 0.105 Uiso 1 1 calc R U . . .
H57B H 0.735881 1.695591 0.439423 0.105 Uiso 1 1 calc R U . . .
C58 C 0.9433(10) 1.6334(8) 0.2184(11) 0.074(7) Uani 1 1 d . U . . .
H58A H 0.918178 1.616346 0.220133 0.111 Uiso 1 1 calc R U . . .
H58B H 0.974465 1.623569 0.230160 0.111 Uiso 1 1 calc R U . . .
H58C H 0.945088 1.642472 0.173779 0.111 Uiso 1 1 calc R U . . .
C59 C 0.9250(8) 1.2102(7) 0.5001(11) 0.063(4) Uani 1 1 d . U . . .
C60 C 0.7005(10) 1.0439(6) 0.3145(11) 0.069(5) Uani 1 1 d . U . . .
H60A H 0.691734 1.035277 0.358545 0.082 Uiso 1 1 calc R U . . .
H60B H 0.733577 1.036390 0.303764 0.082 Uiso 1 1 calc R U . . .
C61 C 0.8120(12) 1.3189(9) 0.0679(16) 0.103(7) Uani 1 1 d . U . . .
H61A H 0.835142 1.301294 0.080131 0.124 Uiso 1 1 calc R U . . .
H61B H 0.823822 1.330274 0.027898 0.124 Uiso 1 1 calc R U . . .
C62 C 0.5692(12) 1.3623(7) 0.5443(17) 0.094(8) Uani 1 1 d . U . . .
H62A H 0.552664 1.341261 0.535889 0.141 Uiso 1 1 calc R U . . .
H62B H 0.562474 1.369475 0.589432 0.141 Uiso 1 1 calc R U . . .
H62C H 0.604018 1.359286 0.538655 0.141 Uiso 1 1 calc R U . . .
C63 C 0.5222(8) 1.1324(6) 0.2772(11) 0.061(4) Uani 1 1 d . U . . .
H63A H 0.513368 1.134007 0.230133 0.073 Uiso 1 1 calc R U . . .
H63B H 0.494824 1.122555 0.301575 0.073 Uiso 1 1 calc R U . . .
C64 C 0.7626(10) 1.2992(8) 0.3829(17) 0.084(5) Uani 1 1 d . U . . .
H64A H 0.748320 1.276756 0.382624 0.101 Uiso 1 1 calc R U . . .
H64B H 0.741583 1.313853 0.409416 0.101 Uiso 1 1 calc R U . . .
C65 C 0.8987(10) 1.6955(8) 0.4310(12) 0.077(7) Uani 1 1 d . U . . .
H65A H 0.888595 1.718715 0.432918 0.115 Uiso 1 1 calc R U . . .
H65B H 0.926962 1.692252 0.459142 0.115 Uiso 1 1 calc R U . . .
H65C H 0.872244 1.681382 0.446375 0.115 Uiso 1 1 calc R U . . .
C66 C 0.7139(9) 1.1951(7) 0.3215(13) 0.071(5) Uani 1 1 d . U . . .
H66A H 0.711823 1.207376 0.363570 0.085 Uiso 1 1 calc R U . . .
H66B H 0.683992 1.198994 0.296064 0.085 Uiso 1 1 calc R U . . .
C67 C 0.5684(8) 1.1109(6) 0.2859(10) 0.057(4) Uani 1 1 d . U . . .
H67A H 0.561370 1.090750 0.311828 0.069 Uiso 1 1 calc R U . . .
H67B H 0.581734 1.104264 0.242621 0.069 Uiso 1 1 calc R U . . .
C68 C 0.2105(8) 1.1506(6) 0.2012(11) 0.055(4) Uani 1 1 d . U . . .
H68A H 0.221731 1.129308 0.219473 0.066 Uiso 1 1 calc R U . . .
H68B H 0.180912 1.146495 0.175163 0.066 Uiso 1 1 calc R U . . .
C69 C 0.7447(17) 1.5686(12) 0.198(2) 0.133(8) Uani 1 1 d . U . . .
H69A H 0.750781 1.591645 0.183549 0.159 Uiso 1 1 calc R U . . .
H69B H 0.739162 1.554984 0.157730 0.159 Uiso 1 1 calc R U . . .
C70 C 0.5638(8) 1.7159(6) 0.1668(10) 0.055(3) Uani 1 1 d . U . . .
C71 C 0.7713(11) 1.6939(9) 0.5284(15) 0.090(6) Uani 1 1 d . U . . .
H71A H 0.760554 1.704115 0.570155 0.108 Uiso 1 1 calc R U . . .
H71B H 0.794825 1.708792 0.506757 0.108 Uiso 1 1 calc R U . . .
C72 C 0.4990(12) 1.1572(8) 0.5810(15) 0.090(8) Uani 1 1 d . U . . .
H72A H 0.495134 1.156916 0.533053 0.134 Uiso 1 1 calc R U . . .
H72B H 0.467121 1.156556 0.601896 0.134 Uiso 1 1 calc R U . . .
H72C H 0.517684 1.137801 0.594747 0.134 Uiso 1 1 calc R U . . .
C73 C 0.8884(11) 1.1263(8) 0.4326(14) 0.086(8) Uani 1 1 d . U . . .
H73A H 0.871155 1.110478 0.460502 0.129 Uiso 1 1 calc R U . . .
H73B H 0.916144 1.115321 0.412107 0.129 Uiso 1 1 calc R U . . .
H73C H 0.866664 1.134471 0.398202 0.129 Uiso 1 1 calc R U . . .
C74 C 0.7508(11) 1.6407(8) 0.5375(14) 0.088(5) Uani 1 1 d . U . . .
H74A H 0.732245 1.643586 0.578694 0.105 Uiso 1 1 calc R U . . .
H74B H 0.758370 1.616958 0.532239 0.105 Uiso 1 1 calc R U . . .
C75 C 0.5229(8) 1.2189(7) 0.5627(12) 0.065(4) Uani 1 1 d . U . . .
C76 C 0.6650(12) 1.0317(7) 0.2631(13) 0.077(5) Uani 1 1 d . U . . .
H76A H 0.675229 1.010100 0.244882 0.093 Uiso 1 1 calc R U . . .
H76B H 0.632239 1.029378 0.282005 0.093 Uiso 1 1 calc R U . . .
C77 C 0.7845(11) 1.1752(9) 0.2695(16) 0.087(6) Uani 1 1 d . U . . .
H77A H 0.776807 1.166815 0.224929 0.105 Uiso 1 1 calc R U . . .
H77B H 0.819863 1.178208 0.272543 0.105 Uiso 1 1 calc R U . . .
C78 C 0.5239(11) 1.4201(7) 0.4105(18) 0.083(5) Uani 1 1 d . U . . .
C79 C 0.6507(11) 1.2713(7) 0.2415(13) 0.077(5) Uani 1 1 d . U . . .
H79A H 0.651339 1.277844 0.194597 0.092 Uiso 1 1 calc R U . . .
H79B H 0.677761 1.255897 0.250141 0.092 Uiso 1 1 calc R U . . .
C80 C 0.8156(10) 1.2982(9) 0.4133(18) 0.090(6) Uani 1 1 d . U . . .
H80A H 0.825632 1.319965 0.430786 0.108 Uiso 1 1 calc R U . . .
H80B H 0.818731 1.281194 0.448085 0.108 Uiso 1 1 calc R U . . .
C81 C 0.5883(9) 1.7772(6) 0.1640(11) 0.066(6) Uani 1 1 d . U . . .
H81A H 0.563121 1.792699 0.149872 0.099 Uiso 1 1 calc R U . . .
H81B H 0.607231 1.770217 0.125819 0.099 Uiso 1 1 calc R U . . .
H81C H 0.609461 1.788135 0.195949 0.099 Uiso 1 1 calc R U . . .
C82 C 0.9346(10) 1.7474(8) 0.3335(15) 0.080(7) Uani 1 1 d . U . . .
H82A H 0.932955 1.760021 0.292394 0.120 Uiso 1 1 calc R U . . .
H82B H 0.965974 1.751044 0.354464 0.120 Uiso 1 1 calc R U . . .
H82C H 0.908861 1.754830 0.363196 0.120 Uiso 1 1 calc R U . . .
C83 C 0.6948(10) 1.0866(7) 0.2418(10) 0.068(4) Uani 1 1 d . U . . .
H83A H 0.727431 1.087829 0.222225 0.081 Uiso 1 1 calc R U . . .
H83B H 0.678075 1.107873 0.234247 0.081 Uiso 1 1 calc R U . . .
C84 C 0.6022(14) 1.5431(8) 0.3511(16) 0.108(7) Uani 1 1 d D U . . .
H84A H 0.583877 1.539606 0.392409 0.129 Uiso 1 1 calc R U . . .
H84B H 0.634302 1.532654 0.355875 0.129 Uiso 1 1 calc R U . . .
C85 C 0.7478(11) 1.4290(7) 0.1519(13) 0.077(5) Uani 1 1 d . U . . .
H85A H 0.774625 1.426308 0.183714 0.092 Uiso 1 1 calc R U . . .
H85B H 0.758580 1.419080 0.109825 0.092 Uiso 1 1 calc R U . . .
C86 C 0.9669(10) 1.7111(9) 0.2025(11) 0.079(7) Uani 1 1 d . U . . .
H86A H 0.986198 1.695521 0.176447 0.119 Uiso 1 1 calc R U . . .
H86B H 0.987952 1.728326 0.220384 0.119 Uiso 1 1 calc R U . . .
H86C H 0.942266 1.721168 0.174398 0.119 Uiso 1 1 calc R U . . .
C87 C 0.8053(12) 1.3420(9) 0.1214(17) 0.103(6) Uani 1 1 d . U . . .
H87A H 0.801245 1.364693 0.103962 0.124 Uiso 1 1 calc R U . . .
H87B H 0.833723 1.341745 0.150838 0.124 Uiso 1 1 calc R U . . .
C88 C 0.4962(14) 1.4271(9) 0.346(2) 0.118(10) Uani 1 1 d . U . . .
H88A H 0.518698 1.435742 0.312557 0.177 Uiso 1 1 calc R U . . .
H88B H 0.470870 1.443515 0.353858 0.177 Uiso 1 1 calc R U . . .
H88C H 0.481624 1.406630 0.329464 0.177 Uiso 1 1 calc R U . . .
C89 C 0.6066(11) 1.3338(10) 0.0635(14) 0.098(6) Uani 1 1 d . U . . .
H89A H 0.590158 1.345157 0.026680 0.118 Uiso 1 1 calc R U . . .
H89B H 0.621722 1.313426 0.046025 0.118 Uiso 1 1 calc R U . . .
C90 C 0.5643(14) 1.5837(7) 0.2983(19) 0.116(7) Uani 1 1 d D U . . .
H90A H 0.574507 1.597073 0.259917 0.140 Uiso 1 1 calc R U . . .
H90B H 0.541579 1.597205 0.324635 0.140 Uiso 1 1 calc R U . . .
C91 C 0.7220(15) 1.5428(8) 0.4682(15) 0.104(6) Uani 1 1 d . U . . .
H91A H 0.754913 1.551560 0.460457 0.124 Uiso 1 1 calc R U . . .
H91B H 0.712803 1.528737 0.430398 0.124 Uiso 1 1 calc R U . . .
C92 C 0.6660(11) 1.0580(7) 0.2113(11) 0.073(5) Uani 1 1 d . U . . .
H92A H 0.632912 1.065148 0.199983 0.088 Uiso 1 1 calc R U . . .
H92B H 0.682075 1.049775 0.170942 0.088 Uiso 1 1 calc R U . . .
C93 C 0.7604(11) 1.2065(8) 0.2802(16) 0.088(5) Uani 1 1 d . U . . .
H93A H 0.751155 1.217075 0.238141 0.105 Uiso 1 1 calc R U . . .
H93B H 0.780896 1.221936 0.305792 0.105 Uiso 1 1 calc R U . . .
C94 C 0.5882(10) 1.3430(9) 0.1741(12) 0.082(5) Uani 1 1 d . U . . .
H94A H 0.569815 1.363693 0.180489 0.098 Uiso 1 1 calc R U . . .
H94B H 0.583811 1.328589 0.213045 0.098 Uiso 1 1 calc R U . . .
C95 C 0.7015(17) 1.5672(12) 0.242(2) 0.134(8) Uani 1 1 d . U . . .
H95A H 0.678554 1.585282 0.231763 0.161 Uiso 1 1 calc R U . . .
H95B H 0.684546 1.545702 0.237721 0.161 Uiso 1 1 calc R U . . .
C96 C 0.5390(13) 1.5534(7) 0.275(2) 0.122(7) Uani 1 1 d D U . . .
H96A H 0.507920 1.549955 0.297607 0.146 Uiso 1 1 calc R U . . .
H96B H 0.533462 1.553963 0.226518 0.146 Uiso 1 1 calc R U . . .
C97 C 0.6037(11) 1.2559(8) 0.2591(13) 0.080(5) Uani 1 1 d . U . . .
H97A H 0.606584 1.231562 0.261209 0.096 Uiso 1 1 calc R U . . .
H97B H 0.578614 1.261733 0.226361 0.096 Uiso 1 1 calc R U . . .
C98 C 0.8427(11) 1.2891(9) 0.3529(18) 0.098(6) Uani 1 1 d . U . . .
H98A H 0.846467 1.264806 0.350679 0.117 Uiso 1 1 calc R U . . .
H98B H 0.875333 1.299106 0.354405 0.117 Uiso 1 1 calc R U . . .
C99 C 0.4992(11) 1.2253(10) 0.5032(14) 0.095(8) Uani 1 1 d . U . . .
H99A H 0.514224 1.244238 0.481375 0.142 Uiso 1 1 calc R U . . .
H99B H 0.465140 1.230192 0.511987 0.142 Uiso 1 1 calc R U . . .
H99C H 0.501452 1.205806 0.474686 0.142 Uiso 1 1 calc R U . . .
C100 C 0.7411(12) 1.4623(8) 0.1417(16) 0.089(6) Uani 1 1 d . U . . .
H10A H 0.745218 1.468501 0.094987 0.107 Uiso 1 1 calc R U . . .
H10B H 0.762509 1.475911 0.169672 0.107 Uiso 1 1 calc R U . . .
C101 C 0.8149(11) 1.3018(10) 0.2899(19) 0.097(6) Uani 1 1 d . U . . .
H10C H 0.831712 1.320924 0.269812 0.117 Uiso 1 1 calc R U . . .
H10D H 0.811755 1.284064 0.256729 0.117 Uiso 1 1 calc R U . . .
C102 C 0.5338(10) 1.3866(7) 0.4337(17) 0.078(5) Uani 1 1 d . U . . .
C103 C 0.5729(11) 1.3254(10) 0.1114(12) 0.095(6) Uani 1 1 d . U . . .
H10E H 0.572446 1.301205 0.118253 0.114 Uiso 1 1 calc R U . . .
H10F H 0.540284 1.332671 0.097943 0.114 Uiso 1 1 calc R U . . .
C104 C 0.8740(10) 1.4715(8) 0.2211(15) 0.079(7) Uani 1 1 d . U . . .
H10G H 0.838687 1.470436 0.219228 0.119 Uiso 1 1 calc R U . . .
H10H H 0.887516 1.462379 0.180396 0.119 Uiso 1 1 calc R U . . .
H10I H 0.884150 1.494592 0.225868 0.119 Uiso 1 1 calc R U . . .
C105 C 0.7936(12) 1.6591(9) 0.5406(16) 0.094(6) Uani 1 1 d . U . . .
H10L H 0.816687 1.652689 0.505675 0.113 Uiso 1 1 calc R U . . .
H10M H 0.809311 1.657422 0.584179 0.113 Uiso 1 1 calc R U . . .
C106 C 0.7691(10) 1.1522(8) 0.3171(15) 0.084(5) Uani 1 1 d . U . . .
H10J H 0.789903 1.153393 0.356630 0.100 Uiso 1 1 calc R U . . .
H10K H 0.770411 1.129477 0.299238 0.100 Uiso 1 1 calc R U . . .
C107 C 0.5503(9) 1.2438(7) 0.6044(12) 0.066(4) Uani 1 1 d . U . . .
C108 C 0.5751(13) 1.5280(7) 0.2931(17) 0.122(7) Uani 1 1 d D U . . .
H10N H 0.597345 1.523440 0.256028 0.146 Uiso 1 1 calc R U . . .
H10O H 0.559082 1.507085 0.306027 0.146 Uiso 1 1 calc R U . . .
C109 C 0.7765(16) 1.5668(11) 0.307(2) 0.123(7) Uani 1 1 d . U . . .
H10P H 0.786335 1.550055 0.340312 0.147 Uiso 1 1 calc R U . . .
H10Q H 0.793013 1.587866 0.317504 0.147 Uiso 1 1 calc R U . . .
O19 O 0.3463(5) 1.1954(3) 0.0236(7) 0.045(3) Uani 1 1 d . U . . .
C110 C 0.4442(7) 1.0758(5) -0.2145(9) 0.042(3) Uani 1 1 d . U . . .
C111 C 0.1221(8) 1.1081(6) 0.0652(11) 0.061(6) Uani 1 1 d . U . . .
H11A H 0.153441 1.102221 0.084144 0.091 Uiso 1 1 calc R U . . .
H11B H 0.097483 1.107963 0.099804 0.091 Uiso 1 1 calc R U . . .
H11C H 0.123941 1.130136 0.045492 0.091 Uiso 1 1 calc R U . . .
C112 C 0.3387(9) 1.2254(5) 0.0514(12) 0.057(4) Uani 1 1 d . U . . .
H11D H 0.340787 1.223671 0.099862 0.068 Uiso 1 1 calc R U . . .
H11E H 0.306217 1.233647 0.039676 0.068 Uiso 1 1 calc R U . . .
C113 C 0.1306(8) 1.0303(6) 0.0810(11) 0.055(5) Uani 1 1 d . U . . .
H11F H 0.149405 1.011126 0.066340 0.083 Uiso 1 1 calc R U . . .
H11G H 0.102947 1.022727 0.106987 0.083 Uiso 1 1 calc R U . . .
H11H H 0.150978 1.044672 0.108014 0.083 Uiso 1 1 calc R U . . .
C114 C 0.0778(7) 1.1268(5) -0.0763(11) 0.047(5) Uani 1 1 d . U . . .
H11I H 0.107621 1.139778 -0.075327 0.071 Uiso 1 1 calc R U . . .
H11J H 0.053581 1.137239 -0.048073 0.071 Uiso 1 1 calc R U . . .
H11K H 0.065646 1.125711 -0.121573 0.071 Uiso 1 1 calc R U . . .
C115 C 0.0894(8) 0.9983(6) -0.0491(14) 0.061(6) Uani 1 1 d . U . . .
H11L H 0.085192 0.994027 -0.096227 0.092 Uiso 1 1 calc R U . . .
H11M H 0.061172 0.990054 -0.025067 0.092 Uiso 1 1 calc R U . . .
H11N H 0.118413 0.986999 -0.033369 0.092 Uiso 1 1 calc R U . . .
C116 C 0.4816(8) 1.1467(5) -0.1063(11) 0.052(5) Uani 1 1 d . U . . .
H11O H 0.452741 1.160723 -0.105812 0.078 Uiso 1 1 calc R U . . .
H11P H 0.507281 1.157857 -0.131006 0.078 Uiso 1 1 calc R U . . .
H11Q H 0.492408 1.142807 -0.061073 0.078 Uiso 1 1 calc R U . . .
C117 C 0.1091(7) 1.0839(5) 0.0144(9) 0.044(4) Uani 1 1 d . U . . .
C118 C 0.5083(7) 1.0737(6) -0.0521(9) 0.047(5) Uani 1 1 d . U . . .
H11R H 0.511193 1.093718 -0.025063 0.070 Uiso 1 1 calc R U . . .
H11S H 0.540539 1.065018 -0.061599 0.070 Uiso 1 1 calc R U . . .
H11T H 0.489566 1.057072 -0.028178 0.070 Uiso 1 1 calc R U . . .
C119 C 0.1126(6) 1.0495(5) 0.0210(9) 0.040(3) Uani 1 1 d . U . . .
C120 C 0.0944(7) 1.0348(5) -0.0379(9) 0.041(3) Uani 1 1 d . U . . .
C121 C 0.3768(10) 1.2490(6) 0.0262(14) 0.075(5) Uani 1 1 d . U . . .
H12C H 0.362070 1.265632 -0.003394 0.090 Uiso 1 1 calc R U . . .
H12D H 0.392275 1.260737 0.063405 0.090 Uiso 1 1 calc R U . . .
O20 O 0.2956(5) 1.0849(4) 0.1388(7) 0.049(3) Uani 1 1 d . U . . .
C122 C 0.3370(9) 1.0632(5) 0.1467(12) 0.055(4) Uani 1 1 d . U . . .
H12E H 0.350785 1.065201 0.191470 0.066 Uiso 1 1 calc R U . . .
H12F H 0.362374 1.068466 0.114046 0.066 Uiso 1 1 calc R U . . .
C123 C 0.2531(10) 1.0684(6) 0.1693(13) 0.064(4) Uani 1 1 d . U . . .
H12G H 0.223042 1.072876 0.144451 0.077 Uiso 1 1 calc R U . . .
H12H H 0.248690 1.075075 0.215769 0.077 Uiso 1 1 calc R U . . .
C124 C 0.3163(10) 1.0284(7) 0.1351(14) 0.071(5) Uani 1 1 d . U . . .
H12I H 0.314755 1.023136 0.087593 0.085 Uiso 1 1 calc R U . . .
H12J H 0.336019 1.011352 0.157638 0.085 Uiso 1 1 calc R U . . .
C125 C 0.5657(8) 1.7482(6) 0.1948(10) 0.054(4) Uani 1 1 d . U . . .
C126 C 0.2693(10) 1.0304(7) 0.1631(14) 0.072(5) Uani 1 1 d . U . . .
H12K H 0.269266 1.020013 0.207155 0.086 Uiso 1 1 calc R U . . .
H12L H 0.246057 1.018338 0.134975 0.086 Uiso 1 1 calc R U . . .
C127 C 0.5240(8) 1.7150(6) 0.2614(12) 0.058(4) Uani 1 1 d . U . . .
C128 C 0.9280(8) 1.7099(7) 0.3185(10) 0.056(4) Uani 1 1 d . U . . .
C129 C 0.5354(9) 1.7753(7) 0.3029(12) 0.067(6) Uani 1 1 d . U . . .
H12M H 0.554953 1.793897 0.287227 0.100 Uiso 1 1 calc R U . . .
H12N H 0.545904 1.769041 0.347223 0.100 Uiso 1 1 calc R U . . .
H12O H 0.501348 1.781948 0.304244 0.100 Uiso 1 1 calc R U . . .
C130 C 0.4929(10) 1.7044(9) 0.3246(16) 0.089(8) Uani 1 1 d . U . . .
H13C H 0.488162 1.723603 0.353091 0.134 Uiso 1 1 calc R U . . .
H13D H 0.510123 1.687078 0.348889 0.134 Uiso 1 1 calc R U . . .
H13E H 0.461490 1.695895 0.310254 0.134 Uiso 1 1 calc R U . . .
C131 C 0.7894(16) 1.5549(11) 0.237(2) 0.125(8) Uani 1 1 d . U . . .
H13F H 0.791623 1.530552 0.234139 0.151 Uiso 1 1 calc R U . . .
H13G H 0.820035 1.564832 0.221081 0.151 Uiso 1 1 calc R U . . .
C132 C 0.5190(11) 1.6598(7) 0.1996(17) 0.088(8) Uani 1 1 d . U . . .
H13H H 0.535411 1.650623 0.160976 0.132 Uiso 1 1 calc R U . . .
H13I H 0.484056 1.659677 0.192116 0.132 Uiso 1 1 calc R U . . .
H13J H 0.526559 1.646328 0.238309 0.132 Uiso 1 1 calc R U . . .
C133 C 0.5820(11) 1.7058(8) 0.0997(12) 0.085(7) Uani 1 1 d . U . . .
H13K H 0.601985 1.723480 0.081450 0.127 Uiso 1 1 calc R U . . .
H13L H 0.554466 1.701694 0.070510 0.127 Uiso 1 1 calc R U . . .
H13M H 0.601204 1.685540 0.103721 0.127 Uiso 1 1 calc R U . . .
C134 C 0.6686(15) 1.5310(9) 0.5525(17) 0.109(7) Uani 1 1 d . U . . .
H13N H 0.645582 1.515468 0.531792 0.130 Uiso 1 1 calc R U . . .
H13O H 0.665315 1.529489 0.600930 0.130 Uiso 1 1 calc R U . . .
C135 C 0.6069(10) 1.6512(8) 0.5214(14) 0.084(5) Uani 1 1 d D U . . .
H13P H 0.634356 1.666406 0.514297 0.101 Uiso 1 1 calc R U . . .
H13Q H 0.610513 1.640361 0.564761 0.101 Uiso 1 1 calc R U . . .
C136 C 0.6608(16) 1.5626(10) 0.5313(17) 0.115(7) Uani 1 1 d . U . . .
H13R H 0.669169 1.578454 0.566570 0.138 Uiso 1 1 calc R U . . .
H13S H 0.626358 1.565575 0.519969 0.138 Uiso 1 1 calc R U . . .
C137 C 0.5548(12) 1.6250(9) 0.4485(16) 0.095(6) Uani 1 1 d . U . . .
H13T H 0.551794 1.633896 0.403241 0.115 Uiso 1 1 calc R U . . .
H13U H 0.544371 1.601643 0.448058 0.115 Uiso 1 1 calc R U . . .
C138 C 0.5251(11) 1.6435(8) 0.4919(15) 0.096(6) Uani 1 1 d D U . . .
H13V H 0.512742 1.629558 0.528224 0.115 Uiso 1 1 calc R U . . .
H13W H 0.497602 1.653689 0.468410 0.115 Uiso 1 1 calc R U . . .
C139 C 0.7203(14) 1.5234(9) 0.5312(15) 0.107(7) Uani 1 1 d . U . . .
H13X H 0.744228 1.531436 0.563631 0.128 Uiso 1 1 calc R U . . .
H13Y H 0.725270 1.499434 0.523508 0.128 Uiso 1 1 calc R U . . .
C140 C 0.5351(10) 1.4417(7) 0.4588(14) 0.070(5) Uani 1 1 d . U . . .
C141 C 0.5554(10) 1.4225(7) 0.5131(14) 0.072(5) Uani 1 1 d . U . . .
C142 C 0.7602(11) 1.3044(8) 0.0569(15) 0.096(6) Uani 1 1 d . U . . .
H14A H 0.739614 1.319671 0.031211 0.115 Uiso 1 1 calc R U . . .
H14B H 0.761351 1.282639 0.034498 0.115 Uiso 1 1 calc R U . . .
C143 C 0.5290(11) 1.4798(7) 0.4556(16) 0.081(7) Uani 1 1 d . U . . .
H14C H 0.558691 1.489833 0.438666 0.121 Uiso 1 1 calc R U . . .
H14D H 0.522383 1.488392 0.499816 0.121 Uiso 1 1 calc R U . . .
H14E H 0.502041 1.485338 0.426380 0.121 Uiso 1 1 calc R U . . .
C144 C 0.5597(9) 1.6692(7) 0.5168(14) 0.088(6) Uani 1 1 d D U . . .
H14Q H 0.561931 1.688012 0.485715 0.106 Uiso 1 1 calc R U . . .
H14R H 0.549561 1.677614 0.560382 0.106 Uiso 1 1 calc R U . . .
C145 C 0.6439(11) 1.3554(9) 0.0907(11) 0.083(5) Uani 1 1 d . U . . .
H14F H 0.638006 1.378844 0.079301 0.100 Uiso 1 1 calc R U . . .
H14G H 0.676477 1.348920 0.075321 0.100 Uiso 1 1 calc R U . . .
P39 P 0.8208(7) 1.4404(4) 0.4722(7) 0.080(4) Uani 0.580(8) 1 d D U P A 1
P40 P 0.8038(5) 1.3965(3) 0.4211(6) 0.065(3) Uani 0.580(8) 1 d D U P A 1
C146 C 0.5510(10) 1.3884(7) 0.4959(16) 0.076(5) Uani 1 1 d . U . . .
C147 C 0.9146(8) 1.4103(7) 0.3517(13) 0.061(4) Uani 1 1 d . U . . .
C148 C 0.9247(10) 1.3789(7) 0.3784(16) 0.075(7) Uani 1 1 d . U . . .
H14H H 0.912650 1.377873 0.423751 0.113 Uiso 1 1 calc R U . . .
H14I H 0.959589 1.375158 0.378228 0.113 Uiso 1 1 calc R U . . .
H14J H 0.908745 1.361850 0.351961 0.113 Uiso 1 1 calc R U . . .
C149 C 0.9451(9) 1.4472(7) 0.4526(14) 0.069(6) Uani 1 1 d . U . . .
H14K H 0.943869 1.470596 0.464803 0.103 Uiso 1 1 calc R U . . .
H14L H 0.978651 1.439568 0.453154 0.103 Uiso 1 1 calc R U . . .
H14M H 0.926124 1.434214 0.484051 0.103 Uiso 1 1 calc R U . . .
C150 C 0.6291(12) 1.2909(9) 0.3481(14) 0.090(5) Uani 1 1 d . U . . .
H15A H 0.651725 1.278693 0.376865 0.108 Uiso 1 1 calc R U . . .
H15B H 0.616334 1.310197 0.372642 0.108 Uiso 1 1 calc R U . . .
C151 C 0.8835(11) 1.3915(7) 0.2349(14) 0.074(7) Uani 1 1 d . U . . .
H15C H 0.865903 1.373263 0.255739 0.110 Uiso 1 1 calc R U . . .
H15D H 0.912641 1.382930 0.213709 0.110 Uiso 1 1 calc R U . . .
H15E H 0.862829 1.402022 0.201837 0.110 Uiso 1 1 calc R U . . .
C152 C 0.5910(12) 1.2701(8) 0.3267(14) 0.085(5) Uani 1 1 d . U . . .
H15F H 0.560612 1.282920 0.323860 0.102 Uiso 1 1 calc R U . . .
H15G H 0.586210 1.251909 0.358580 0.102 Uiso 1 1 calc R U . . .
C153 C 0.9147(11) 1.5029(7) 0.3519(18) 0.086(8) Uani 1 1 d . U . . .
H15H H 0.893404 1.515775 0.323246 0.128 Uiso 1 1 calc R U . . .
H15I H 0.948304 1.509056 0.343618 0.128 Uiso 1 1 calc R U . . .
H15J H 0.906649 1.507369 0.398033 0.128 Uiso 1 1 calc R U . . .
C154 C 0.5603(10) 1.1672(8) 0.7089(12) 0.079(7) Uani 1 1 d . U . . .
H15N H 0.551475 1.145840 0.689437 0.119 Uiso 1 1 calc R U . . .
H15O H 0.540605 1.171134 0.748133 0.119 Uiso 1 1 calc R U . . .
H15P H 0.594499 1.166838 0.721219 0.119 Uiso 1 1 calc R U . . .
C155 C 0.5560(9) 1.0372(6) 0.4984(12) 0.064(4) Uani 1 1 d . U . . .
H15Q H 0.529296 1.022436 0.484694 0.076 Uiso 1 1 calc R U . . .
H15R H 0.573516 1.026819 0.535433 0.076 Uiso 1 1 calc R U . . .
C156 C 0.7771(11) 1.0526(8) 0.5391(13) 0.077(5) Uani 1 1 d . U . . .
H15S H 0.781527 1.028309 0.538066 0.092 Uiso 1 1 calc R U . . .
H15T H 0.807737 1.062931 0.553178 0.092 Uiso 1 1 calc R U . . .
C157 C 0.5490(9) 1.0921(6) 0.4568(11) 0.058(4) Uani 1 1 d . U . . .
H15U H 0.524153 1.089597 0.422208 0.070 Uiso 1 1 calc R U . . .
H15V H 0.551881 1.115761 0.468678 0.070 Uiso 1 1 calc R U . . .
C158 C 0.7375(11) 1.0616(8) 0.5853(14) 0.080(5) Uani 1 1 d . U . . .
H15W H 0.740937 1.084342 0.602432 0.096 Uiso 1 1 calc R U . . .
H15X H 0.734822 1.045792 0.622354 0.096 Uiso 1 1 calc R U . . .
C159 C 0.5947(8) 1.2398(7) 0.7180(10) 0.068(6) Uani 1 1 d . U . . .
H15Y H 0.593006 1.224190 0.754741 0.102 Uiso 1 1 calc R U . . .
H H 0.580991 1.261073 0.731459 0.102 Uiso 1 1 calc R U . . .
HA H 0.628515 1.242926 0.705105 0.102 Uiso 1 1 calc R U . . .
C160 C 0.7624(10) 1.0653(7) 0.4706(13) 0.073(5) Uani 1 1 d . U . . .
H16C H 0.779431 1.086138 0.459666 0.088 Uiso 1 1 calc R U . . .
H16D H 0.769199 1.048704 0.436112 0.088 Uiso 1 1 calc R U . . .
O23 O 0.639(3) 1.5586(17) 0.004(3) 0.172(13) Uani 0.44(3) 1 d D U P B 1
C169 C 0.670(3) 1.576(2) 0.051(5) 0.171(13) Uani 0.44(3) 1 d D U P B 1
H16E H 0.692332 1.590934 0.027587 0.206 Uiso 0.44(3) 1 calc R U P B 1
H16F H 0.688299 1.560384 0.078029 0.206 Uiso 0.44(3) 1 calc R U P B 1
C170 C 0.635(4) 1.596(2) 0.094(4) 0.171(13) Uani 0.44(3) 1 d D U P B 1
H17A H 0.625188 1.617249 0.072505 0.205 Uiso 0.44(3) 1 calc R U P B 1
H17B H 0.648686 1.601070 0.137784 0.205 Uiso 0.44(3) 1 calc R U P B 1
C171 C 0.592(3) 1.572(2) 0.099(4) 0.171(13) Uani 0.44(3) 1 d D U P B 1
H17C H 0.598376 1.554298 0.131239 0.205 Uiso 0.44(3) 1 calc R U P B 1
H17D H 0.561725 1.583543 0.110621 0.205 Uiso 0.44(3) 1 calc R U P B 1
C172 C 0.590(3) 1.558(2) 0.028(5) 0.172(13) Uani 0.44(3) 1 d D U P B 1
H17E H 0.576906 1.535390 0.028387 0.206 Uiso 0.44(3) 1 calc R U P B 1
H17F H 0.568930 1.572174 0.000294 0.206 Uiso 0.44(3) 1 calc R U P B 1
O24 O 0.597(2) 1.5928(13) 0.040(3) 0.172(13) Uani 0.56(3) 1 d D U P B 2
C173 C 0.581(3) 1.5781(19) 0.101(4) 0.171(13) Uani 0.56(3) 1 d D U P B 2
H17G H 0.549120 1.567900 0.095448 0.206 Uiso 0.56(3) 1 calc R U P B 2
H17H H 0.579416 1.595061 0.135693 0.206 Uiso 0.56(3) 1 calc R U P B 2
C174 C 0.619(3) 1.5517(18) 0.119(3) 0.171(13) Uani 0.56(3) 1 d D U P B 2
H17I H 0.603176 1.532594 0.141222 0.205 Uiso 0.56(3) 1 calc R U P B 2
H17J H 0.643992 1.560844 0.148152 0.205 Uiso 0.56(3) 1 calc R U P B 2
C175 C 0.639(3) 1.5420(14) 0.052(4) 0.171(13) Uani 0.56(3) 1 d D U P B 2
H17K H 0.618418 1.525410 0.029455 0.205 Uiso 0.56(3) 1 calc R U P B 2
H17L H 0.672300 1.533179 0.055443 0.205 Uiso 0.56(3) 1 calc R U P B 2
C176 C 0.638(3) 1.5754(18) 0.015(4) 0.172(13) Uani 0.56(3) 1 d D U P B 2
H17M H 0.668123 1.588003 0.024314 0.206 Uiso 0.56(3) 1 calc R U P B 2
H17N H 0.635544 1.571905 -0.032836 0.206 Uiso 0.56(3) 1 calc R U P B 2
O25 O 0.846(3) 1.0874(15) 0.256(3) 0.183(14) Uani 0.53(3) 1 d D U P C 2
C177 C 0.845(3) 1.058(2) 0.295(3) 0.182(14) Uani 0.53(3) 1 d D U P C 2
H17O H 0.810957 1.050977 0.302179 0.219 Uiso 0.53(3) 1 calc R U P C 2
H17P H 0.860038 1.061854 0.338401 0.219 Uiso 0.53(3) 1 calc R U P C 2
C178 C 0.872(3) 1.0315(14) 0.257(4) 0.182(14) Uani 0.53(3) 1 d D U P C 2
H17Q H 0.850790 1.018838 0.227425 0.219 Uiso 0.53(3) 1 calc R U P C 2
H17R H 0.889218 1.016032 0.286879 0.219 Uiso 0.53(3) 1 calc R U P C 2
C179 C 0.908(2) 1.053(2) 0.218(4) 0.182(14) Uani 0.53(3) 1 d D U P C 2
H17S H 0.935935 1.059829 0.245013 0.219 Uiso 0.53(3) 1 calc R U P C 2
H17T H 0.920657 1.040658 0.178367 0.219 Uiso 0.53(3) 1 calc R U P C 2
C180 C 0.876(3) 1.081(2) 0.199(3) 0.183(14) Uani 0.53(3) 1 d D U P C 2
H18A H 0.895083 1.101287 0.187444 0.220 Uiso 0.53(3) 1 calc R U P C 2
H18B H 0.855344 1.075675 0.160200 0.220 Uiso 0.53(3) 1 calc R U P C 2
O26 O 0.893(3) 1.0648(19) 0.307(2) 0.183(14) Uani 0.47(3) 1 d D U P C 1
C181 C 0.894(4) 1.0932(16) 0.264(4) 0.183(14) Uani 0.47(3) 1 d D U P C 1
H18C H 0.927325 1.097670 0.248830 0.219 Uiso 0.47(3) 1 calc R U P C 1
H18D H 0.881559 1.113053 0.286947 0.219 Uiso 0.47(3) 1 calc R U P C 1
C182 C 0.861(4) 1.083(2) 0.207(4) 0.183(14) Uani 0.47(3) 1 d D U P C 1
H18E H 0.826832 1.087066 0.217172 0.220 Uiso 0.47(3) 1 calc R U P C 1
H18F H 0.869607 1.095823 0.166083 0.220 Uiso 0.47(3) 1 calc R U P C 1
C183 C 0.873(4) 1.047(2) 0.200(3) 0.182(14) Uani 0.47(3) 1 d D U P C 1
H18G H 0.843330 1.032955 0.202031 0.219 Uiso 0.47(3) 1 calc R U P C 1
H18H H 0.889848 1.041945 0.157766 0.219 Uiso 0.47(3) 1 calc R U P C 1
C184 C 0.906(4) 1.0403(19) 0.259(4) 0.183(14) Uani 0.47(3) 1 d D U P C 1
H18I H 0.900620 1.017803 0.276579 0.219 Uiso 0.47(3) 1 calc R U P C 1
H18J H 0.940135 1.042619 0.246178 0.219 Uiso 0.47(3) 1 calc R U P C 1
P41 P 0.7093(4) 1.3943(3) 0.4794(5) 0.044(3) Uani 0.420(8) 1 d . U P A 2
P42 P 0.6493(5) 1.4531(3) 0.3805(7) 0.051(3) Uani 0.420(8) 1 d . U P A 2
P43 P 0.7768(5) 1.4633(3) 0.3349(7) 0.049(3) Uani 0.420(8) 1 d . U P A 2
P44 P 0.6685(5) 1.4380(5) 0.4795(7) 0.048(3) Uani 0.420(8) 1 d . U P A 2
P45 P 0.7803(6) 1.3912(4) 0.4319(6) 0.047(3) Uani 0.420(8) 1 d . U P A 2
P46 P 0.6427(7) 1.4056(4) 0.3355(6) 0.053(4) Uani 0.420(8) 1 d . U P A 2
P47 P 0.8286(8) 1.4263(5) 0.4674(7) 0.057(4) Uani 0.420(8) 1 d . U P A 2
Ba5 Ba 0.70841(4) 1.35690(3) 0.25773(6) 0.0451(3) Uani 1 1 d . U . . .

loop_
_atom_site_aniso_label
_atom_site_aniso_U_11
_atom_site_aniso_U_22
_atom_site_aniso_U_33
_atom_site_aniso_U_23
_atom_site_aniso_U_13
_atom_site_aniso_U_12
Ba1 0.0358(5) 0.0343(5) 0.0212(4) -0.0026(4) 0.0017(4) 0.0018(4)
Ba2 0.0538(7) 0.0416(6) 0.0275(5) -0.0021(5) 0.0042(5) -0.0017(5)
Ba3 0.0642(8) 0.0512(7) 0.0375(6) 0.0081(5) -0.0079(5) -0.0058(6)
Fe1 0.0283(12) 0.0385(13) 0.0236(11) 0.0001(10) 0.0019(9) 0.0053(10)
Fe2 0.0361(14) 0.0446(14) 0.0221(11) -0.0045(10) -0.0017(10) -0.0020(11)
Fe3 0.0420(15) 0.0622(18) 0.0217(12) 0.0015(12) -0.0037(10) 0.0145(13)
Fe4 0.0351(14) 0.0548(17) 0.0344(14) -0.0073(12) -0.0025(11) -0.0008(12)
Fe5 0.0371(14) 0.0627(18) 0.0322(13) 0.0146(13) 0.0039(11) 0.0084(12)
Fe6 0.0406(15) 0.071(2) 0.0221(12) 0.0053(12) 0.0060(10) 0.0188(14)
Fe7 0.0505(16) 0.0528(17) 0.0313(13) 0.0001(12) 0.0014(12) -0.0107(14)
Fe8 0.0473(16) 0.075(2) 0.0356(15) -0.0256(14) -0.0036(12) 0.0163(15)
P1 0.040(3) 0.044(2) 0.030(2) -0.001(2) 0.0037(18) 0.009(2)
P2 0.033(2) 0.055(3) 0.029(2) -0.007(2) -0.0016(18) 0.003(2)
P3 0.045(3) 0.053(3) 0.022(2) -0.004(2) -0.0016(18) 0.005(2)
P4 0.045(3) 0.045(3) 0.048(3) -0.005(2) 0.002(2) -0.002(2)
P5 0.043(3) 0.053(3) 0.039(3) 0.007(2) 0.003(2) 0.010(2)
P6 0.056(3) 0.133(7) 0.023(2) -0.005(3) 0.007(2) 0.023(4)
P7 0.051(3) 0.065(4) 0.044(3) -0.005(3) 0.008(2) 0.014(3)
P8 0.039(3) 0.065(3) 0.041(3) -0.020(3) 0.004(2) -0.007(2)
P9 0.046(3) 0.066(4) 0.037(3) 0.018(2) 0.004(2) 0.002(3)
P10 0.041(3) 0.081(4) 0.049(3) -0.024(3) 0.007(2) 0.007(3)
P11 0.055(3) 0.076(4) 0.040(3) -0.020(3) 0.005(2) -0.025(3)
P12 0.064(4) 0.080(4) 0.041(3) 0.008(3) -0.003(3) 0.017(3)
P13 0.044(3) 0.066(4) 0.046(3) 0.004(3) 0.001(2) 0.008(3)
P14 0.048(3) 0.053(3) 0.049(3) 0.007(2) 0.011(2) 0.013(2)
P15 0.050(3) 0.065(4) 0.040(3) -0.002(3) -0.003(2) 0.010(3)
P16 0.046(3) 0.073(4) 0.030(2) -0.006(2) 0.002(2) 0.009(3)
P17 0.048(3) 0.070(4) 0.034(3) 0.000(3) -0.001(2) 0.011(3)
P18 0.058(4) 0.069(4) 0.087(5) 0.044(4) 0.022(3) 0.013(3)
P19 0.055(3) 0.089(5) 0.036(3) 0.015(3) 0.000(2) 0.015(3)
P20 0.046(3) 0.066(4) 0.061(4) 0.016(3) -0.008(3) 0.003(3)
P21 0.043(3) 0.049(3) 0.056(3) 0.018(3) 0.006(2) -0.001(2)
P22 0.057(3) 0.068(4) 0.062(4) 0.024(3) 0.001(3) 0.007(3)
P23 0.056(4) 0.070(4) 0.055(3) -0.023(3) 0.001(3) 0.020(3)
P24 0.050(3) 0.078(4) 0.051(3) -0.026(3) -0.004(3) 0.013(3)
P25 0.042(3) 0.069(4) 0.107(6) -0.049(4) 0.005(3) -0.009(3)
P26 0.061(4) 0.187(10) 0.020(2) -0.010(4) -0.001(2) 0.033(5)
P27 0.102(5) 0.102(6) 0.037(3) -0.030(3) -0.009(3) 0.045(5)
P28 0.049(3) 0.090(5) 0.040(3) -0.015(3) 0.003(2) 0.001(3)
P29 0.076(4) 0.102(5) 0.039(3) 0.036(3) 0.016(3) 0.019(4)
P30 0.048(3) 0.083(4) 0.037(3) -0.008(3) 0.005(2) -0.003(3)
P31 0.059(3) 0.098(5) 0.026(2) 0.011(3) -0.007(2) 0.002(3)
P32 0.107(6) 0.088(5) 0.044(3) -0.015(3) 0.015(3) 0.033(4)
P33 0.030(5) 0.062(6) 0.072(6) 0.007(5) -0.007(5) -0.001(5)
P34 0.043(5) 0.055(6) 0.052(5) 0.000(5) -0.001(4) -0.006(5)
P35 0.063(4) 0.069(4) 0.118(6) -0.030(4) 0.019(4) -0.006(3)
P36 0.046(7) 0.078(8) 0.057(6) -0.008(5) 0.013(6) 0.010(6)
P37 0.039(5) 0.056(6) 0.071(6) 0.017(5) -0.003(4) 0.002(4)
O1 0.050(6) 0.057(7) 0.030(6) 0.003(5) -0.002(5) -0.002(6)
P38 0.030(4) 0.048(5) 0.078(6) -0.002(5) 0.006(4) 0.005(4)
O2 0.057(7) 0.055(7) 0.030(6) -0.001(5) -0.012(5) 0.010(6)
O3 0.060(7) 0.053(6) 0.025(5) -0.008(5) 0.014(5) -0.011(6)
C1 0.030(6) 0.047(7) 0.036(7) -0.004(6) 0.011(6) 0.006(6)
O4 0.097(9) 0.067(8) 0.019(6) -0.007(6) -0.018(6) 0.004(7)
O5 0.072(9) 0.111(11) 0.046(7) -0.015(8) -0.020(7) -0.013(9)
O6 0.059(7) 0.085(9) 0.052(7) 0.010(7) 0.007(6) -0.008(7)
O7 0.063(8) 0.120(11) 0.017(6) -0.001(7) 0.005(5) -0.041(8)
O8 0.085(9) 0.087(10) 0.035(7) 0.009(7) 0.008(7) -0.020(8)
O9 0.050(7) 0.070(8) 0.035(6) -0.006(6) -0.013(5) -0.006(6)
O10 0.074(9) 0.105(11) 0.056(8) -0.002(8) 0.018(7) -0.005(8)
O11 0.063(7) 0.057(7) 0.054(7) -0.003(6) 0.009(6) -0.008(6)
C2 0.062(8) 0.049(8) 0.029(7) -0.006(7) 0.006(7) -0.005(7)
C3 0.025(6) 0.052(7) 0.038(7) -0.006(6) 0.006(6) 0.006(6)
C4 0.090(11) 0.080(10) 0.047(9) 0.022(8) -0.007(8) -0.008(9)
C5 0.025(6) 0.056(8) 0.039(7) 0.012(6) 0.015(6) 0.001(6)
O12 0.052(8) 0.094(10) 0.095(11) -0.008(9) 0.028(8) 0.020(7)
O13 0.078(9) 0.098(10) 0.033(7) 0.007(7) 0.017(6) -0.010(8)
C6 0.047(8) 0.064(9) 0.035(7) -0.002(7) 0.009(6) -0.001(7)
C7 0.057(8) 0.069(9) 0.033(8) 0.003(7) -0.004(7) -0.004(8)
C8 0.050(8) 0.084(9) 0.027(7) 0.014(7) -0.010(6) 0.029(8)
C9 0.048(8) 0.085(10) 0.042(7) -0.033(8) 0.016(7) 0.011(8)
C10 0.046(8) 0.074(9) 0.064(9) -0.018(8) -0.012(8) -0.001(8)
C11 0.024(6) 0.052(7) 0.041(7) 0.016(6) 0.010(6) 0.006(6)
O14 0.126(13) 0.082(10) 0.096(11) 0.039(9) -0.062(10) -0.040(10)
C12 0.067(9) 0.061(9) 0.035(7) -0.010(7) 0.024(7) -0.022(8)
C13 0.059(9) 0.086(10) 0.040(8) -0.001(8) -0.008(7) 0.014(8)
C14 0.036(9) 0.084(14) 0.043(10) 0.008(10) 0.010(8) -0.007(9)
C15 0.061(12) 0.068(13) 0.041(10) -0.011(10) 0.003(9) 0.001(11)
C16 0.052(8) 0.068(9) 0.033(7) -0.002(7) -0.002(7) -0.001(8)
C17 0.048(8) 0.074(10) 0.069(9) -0.018(8) -0.001(8) -0.009(8)
C18 0.044(8) 0.077(10) 0.065(9) -0.009(8) 0.002(7) -0.004(8)
C19 0.053(12) 0.079(14) 0.051(12) -0.014(11) -0.026(9) 0.012(11)
C20 0.057(9) 0.066(9) 0.048(8) -0.001(8) -0.023(7) 0.012(8)
C21 0.050(8) 0.090(10) 0.041(8) -0.032(7) 0.014(7) 0.002(8)
O15 0.107(11) 0.103(11) 0.080(10) -0.047(9) 0.059(9) -0.065(9)
C22 0.051(8) 0.109(11) 0.034(8) 0.004(8) -0.006(7) 0.013(9)
C23 0.054(8) 0.065(9) 0.036(8) -0.003(7) 0.001(7) 0.001(8)
C24 0.051(8) 0.089(10) 0.030(7) -0.030(7) 0.019(6) 0.009(8)
C25 0.076(10) 0.063(9) 0.061(9) 0.000(8) 0.015(8) -0.022(8)
C26 0.048(8) 0.067(9) 0.048(8) -0.006(7) -0.006(7) 0.001(7)
C27 0.065(9) 0.063(9) 0.048(8) 0.010(7) -0.010(7) 0.025(8)
C28 0.038(7) 0.093(10) 0.029(7) -0.002(7) -0.011(6) 0.015(8)
C29 0.053(8) 0.062(9) 0.040(8) -0.001(7) -0.012(7) 0.005(7)
C30 0.051(8) 0.095(10) 0.031(7) 0.004(8) -0.012(7) 0.012(8)
C31 0.067(9) 0.052(8) 0.054(8) 0.000(7) 0.011(8) -0.009(8)
C32 0.089(11) 0.108(12) 0.048(9) 0.007(10) 0.007(9) -0.007(10)
C33 0.106(12) 0.103(12) 0.077(11) -0.053(10) 0.058(10) -0.054(11)
C34 0.050(8) 0.106(11) 0.033(8) 0.002(8) -0.001(7) 0.020(9)
C35 0.099(17) 0.108(18) 0.048(13) -0.002(13) 0.027(13) 0.019(15)
C36 0.031(7) 0.108(10) 0.034(7) -0.004(8) -0.003(6) 0.023(8)
C37 0.036(7) 0.054(8) 0.039(7) -0.003(7) 0.001(6) -0.002(7)
C38 0.068(9) 0.058(9) 0.056(9) -0.009(8) 0.008(8) -0.003(8)
C39 0.050(8) 0.053(8) 0.026(7) -0.006(6) 0.009(6) -0.010(7)
O16 0.159(15) 0.100(11) 0.065(9) 0.035(9) 0.019(10) 0.044(11)
C40 0.050(10) 0.052(11) 0.046(10) -0.009(9) -0.003(8) 0.015(9)
O17 0.083(9) 0.063(8) 0.042(7) 0.019(6) 0.000(6) 0.003(7)
C41 0.022(6) 0.052(8) 0.037(7) -0.009(6) -0.005(6) -0.007(6)
C42 0.049(8) 0.081(9) 0.058(9) -0.020(8) -0.001(7) 0.007(8)
C43 0.067(9) 0.057(9) 0.051(9) 0.008(8) 0.016(8) 0.003(8)
C44 0.064(9) 0.073(9) 0.049(8) -0.002(8) -0.025(8) 0.018(8)
O18 0.132(15) 0.121(12) 0.113(14) -0.011(13) 0.046(13) -0.008(13)
C45 0.060(9) 0.079(9) 0.030(7) 0.004(7) -0.010(7) 0.004(8)
C46 0.048(8) 0.078(9) 0.030(7) 0.015(7) -0.010(6) 0.021(8)
C47 0.067(13) 0.131(19) 0.026(9) 0.006(12) 0.003(10) 0.004(13)
C48 0.067(13) 0.110(17) 0.043(11) 0.019(12) -0.013(10) 0.046(13)
C49 0.085(16) 0.100(17) 0.082(16) -0.016(15) 0.020(13) 0.034(15)
C50 0.044(11) 0.116(18) 0.053(12) -0.011(13) 0.000(10) 0.001(12)
C51 0.067(14) 0.102(17) 0.061(13) -0.015(13) 0.014(11) 0.007(13)
C52 0.047(8) 0.068(8) 0.045(8) 0.006(7) 0.001(7) 0.019(7)
C53 0.065(13) 0.094(16) 0.053(12) 0.039(12) -0.024(10) 0.005(12)
C54 0.047(8) 0.109(11) 0.034(7) 0.006(8) 0.003(7) 0.029(8)
C55 0.101(12) 0.101(12) 0.064(10) 0.000(10) -0.002(10) -0.002(11)
C56 0.063(14) 0.067(14) 0.16(2) -0.003(16) -0.030(16) -0.009(12)
C57 0.089(11) 0.118(12) 0.056(9) -0.013(10) -0.016(9) -0.022(11)
C58 0.072(14) 0.113(17) 0.036(11) -0.011(12) -0.015(10) 0.041(13)
C59 0.046(8) 0.102(11) 0.041(8) -0.002(8) -0.002(7) 0.014(8)
C60 0.103(11) 0.068(9) 0.035(8) -0.008(8) -0.008(8) 0.007(9)
C61 0.107(12) 0.121(13) 0.082(11) -0.046(11) 0.055(10) -0.064(11)
C62 0.100(17) 0.079(15) 0.102(18) 0.062(14) 0.034(15) 0.008(14)
C63 0.058(9) 0.083(10) 0.043(8) -0.005(8) 0.000(7) 0.000(8)
C64 0.062(9) 0.100(12) 0.091(12) -0.009(11) 0.026(9) 0.010(9)
C65 0.078(14) 0.117(18) 0.036(11) -0.027(12) -0.007(10) 0.008(14)
C66 0.070(10) 0.086(11) 0.057(9) 0.015(9) -0.008(8) -0.024(9)
C67 0.058(8) 0.075(9) 0.038(7) -0.003(7) -0.007(7) -0.010(8)
C68 0.068(9) 0.058(8) 0.039(8) -0.014(7) 0.014(7) -0.023(8)
C69 0.144(17) 0.135(15) 0.119(16) -0.018(14) 0.048(14) -0.004(15)
C70 0.055(7) 0.076(7) 0.035(6) -0.010(6) -0.011(6) 0.012(7)
C71 0.091(11) 0.118(13) 0.062(10) -0.020(11) -0.016(10) -0.031(11)
C72 0.101(17) 0.098(17) 0.070(15) -0.042(14) 0.018(13) -0.034(14)
C73 0.087(16) 0.114(19) 0.057(14) 0.005(14) 0.000(13) 0.032(15)
C74 0.084(11) 0.124(12) 0.055(9) -0.014(10) -0.015(9) -0.010(10)
C75 0.046(8) 0.095(10) 0.054(8) -0.016(8) -0.001(7) 0.010(8)
C76 0.113(12) 0.079(10) 0.041(8) -0.001(9) -0.008(9) -0.008(10)
C77 0.083(11) 0.116(13) 0.063(10) 0.004(11) 0.010(9) -0.014(10)
C78 0.074(10) 0.075(10) 0.101(11) 0.003(10) -0.023(9) 0.002(9)
C79 0.095(11) 0.084(11) 0.052(9) 0.002(9) 0.011(9) -0.025(10)
C80 0.064(10) 0.107(12) 0.099(13) -0.004(11) 0.011(10) 0.018(10)
C81 0.075(13) 0.076(14) 0.047(11) 0.029(10) -0.028(10) 0.005(11)
C82 0.070(14) 0.105(18) 0.065(14) -0.019(14) -0.004(12) 0.001(14)
C83 0.102(11) 0.080(10) 0.022(7) 0.005(7) 0.000(7) 0.011(9)
C84 0.136(14) 0.089(12) 0.098(13) 0.035(11) -0.071(11) -0.047(11)
C85 0.087(11) 0.098(11) 0.044(9) -0.001(9) 0.015(8) -0.018(10)
C86 0.069(14) 0.14(2) 0.031(10) -0.011(12) -0.005(10) -0.003(14)
C87 0.104(12) 0.124(13) 0.081(11) -0.045(11) 0.062(10) -0.059(11)
C88 0.12(2) 0.092(18) 0.15(2) 0.001(19) -0.050(19) 0.009(17)
C89 0.083(11) 0.170(14) 0.042(9) 0.000(10) -0.015(9) -0.047(11)
C90 0.140(15) 0.101(12) 0.108(13) 0.041(11) -0.059(12) -0.032(12)
C91 0.160(16) 0.092(12) 0.059(10) 0.034(10) 0.006(11) 0.049(12)
C92 0.103(11) 0.083(11) 0.034(8) -0.001(8) 0.004(8) 0.000(10)
C93 0.086(11) 0.109(12) 0.068(10) 0.014(10) 0.000(9) -0.028(10)
C94 0.071(10) 0.140(13) 0.035(8) 0.014(9) -0.010(8) -0.030(10)
C95 0.144(17) 0.136(14) 0.121(16) -0.017(14) 0.045(14) -0.008(14)
C96 0.144(15) 0.112(13) 0.110(14) 0.033(12) -0.061(13) -0.034(12)
C97 0.099(12) 0.090(12) 0.050(9) -0.001(9) 0.005(9) -0.023(10)
C98 0.065(10) 0.118(13) 0.110(13) 0.009(12) 0.017(10) 0.026(10)
C99 0.089(16) 0.15(2) 0.050(13) -0.010(15) -0.005(12) 0.025(16)
C100 0.101(12) 0.103(12) 0.062(10) 0.010(10) 0.000(10) -0.013(11)
C101 0.068(10) 0.115(12) 0.109(13) 0.005(11) 0.028(10) 0.022(10)
C102 0.062(9) 0.069(9) 0.104(11) 0.000(9) -0.018(9) -0.005(9)
C103 0.083(11) 0.162(14) 0.041(9) 0.014(10) -0.023(8) -0.045(11)
C104 0.074(15) 0.093(17) 0.071(15) -0.001(14) 0.003(13) -0.019(14)
C105 0.092(12) 0.131(13) 0.060(10) -0.019(11) -0.017(9) -0.018(11)
C106 0.076(10) 0.107(12) 0.067(10) 0.003(10) 0.018(9) -0.010(10)
C107 0.059(8) 0.084(10) 0.055(8) -0.021(8) 0.024(7) 0.014(8)
C108 0.147(15) 0.110(13) 0.109(14) 0.033(12) -0.064(12) -0.040(12)
C109 0.134(16) 0.120(14) 0.114(15) -0.003(14) 0.048(14) -0.004(14)
O19 0.051(7) 0.037(6) 0.047(7) 0.000(5) 0.007(5) -0.006(5)
C110 0.035(7) 0.058(8) 0.032(7) 0.004(6) 0.010(6) 0.004(7)
C111 0.053(11) 0.083(14) 0.046(11) -0.017(11) 0.032(9) 0.004(11)
C112 0.072(9) 0.042(7) 0.056(9) -0.010(7) 0.011(8) -0.014(7)
C113 0.055(12) 0.061(12) 0.049(11) 0.000(10) 0.009(9) -0.002(10)
C114 0.036(9) 0.053(11) 0.052(11) 0.004(9) 0.000(8) 0.009(8)
C115 0.047(11) 0.062(13) 0.074(14) -0.004(11) 0.004(10) -0.003(10)
C116 0.049(11) 0.050(10) 0.057(12) 0.006(9) 0.001(9) -0.005(9)
C117 0.035(7) 0.061(8) 0.034(7) -0.008(7) 0.012(6) -0.006(7)
C118 0.036(9) 0.068(12) 0.035(9) 0.000(8) -0.023(7) 0.008(9)
C119 0.032(7) 0.056(8) 0.030(7) -0.007(6) 0.009(6) -0.011(6)
C120 0.034(7) 0.054(8) 0.035(7) 0.005(6) 0.006(6) -0.012(6)
C121 0.094(10) 0.060(9) 0.071(10) -0.002(9) 0.018(9) -0.025(9)
O20 0.062(7) 0.047(7) 0.039(6) -0.001(5) -0.008(5) -0.005(6)
C122 0.073(9) 0.048(8) 0.044(8) 0.007(7) -0.005(8) 0.010(8)
C123 0.073(10) 0.065(9) 0.054(9) 0.004(8) -0.006(8) -0.005(8)
C124 0.088(10) 0.066(9) 0.059(9) -0.005(8) -0.015(9) 0.007(9)
C125 0.060(8) 0.070(9) 0.032(7) 0.000(7) -0.016(7) 0.013(8)
C126 0.087(11) 0.066(9) 0.064(10) 0.001(9) -0.011(9) -0.005(9)
C127 0.042(8) 0.077(9) 0.053(8) 0.002(8) 0.006(7) 0.004(7)
C128 0.040(8) 0.097(10) 0.032(7) -0.003(7) -0.013(6) 0.013(8)
C129 0.070(13) 0.080(14) 0.051(11) -0.015(11) -0.010(10) 0.012(12)
C130 0.068(14) 0.114(18) 0.086(17) 0.027(15) 0.019(13) -0.010(14)
C131 0.137(17) 0.123(14) 0.117(16) -0.012(14) 0.053(14) -0.001(14)
C132 0.097(17) 0.070(15) 0.098(18) -0.005(14) -0.035(15) 0.017(14)
C133 0.089(16) 0.123(18) 0.042(12) -0.030(13) 0.006(11) 0.016(15)
C134 0.161(16) 0.104(13) 0.061(11) 0.037(10) 0.006(11) 0.040(13)
C135 0.084(11) 0.114(13) 0.054(9) -0.014(9) 0.018(9) -0.015(10)
C136 0.164(16) 0.111(13) 0.070(11) 0.030(11) 0.016(11) 0.035(12)
C137 0.097(11) 0.120(13) 0.069(10) -0.020(10) 0.018(10) -0.003(11)
C138 0.101(12) 0.123(13) 0.062(10) -0.028(10) 0.020(10) -0.001(11)
C139 0.162(16) 0.100(13) 0.057(10) 0.036(10) -0.004(11) 0.045(12)
C140 0.068(9) 0.069(10) 0.074(10) 0.010(9) -0.006(9) 0.010(9)
C141 0.076(10) 0.075(10) 0.065(10) 0.019(9) 0.007(9) 0.014(9)
C142 0.105(12) 0.111(12) 0.073(11) -0.058(10) 0.054(10) -0.063(11)
C143 0.078(15) 0.076(15) 0.088(17) -0.004(14) -0.014(13) 0.012(13)
C144 0.100(12) 0.115(13) 0.050(10) -0.022(10) 0.023(9) -0.006(11)
C145 0.081(10) 0.148(13) 0.022(8) -0.006(9) 0.005(8) -0.038(10)
P39 0.079(7) 0.097(9) 0.065(7) -0.005(7) -0.010(6) -0.005(8)
P40 0.062(7) 0.074(7) 0.059(6) 0.028(5) 0.005(6) 0.001(6)
C146 0.072(10) 0.071(9) 0.084(10) 0.023(9) 0.007(9) 0.008(9)
C147 0.047(8) 0.076(9) 0.062(9) -0.016(8) -0.012(7) 0.015(8)
C148 0.069(14) 0.083(16) 0.074(15) -0.002(13) -0.025(13) 0.006(12)
C149 0.065(13) 0.070(14) 0.072(14) -0.012(12) -0.027(11) -0.019(12)
C150 0.109(12) 0.107(12) 0.052(9) 0.005(9) 0.011(9) -0.031(10)
C151 0.094(16) 0.061(13) 0.065(14) -0.018(12) -0.001(13) 0.002(13)
C152 0.107(12) 0.099(12) 0.050(9) -0.005(9) 0.004(9) -0.030(10)
C153 0.067(14) 0.081(16) 0.108(19) -0.016(15) 0.011(14) -0.015(13)
C154 0.075(14) 0.120(18) 0.042(11) 0.000(12) 0.018(10) 0.025(14)
C155 0.075(10) 0.058(9) 0.058(9) 0.001(8) 0.015(8) 0.003(8)
C156 0.095(11) 0.085(10) 0.050(9) 0.010(9) -0.012(9) -0.003(10)
C157 0.068(9) 0.059(9) 0.049(8) -0.001(8) 0.009(7) 0.000(8)
C158 0.100(12) 0.085(10) 0.055(9) 0.018(9) -0.002(9) -0.009(10)
C159 0.064(12) 0.109(16) 0.031(10) -0.039(11) -0.003(9) 0.001(12)
C160 0.092(11) 0.076(10) 0.051(9) 0.013(8) -0.011(9) 0.000(9)
O23 0.26(3) 0.12(2) 0.14(2) 0.03(2) 0.05(2) 0.03(2)
C169 0.25(3) 0.12(2) 0.14(2) 0.03(2) 0.05(2) 0.03(2)
C170 0.26(3) 0.12(2) 0.14(2) 0.03(2) 0.05(2) 0.03(2)
C171 0.25(3) 0.12(2) 0.14(2) 0.03(2) 0.06(2) 0.03(2)
C172 0.26(3) 0.12(2) 0.14(2) 0.03(2) 0.05(2) 0.03(2)
O24 0.26(3) 0.12(2) 0.14(2) 0.029(19) 0.05(2) 0.04(2)
C173 0.26(3) 0.12(2) 0.14(2) 0.03(2) 0.06(2) 0.03(2)
C174 0.26(3) 0.12(2) 0.14(2) 0.03(2) 0.05(2) 0.03(2)
C175 0.26(3) 0.12(2) 0.14(2) 0.03(2) 0.05(2) 0.04(2)
C176 0.26(3) 0.12(2) 0.14(2) 0.03(2) 0.05(2) 0.03(2)
O25 0.25(4) 0.22(3) 0.079(16) 0.011(19) -0.05(2) 0.06(3)
C177 0.25(4) 0.22(3) 0.077(16) 0.012(19) -0.05(2) 0.06(3)
C178 0.25(4) 0.22(3) 0.076(16) 0.010(19) -0.05(2) 0.06(3)
C179 0.25(4) 0.22(3) 0.077(16) 0.011(19) -0.05(2) 0.06(3)
C180 0.25(4) 0.22(3) 0.077(16) 0.011(19) -0.05(2) 0.06(3)
O26 0.25(4) 0.22(3) 0.078(16) 0.011(19) -0.05(2) 0.06(3)
C181 0.25(4) 0.22(3) 0.077(16) 0.011(19) -0.05(2) 0.06(3)
C182 0.25(4) 0.22(3) 0.077(16) 0.011(19) -0.05(2) 0.06(3)
C183 0.25(4) 0.22(3) 0.076(16) 0.011(19) -0.05(2) 0.06(3)
C184 0.25(4) 0.22(3) 0.077(16) 0.011(19) -0.05(2) 0.06(3)
P41 0.054(6) 0.067(7) 0.011(4) 0.016(4) 0.003(4) -0.013(5)
P42 0.045(6) 0.055(6) 0.053(6) 0.016(5) 0.005(5) 0.001(5)
P43 0.038(6) 0.061(6) 0.046(6) 0.018(5) -0.008(5) -0.003(5)
P44 0.048(6) 0.063(8) 0.032(5) -0.016(6) -0.001(4) 0.002(7)
P45 0.059(8) 0.066(7) 0.015(5) 0.021(5) 0.005(5) -0.012(7)
P46 0.065(9) 0.080(9) 0.013(5) 0.015(5) 0.016(6) 0.005(8)
P47 0.075(8) 0.080(9) 0.015(5) 0.002(6) -0.014(5) -0.005(8)
Ba5 0.0484(6) 0.0591(6) 0.0279(5) -0.0059(5) 0.0050(4) -0.0130(5)

loop_
_atom_type_symbol
_atom_type_description
_atom_type_scat_dispersion_real
_atom_type_scat_dispersion_imag
_atom_type_scat_source
C C 0.0033 0.0016 'International Tables Vol C Tables 4.2.6.8 and 6.1.1.4'
H H 0.0000 0.0000 'International Tables Vol C Tables 4.2.6.8 and 6.1.1.4'
Ba Ba -0.3244 2.2819 'International Tables Vol C Tables 4.2.6.8 and 6.1.1.4'
Fe Fe 0.3463 0.8444 'International Tables Vol C Tables 4.2.6.8 and 6.1.1.4'
O O 0.0106 0.0060 'International Tables Vol C Tables 4.2.6.8 and 6.1.1.4'
P P 0.1023 0.0942 'International Tables Vol C Tables 4.2.6.8 and 6.1.1.4'

loop_
_exptl_crystal_face_index_h
_exptl_crystal_face_index_k
_exptl_crystal_face_index_l
_exptl_crystal_face_perp_dist
-4 56 5 0.0354
4 -55 -6 0.0349
-4 14 -28 0.0480
4 -14 28 0.0480
38 -10 3 0.0304
-38 9 -3 0.0227
22 38 14 0.0358
18 50 6 0.0362
29 38 -2 0.0384
7 56 0 0.0352
17 10 -25 0.0472
10 -32 -22 0.0417
-16 -36 19 0.0534
22 -19 22 0.0430
12 27 24 0.0399
38 8 -4 0.0280
28 -32 -12 0.0330
37 15 5 0.0290
26 -10 -21 0.0378
-1 57 -2 0.0352
7 -26 25 0.0448

loop_
_geom_angle_atom_site_label_1
_geom_angle_atom_site_label_2
_geom_angle_atom_site_label_3
_geom_angle
_geom_angle_site_symmetry_1
_geom_angle_site_symmetry_3
_geom_angle_publ_flag
P3 Ba1 P1 36.18(11) . . ?
P8 Ba1 P1 71.73(13) . . ?
P8 Ba1 P3 84.38(13) . . ?
O1 Ba1 P1 112.1(3) . . ?
O1 Ba1 P3 81.6(3) . . ?
O1 Ba1 P8 143.1(3) . . ?
O1 Ba1 O2 128.3(4) . . ?
O1 Ba1 O3 76.9(4) . . ?
O1 Ba1 O19 74.4(4) . . ?
O2 Ba1 P1 93.3(3) . . ?
O2 Ba1 P3 128.6(3) . . ?
O2 Ba1 P8 86.6(3) . . ?
O2 Ba1 O19 69.3(4) . . ?
O3 Ba1 P1 166.0(3) . . ?
O3 Ba1 P3 156.9(3) . . ?
O3 Ba1 P8 107.9(3) . . ?
O3 Ba1 O2 72.9(4) . . ?
O3 Ba1 O19 97.7(4) . . ?
O19 Ba1 P1 75.5(3) . . ?
O19 Ba1 P3 84.6(3) . . ?
O19 Ba1 P8 137.8(3) . . ?
O20 Ba1 P1 112.7(3) . . ?
O20 Ba1 P3 84.5(3) . . ?
O20 Ba1 P8 75.0(3) . . ?
O20 Ba1 O1 69.9(4) . . ?
O20 Ba1 O2 140.7(4) . . ?
O20 Ba1 O3 80.1(4) . . ?
O20 Ba1 O19 143.8(4) . . ?
P24 Ba2 P16 63.05(14) . . ?
P24 Ba2 P27 37.27(18) . . ?
P27 Ba2 P16 75.91(17) . . ?
O4 Ba2 P16 124.9(4) . . ?
O4 Ba2 P24 164.7(4) . . ?
O4 Ba2 P27 151.1(3) . . ?
O4 Ba2 O9 77.2(5) . . ?
O4 Ba2 O11 87.0(5) . . ?
O6 Ba2 P16 78.3(4) . . ?
O6 Ba2 P24 117.0(4) . . ?
O6 Ba2 P27 88.3(4) . . ?
O6 Ba2 O4 78.3(5) . . ?
O6 Ba2 O9 80.9(5) . . ?
O6 Ba2 O11 149.7(5) . . ?
O9 Ba2 P16 144.9(3) . . ?
O9 Ba2 P24 103.2(3) . . ?
O9 Ba2 P27 75.5(3) . . ?
O9 Ba2 O11 70.0(5) . . ?
O11 Ba2 P16 131.1(4) . . ?
O11 Ba2 P24 78.9(3) . . ?
O11 Ba2 P27 92.4(4) . . ?
O17 Ba2 P16 75.7(4) . . ?
O17 Ba2 P24 92.8(4) . . ?
O17 Ba2 P27 129.9(4) . . ?
O17 Ba2 O4 78.0(5) . . ?
O17 Ba2 O6 124.5(5) . . ?
O17 Ba2 O9 139.2(5) . . ?
O17 Ba2 O11 76.8(5) . . ?
P14 Ba3 P29 74.43(14) . . ?
P22 Ba3 P14 64.76(15) . . ?
P22 Ba3 P29 38.18(18) . . ?
O5 Ba3 P14 81.7(4) . . ?
O5 Ba3 P22 116.3(5) . . ?
O5 Ba3 P29 82.7(5) . . ?
O5 Ba3 O10 79.5(6) . . ?
O5 Ba3 O14 152.6(7) . . ?
O5 Ba3 O16 80.6(8) . . ?
O5 Ba3 O18 124.3(8) . . ?
O10 Ba3 P14 140.9(5) . . ?
O10 Ba3 P22 93.8(5) . . ?
O10 Ba3 P29 69.4(5) . . ?
O10 Ba3 O14 76.0(8) . . ?
O10 Ba3 O16 76.5(7) . . ?
O10 Ba3 O18 143.3(7) . . ?
O14 Ba3 P14 125.4(5) . . ?
O14 Ba3 P22 77.6(4) . . ?
O14 Ba3 P29 99.6(5) . . ?
O16 Ba3 P14 133.3(6) . . ?
O16 Ba3 P22 159.1(7) . . ?
O16 Ba3 P29 144.2(5) . . ?
O16 Ba3 O14 82.0(7) . . ?
O16 Ba3 O18 80.4(8) . . ?
O18 Ba3 P14 74.8(6) . . ?
O18 Ba3 P22 98.0(7) . . ?
O18 Ba3 P29 134.7(7) . . ?
O18 Ba3 O14 72.9(9) . . ?
P2 Fe1 P1 55.25(19) . . ?
P2 Fe1 P5 86.0(2) . . ?
P3 Fe1 P1 55.13(18) . . ?
P3 Fe1 P2 94.24(19) . . ?
P3 Fe1 P5 55.5(2) . . ?
P5 Fe1 P1 93.0(2) . . ?
C1 Fe1 P1 169.2(6) . . ?
C1 Fe1 P2 122.0(6) . . ?
C1 Fe1 P3 134.5(6) . . ?
C1 Fe1 P5 97.3(6) . . ?
C1 Fe1 C5 66.2(7) . . ?
C1 Fe1 C110 39.1(7) . . ?
C3 Fe1 P1 140.0(6) . . ?
C3 Fe1 P2 162.4(5) . . ?
C3 Fe1 P3 102.8(5) . . ?
C3 Fe1 P5 99.8(6) . . ?
C3 Fe1 C1 41.0(7) . . ?
C3 Fe1 C5 67.3(7) . . ?
C3 Fe1 C110 66.7(7) . . ?
C5 Fe1 P1 103.6(5) . . ?
C5 Fe1 P2 103.6(5) . . ?
C5 Fe1 P3 135.3(6) . . ?
C5 Fe1 P5 163.5(6) . . ?
C5 Fe1 C110 38.3(8) . . ?
C11 Fe1 P1 107.8(5) . . ?
C11 Fe1 P2 139.7(5) . . ?
C11 Fe1 P3 103.9(6) . . ?
C11 Fe1 P5 133.8(5) . . ?
C11 Fe1 C1 67.1(8) . . ?
C11 Fe1 C3 39.8(7) . . ?
C11 Fe1 C5 40.2(7) . . ?
C11 Fe1 C110 65.7(8) . . ?
C110 Fe1 P1 130.4(6) . . ?
C110 Fe1 P2 96.6(6) . . ?
C110 Fe1 P3 168.7(6) . . ?
C110 Fe1 P5 128.2(6) . . ?
P8 Fe2 P18 54.7(3) . . ?
P8 Fe2 P25 85.1(2) . . ?
P8 Fe2 P26 91.7(3) . . ?
P25 Fe2 P18 92.1(3) . . ?
P25 Fe2 P26 54.6(4) . . ?
P26 Fe2 P18 53.7(4) . . ?
C37 Fe2 P8 124.2(6) . . ?
C37 Fe2 P18 100.5(6) . . ?
C37 Fe2 P25 150.2(6) . . ?
C37 Fe2 P26 113.1(6) . . ?
C37 Fe2 C41 38.9(8) . . ?
C41 Fe2 P8 162.9(6) . . ?
C41 Fe2 P18 121.7(6) . . ?
C41 Fe2 P25 111.9(5) . . ?
C41 Fe2 P26 98.1(5) . . ?
C117 Fe2 P8 97.6(6) . . ?
C117 Fe2 P18 112.6(6) . . ?
C117 Fe2 P25 151.7(7) . . ?
C117 Fe2 P26 152.6(7) . . ?
C117 Fe2 C37 41.4(8) . . ?
C117 Fe2 C41 67.6(7) . . ?
C117 Fe2 C120 66.9(8) . . ?
C119 Fe2 P8 106.4(5) . . ?
C119 Fe2 P18 148.7(6) . . ?
C119 Fe2 P25 112.6(6) . . ?
C119 Fe2 P26 157.4(6) . . ?
C119 Fe2 C37 67.8(8) . . ?
C119 Fe2 C41 68.0(7) . . ?
C119 Fe2 C117 39.6(8) . . ?
C119 Fe2 C120 40.3(7) . . ?
C120 Fe2 P8 142.9(6) . . ?
C120 Fe2 P18 161.8(6) . . ?
C120 Fe2 P25 94.1(6) . . ?
C120 Fe2 P26 117.9(6) . . ?
C120 Fe2 C37 66.6(8) . . ?
C120 Fe2 C41 40.3(8) . . ?
P7 Fe3 P20 54.5(2) . . ?
P7 Fe3 P31 92.2(2) . . ?
P15 Fe3 P7 86.0(2) . . ?
P15 Fe3 P20 93.2(2) . . ?
P15 Fe3 P31 54.9(3) . . ?
P20 Fe3 P31 54.6(3) . . ?
C8 Fe3 P7 159.9(6) . . ?
C8 Fe3 P15 96.6(8) . . ?
C8 Fe3 P20 144.7(7) . . ?
C8 Fe3 P31 105.6(6) . . ?
C8 Fe3 C28 66.7(8) . . ?
C8 Fe3 C30 38.2(10) . . ?
C8 Fe3 C128 66.0(10) . . ?
C28 Fe3 P7 97.4(6) . . ?
C28 Fe3 P15 134.8(8) . . ?
C28 Fe3 P20 125.3(7) . . ?
C28 Fe3 P31 166.7(7) . . ?
C28 Fe3 C30 67.1(8) . . ?
C30 Fe3 P7 148.3(8) . . ?
C30 Fe3 P15 124.9(7) . . ?
C30 Fe3 P20 110.8(7) . . ?
C30 Fe3 P31 100.0(6) . . ?
C46 Fe3 P7 118.3(6) . . ?
C46 Fe3 P15 101.5(8) . . ?
C46 Fe3 P20 163.4(7) . . ?
C46 Fe3 P31 141.4(7) . . ?
C46 Fe3 C8 41.6(8) . . ?
C46 Fe3 C28 38.1(9) . . ?
C46 Fe3 C30 66.9(9) . . ?
C46 Fe3 C128 64.8(10) . . ?
C128 Fe3 P7 109.8(7) . . ?
C128 Fe3 P15 162.4(7) . . ?
C128 Fe3 P20 102.2(7) . . ?
C128 Fe3 P31 129.2(7) . . ?
C128 Fe3 C28 38.4(9) . . ?
C128 Fe3 C30 41.2(9) . . ?
P11 Fe4 P35 87.0(3) . . ?
P11 Fe4 P39 89.7(5) . . ?
P11 Fe4 P40 52.3(3) . . ?
P11 Fe4 P43 51.9(4) . . ?
P35 Fe4 P39 49.9(4) . . ?
P35 Fe4 P40 87.9(4) . . ?
P35 Fe4 P43 46.2(4) . . ?
C10 Fe4 P11 160.0(7) . . ?
C10 Fe4 P35 112.0(7) . . ?
C10 Fe4 C18 67.4(10) . . ?
C10 Fe4 C42 66.1(9) . . ?
C10 Fe4 P39 97.9(9) . . ?
C10 Fe4 P40 119.7(8) . . ?
C10 Fe4 P43 147.1(8) . . ?
C10 Fe4 P47 95.1(9) . . ?
C17 Fe4 P11 147.8(8) . . ?
C17 Fe4 P35 97.0(8) . . ?
C17 Fe4 C10 39.9(11) . . ?
C17 Fe4 C18 39.9(10) . . ?
C17 Fe4 C42 65.2(10) . . ?
C17 Fe4 P39 117.2(9) . . ?
C17 Fe4 P40 159.2(9) . . ?
C17 Fe4 C147 67.9(11) . . ?
C17 Fe4 P43 110.4(9) . . ?
C17 Fe4 P47 123.1(9) . . ?
C18 Fe4 P11 110.4(7) . . ?
C18 Fe4 P35 116.6(8) . . ?
C18 Fe4 C42 38.9(10) . . ?
C18 Fe4 P39 156.3(8) . . ?
C18 Fe4 P40 150.9(8) . . ?
C18 Fe4 P43 98.3(8) . . ?
C18 Fe4 P47 162.0(9) . . ?
C42 Fe4 P11 99.3(7) . . ?
C42 Fe4 P35 155.3(8) . . ?
C42 Fe4 P39 152.7(9) . . ?
C42 Fe4 P40 114.9(9) . . ?
C42 Fe4 P43 121.6(8) . . ?
C42 Fe4 P47 139.0(9) . . ?
P39 Fe4 P40 52.3(5) . . ?
C147 Fe4 P11 118.5(7) . . ?
C147 Fe4 P35 152.1(7) . . ?
C147 Fe4 C10 41.6(10) . . ?
C147 Fe4 C18 67.3(11) . . ?
C147 Fe4 C42 38.7(10) . . ?
C147 Fe4 P39 114.8(9) . . ?
C147 Fe4 P40 98.9(9) . . ?
C147 Fe4 P43 160.0(8) . . ?
C147 Fe4 P47 103.0(9) . . ?
P47 Fe4 P11 87.5(6) . . ?
P47 Fe4 P35 64.6(6) . . ?
P47 Fe4 P43 94.4(7) . . ?
P9 Fe5 P12 54.6(2) . . ?
P9 Fe5 P29 92.7(2) . . ?
P22 Fe5 P9 84.0(2) . . ?
P22 Fe5 P12 93.7(3) . . ?
P22 Fe5 P29 58.1(3) . . ?
P29 Fe5 P12 54.2(3) . . ?
C26 Fe5 P9 140.4(7) . . ?
C26 Fe5 P12 163.9(7) . . ?
C26 Fe5 P22 94.1(7) . . ?
C26 Fe5 P29 119.8(7) . . ?
C26 Fe5 C127 38.4(9) . . ?
C52 Fe5 P9 125.3(7) . . ?
C52 Fe5 P12 101.1(7) . . ?
C52 Fe5 P22 150.6(7) . . ?
C52 Fe5 P29 111.6(6) . . ?
C52 Fe5 C26 66.0(9) . . ?
C52 Fe5 C127 36.8(9) . . ?
C70 Fe5 P9 102.7(7) . . ?
C70 Fe5 P12 143.0(8) . . ?
C70 Fe5 P22 114.2(7) . . ?
C70 Fe5 P29 162.2(8) . . ?
C70 Fe5 C26 42.6(10) . . ?
C70 Fe5 C52 66.4(9) . . ?
C70 Fe5 C125 40.8(9) . . ?
C70 Fe5 C127 65.4(9) . . ?
C125 Fe5 P9 96.4(7) . . ?
C125 Fe5 P12 107.4(7) . . ?
C125 Fe5 P22 154.6(6) . . ?
C125 Fe5 P29 146.8(6) . . ?
C125 Fe5 C26 69.4(9) . . ?
C125 Fe5 C52 39.3(8) . . ?
C125 Fe5 C127 64.3(9) . . ?
C127 Fe5 P9 160.5(7) . . ?
C127 Fe5 P12 125.6(7) . . ?
C127 Fe5 P22 114.7(7) . . ?
C127 Fe5 P29 101.9(7) . . ?
P17 Fe6 P6 92.2(2) . . ?
P17 Fe6 P23 55.1(2) . . ?
P19 Fe6 P6 55.0(3) . . ?
P19 Fe6 P17 85.0(2) . . ?
P19 Fe6 P23 93.0(3) . . ?
P23 Fe6 P6 54.4(3) . . ?
C22 Fe6 P6 165.6(8) . . ?
C22 Fe6 P17 96.2(7) . . ?
C22 Fe6 P19 137.3(9) . . ?
C22 Fe6 P23 122.5(9) . . ?
C22 Fe6 C34 41.3(11) . . ?
C22 Fe6 C36 66.4(9) . . ?
C22 Fe6 C54 67.1(9) . . ?
C22 Fe6 C59 41.2(10) . . ?
C34 Fe6 P6 142.0(7) . . ?
C34 Fe6 P17 115.9(6) . . ?
C34 Fe6 P19 100.3(8) . . ?
C34 Fe6 P23 163.4(8) . . ?
C34 Fe6 C59 69.8(11) . . ?
C36 Fe6 P6 100.6(6) . . ?
C36 Fe6 P17 147.2(8) . . ?
C36 Fe6 P19 127.0(7) . . ?
C36 Fe6 P23 109.6(7) . . ?
C36 Fe6 C34 70.0(10) . . ?
C36 Fe6 C54 41.3(10) . . ?
C36 Fe6 C59 36.8(9) . . ?
C54 Fe6 P6 107.6(6) . . ?
C54 Fe6 P17 157.1(7) . . ?
C54 Fe6 P19 96.8(8) . . ?
C54 Fe6 P23 147.0(8) . . ?
C54 Fe6 C34 41.3(9) . . ?
C54 Fe6 C59 66.1(11) . . ?
C59 Fe6 P6 124.6(7) . . ?
C59 Fe6 P17 112.1(7) . . ?
C59 Fe6 P19 162.6(7) . . ?
C59 Fe6 P23 99.7(8) . . ?
P30 Fe7 P37 97.7(3) . . ?
P30 Fe7 P42 85.3(4) . . ?
P30 Fe7 P44 74.8(4) . . ?
P30 Fe7 P46 50.6(4) . . ?
P34 Fe7 P30 57.5(4) . . ?
P34 Fe7 P36 96.3(5) . . ?
P34 Fe7 P37 87.6(4) . . ?
P36 Fe7 P30 57.5(3) . . ?
P36 Fe7 P37 56.6(4) . . ?
C78 Fe7 P30 137.8(9) . . ?
C78 Fe7 P34 164.7(10) . . ?
C78 Fe7 P36 94.7(11) . . ?
C78 Fe7 P37 89.6(10) . . ?
C78 Fe7 C140 37.8(12) . . ?
C78 Fe7 C146 66.9(13) . . ?
C78 Fe7 P42 115.1(10) . . ?
C78 Fe7 P44 147.2(10) . . ?
C78 Fe7 P46 111.5(11) . . ?
C102 Fe7 P30 104.4(9) . . ?
C102 Fe7 P34 147.5(9) . . ?
C102 Fe7 P36 94.1(10) . . ?
C102 Fe7 P37 123.5(9) . . ?
C102 Fe7 C78 41.4(11) . . ?
C102 Fe7 C140 66.8(12) . . ?
C102 Fe7 C146 38.2(12) . . ?
C102 Fe7 P42 151.3(10) . . ?
C102 Fe7 P44 154.9(10) . . ?
C102 Fe7 P46 112.9(11) . . ?
C140 Fe7 P30 169.7(8) . . ?
C140 Fe7 P34 127.2(9) . . ?
C140 Fe7 P36 126.4(8) . . ?
C140 Fe7 P37 91.8(8) . . ?
C140 Fe7 P42 105.0(9) . . ?
C140 Fe7 P44 110.7(9) . . ?
C140 Fe7 P46 136.6(9) . . ?
C141 Fe7 P30 131.2(8) . . ?
C141 Fe7 P34 103.1(9) . . ?
C141 Fe7 P36 160.1(10) . . ?
C141 Fe7 P37 128.0(8) . . ?
C141 Fe7 C78 67.2(13) . . ?
C141 Fe7 C102 67.0(13) . . ?
C141 Fe7 C140 41.6(10) . . ?
C141 Fe7 C146 40.7(12) . . ?
C141 Fe7 P42 126.1(9) . . ?
C141 Fe7 P44 94.3(10) . . ?
C141 Fe7 P46 178.2(9) . . ?
C146 Fe7 P30 102.2(8) . . ?
C146 Fe7 P34 114.1(9) . . ?
C146 Fe7 P36 125.8(10) . . ?
C146 Fe7 P37 156.2(8) . . ?
C146 Fe7 C140 67.7(11) . . ?
C146 Fe7 P42 166.1(10) . . ?
C146 Fe7 P44 116.8(10) . . ?
C146 Fe7 P46 140.3(10) . . ?
P42 Fe7 P44 53.5(5) . . ?
P46 Fe7 P42 53.0(6) . . ?
P46 Fe7 P44 86.4(6) . . ?
P10 Fe8 P32 54.3(3) . . ?
P24 Fe8 P10 84.6(2) . . ?
P24 Fe8 P27 56.1(3) . . ?
P24 Fe8 P32 92.4(3) . . ?
P27 Fe8 P10 92.9(3) . . ?
P27 Fe8 P32 54.5(3) . . ?
C9 Fe8 P10 95.2(7) . . ?
C9 Fe8 P24 135.2(8) . . ?
C9 Fe8 P27 166.7(7) . . ?
C9 Fe8 P32 123.5(8) . . ?
C9 Fe8 C21 65.7(9) . . ?
C9 Fe8 C24 37.9(9) . . ?
C9 Fe8 C75 68.6(9) . . ?
C9 Fe8 C107 39.7(10) . . ?
C21 Fe8 P10 154.8(7) . . ?
C21 Fe8 P24 97.5(7) . . ?
C21 Fe8 P27 109.2(6) . . ?
C21 Fe8 P32 149.9(8) . . ?
C21 Fe8 C24 39.2(8) . . ?
C24 Fe8 P10 115.8(6) . . ?
C24 Fe8 P24 103.0(7) . . ?
C24 Fe8 P27 143.9(7) . . ?
C24 Fe8 P32 161.2(7) . . ?
C75 Fe8 P10 148.6(8) . . ?
C75 Fe8 P24 126.0(8) . . ?
C75 Fe8 P27 99.3(7) . . ?
C75 Fe8 P32 111.5(8) . . ?
C75 Fe8 C21 41.1(10) . . ?
C75 Fe8 C24 67.9(10) . . ?
C75 Fe8 C107 42.6(10) . . ?
C107 Fe8 P10 108.1(8) . . ?
C107 Fe8 P24 165.8(8) . . ?
C107 Fe8 P27 127.4(8) . . ?
C107 Fe8 P32 100.2(8) . . ?
C107 Fe8 C21 68.3(10) . . ?
C107 Fe8 C24 66.1(10) . . ?
Fe1 P1 Ba1 128.25(19) . . ?
P2 P1 Ba1 129.0(2) . . ?
P2 P1 Fe1 61.85(19) . . ?
P3 P1 Ba1 66.69(18) . . ?
P3 P1 Fe1 61.90(19) . . ?
P3 P1 P2 103.8(3) . . ?
P1 P2 Fe1 62.90(19) . . ?
P1 P2 P4 107.1(3) . . ?
P4 P2 Fe1 88.6(2) . . ?
Fe1 P3 Ba1 139.7(2) . . ?
P1 P3 Ba1 77.14(19) . . ?
P1 P3 Fe1 62.96(18) . . ?
P1 P3 P5 103.1(3) . . ?
P5 P3 Ba1 126.2(3) . . ?
P5 P3 Fe1 62.3(2) . . ?
P2 P4 P5 93.6(3) . . ?
P2 P4 P21 115.7(3) . . ?
P5 P4 P21 110.9(3) . . ?
P3 P5 Fe1 62.2(2) . . ?
P3 P5 P4 108.1(3) . . ?
P4 P5 Fe1 88.3(2) . . ?
P19 P6 Fe6 61.9(3) . . ?
P23 P6 Fe6 62.6(2) . . ?
P23 P6 P19 103.7(3) . . ?
P14 P7 Fe3 88.7(3) . . ?
P20 P7 Fe3 62.9(2) . . ?
P20 P7 P14 106.3(4) . . ?
Fe2 P8 Ba1 153.2(3) . . ?
P18 P8 Ba1 106.3(3) . . ?
P18 P8 Fe2 63.6(3) . . ?
P18 P8 P21 108.0(4) . . ?
P21 P8 Ba1 116.6(3) . . ?
P21 P8 Fe2 90.1(3) . . ?
P12 P9 Fe5 63.4(3) . . ?
P12 P9 P13 108.2(3) . . ?
P13 P9 Fe5 90.6(3) . . ?
P28 P10 Fe8 89.2(3) . . ?
P32 P10 Fe8 64.1(3) . . ?
P32 P10 P28 106.4(4) . . ?
Fe4 P11 Ba5 157.2(3) . . ?
P33 P11 Fe4 88.1(3) . . ?
P33 P11 Ba5 112.7(3) . . ?
P40 P11 Fe4 67.3(4) . . ?
P40 P11 P33 110.0(5) . . ?
P40 P11 Ba5 111.1(4) . . ?
P43 P11 Fe4 66.6(4) . . ?
P43 P11 P45 110.8(6) . . ?
P43 P11 Ba5 131.7(5) . . ?
P45 P11 Fe4 84.7(5) . . ?
P45 P11 Ba5 97.9(5) . . ?
P9 P12 Fe5 62.0(2) . . ?
P29 P12 Fe5 62.2(3) . . ?
P29 P12 P9 103.7(4) . . ?
P9 P13 P14 112.9(4) . . ?
P22 P13 P9 91.1(3) . . ?
P22 P13 P14 111.1(3) . . ?
P7 P14 Ba3 123.3(3) . . ?
P7 P14 P13 113.5(3) . . ?
P13 P14 Ba3 85.9(2) . . ?
P15 P14 Ba3 133.6(3) . . ?
P15 P14 P7 92.4(3) . . ?
P15 P14 P13 107.5(3) . . ?
P14 P15 Fe3 90.0(3) . . ?
P31 P15 Fe3 63.8(3) . . ?
P31 P15 P14 106.0(4) . . ?
P17 P16 Ba2 118.2(2) . . ?
P17 P16 P28 114.5(4) . . ?
P19 P16 Ba2 138.2(3) . . ?
P19 P16 P17 91.6(3) . . ?
P19 P16 P28 105.9(3) . . ?
P28 P16 Ba2 88.4(2) . . ?
P16 P17 Fe6 89.4(3) . . ?
P23 P17 Fe6 62.6(2) . . ?
P23 P17 P16 106.6(3) . . ?
P8 P18 Fe2 61.7(2) . . ?
P26 P18 Fe2 62.8(3) . . ?
P26 P18 P8 103.0(4) . . ?
P6 P19 Fe6 63.0(3) . . ?
P6 P19 P16 107.1(4) . . ?
P16 P19 Fe6 91.3(3) . . ?
P7 P20 Fe3 62.6(2) . . ?
P7 P20 P31 103.8(4) . . ?
P31 P20 Fe3 62.9(3) . . ?
P8 P21 P4 116.6(3) . . ?
P25 P21 P4 107.1(4) . . ?
P25 P21 P8 90.7(3) . . ?
Fe5 P22 Ba3 141.0(3) . . ?
P13 P22 Ba3 96.0(3) . . ?
P13 P22 Fe5 92.0(3) . . ?
P13 P22 P29 107.1(4) . . ?
P29 P22 Ba3 79.1(3) . . ?
P29 P22 Fe5 62.1(3) . . ?
P6 P23 Fe6 63.0(2) . . ?
P6 P23 P17 103.2(4) . . ?
P17 P23 Fe6 62.3(2) . . ?
Fe8 P24 Ba2 133.9(3) . . ?
P27 P24 Ba2 72.2(2) . . ?
P27 P24 Fe8 62.3(3) . . ?
P28 P24 Ba2 95.5(3) . . ?
P28 P24 Fe8 91.1(3) . . ?
P28 P24 P27 107.6(5) . . ?
P21 P25 Fe2 90.4(3) . . ?
P26 P25 Fe2 63.3(3) . . ?
P26 P25 P21 107.7(4) . . ?
P18 P26 Fe2 63.4(3) . . ?
P18 P26 P25 104.3(4) . . ?
P25 P26 Fe2 62.2(3) . . ?
Fe8 P27 Ba2 131.5(3) . . ?
P24 P27 Ba2 70.5(2) . . ?
P24 P27 Fe8 61.6(3) . . ?
P32 P27 Ba2 123.0(4) . . ?
P32 P27 Fe8 64.5(3) . . ?
P32 P27 P24 102.9(4) . . ?
P10 P28 P16 111.8(4) . . ?
P24 P28 P10 92.3(4) . . ?
P24 P28 P16 112.6(3) . . ?
Fe5 P29 Ba3 122.4(3) . . ?
P12 P29 Ba3 126.8(3) . . ?
P12 P29 Fe5 63.5(2) . . ?
P12 P29 P22 101.1(3) . . ?
P22 P29 Ba3 62.8(2) . . ?
P22 P29 Fe5 59.8(2) . . ?
Fe7 P30 Ba5 126.7(2) . . ?
P34 P30 Fe7 59.8(3) . . ?
P34 P30 P36 99.7(5) . . ?
P34 P30 Ba5 125.0(4) . . ?
P36 P30 Fe7 60.1(3) . . ?
P36 P30 Ba5 67.3(3) . . ?
P41 P30 Fe7 98.7(5) . . ?
P41 P30 Ba5 111.3(4) . . ?
P46 P30 Fe7 66.5(5) . . ?
P46 P30 P41 114.8(7) . . ?
P46 P30 Ba5 61.1(5) . . ?
P15 P31 Fe3 61.4(2) . . ?
P15 P31 P20 103.6(3) . . ?
P20 P31 Fe3 62.6(2) . . ?
P10 P32 Fe8 61.6(3) . . ?
P27 P32 Fe8 61.0(3) . . ?
P27 P32 P10 102.8(5) . . ?
P11 P33 P35 89.5(4) . . ?
P11 P33 P38 115.8(5) . . ?
P38 P33 P35 103.0(6) . . ?
P30 P34 Fe7 62.7(3) . . ?
P30 P34 P38 109.5(6) . . ?
P38 P34 Fe7 88.3(5) . . ?
Fe4 P35 P47 56.6(5) . . ?
P33 P35 Fe4 85.8(4) . . ?
P39 P35 Fe4 66.9(5) . . ?
P39 P35 P33 110.7(7) . . ?
P43 P35 Fe4 68.5(5) . . ?
P43 P35 P47 104.1(7) . . ?
Fe7 P36 Ba5 137.1(5) . . ?
P30 P36 Fe7 62.3(4) . . ?
P30 P36 Ba5 75.7(4) . . ?
P37 P36 Fe7 63.0(4) . . ?
P37 P36 P30 105.6(6) . . ?
P37 P36 Ba5 125.4(6) . . ?
P36 P37 Fe7 60.4(4) . . ?
P38 P37 Fe7 87.9(5) . . ?
P38 P37 P36 107.8(6) . . ?
C6 O1 Ba1 127.1(11) . . ?
C6 O1 C7 100.7(15) . . ?
C7 O1 Ba1 131.9(13) . . ?
P34 P38 P33 114.4(6) . . ?
P37 P38 P33 112.5(6) . . ?
P37 P38 P34 93.3(5) . . ?
C27 O2 Ba1 130.0(12) . . ?
C27 O2 C29 109.5(15) . . ?
C29 O2 Ba1 120.1(12) . . ?
C39 O3 Ba1 116.8(10) . . ?
C68 O3 Ba1 131.7(12) . . ?
C68 O3 C39 110.3(14) . . ?
C3 C1 Fe1 68.8(9) . . ?
C3 C1 C40 125.3(17) . . ?
C40 C1 Fe1 129.1(13) . . ?
C110 C1 Fe1 71.6(10) . . ?
C110 C1 C3 106.9(17) . . ?
C110 C1 C40 127.5(18) . . ?
C60 O4 Ba2 128.3(13) . . ?
C60 O4 C83 102.4(16) . . ?
C83 O4 Ba2 126.1(14) . . ?
C57 O5 Ba3 125.3(15) . . ?
C74 O5 Ba3 130.6(18) . . ?
C74 O5 C57 104(2) . . ?
C66 O6 Ba2 129.3(15) . . ?
C66 O6 C106 110(2) . . ?
C106 O6 Ba2 117.1(16) . . ?
C94 O7 C145 107.7(18) . . ?
C94 O7 Ba5 125.5(12) . . ?
C145 O7 Ba5 126.5(14) . . ?
C79 O8 Ba5 123.1(13) . . ?
C150 O8 C79 104.1(19) . . ?
C150 O8 Ba5 131.8(16) . . ?
C45 O9 Ba2 121.0(12) . . ?
C45 O9 C67 105.3(16) . . ?
C67 O9 Ba2 133.7(13) . . ?
C135 O10 Ba3 120.9(15) . . ?
C135 O10 C137 109(2) . . ?
C137 O10 Ba3 121.8(16) . . ?
C38 O11 Ba2 132.5(14) . . ?
C38 O11 C157 106.6(17) . . ?
C157 O11 Ba2 120.3(13) . . ?
H2A C2 H2B 109.6 . . ?
C12 C2 H2A 111.8 . . ?
C12 C2 H2B 111.8 . . ?
C39 C2 H2A 111.8 . . ?
C39 C2 H2B 111.8 . . ?
C39 C2 C12 99.6(15) . . ?
C1 C3 Fe1 70.1(10) . . ?
C1 C3 C118 124.9(18) . . ?
C11 C3 Fe1 69.8(10) . . ?
C11 C3 C1 106.5(17) . . ?
C11 C3 C118 128.6(18) . . ?
C118 C3 Fe1 123.1(13) . . ?
H4A C4 H4B 108.5 . . ?
O17 C4 H4A 110.1 . . ?
O17 C4 H4B 110.1 . . ?
O17 C4 C158 108(2) . . ?
C158 C4 H4A 110.1 . . ?
C158 C4 H4B 110.1 . . ?
C11 C5 Fe1 68.5(10) . . ?
C11 C5 C14 125.6(19) . . ?
C14 C5 Fe1 126.4(13) . . ?
C110 C5 Fe1 71.5(10) . . ?
C110 C5 C11 107.4(17) . . ?
C110 C5 C14 127.0(19) . . ?
C64 O12 C101 108(2) . . ?
C64 O12 Ba5 126.6(14) . . ?
C101 O12 Ba5 123.7(19) . . ?
C32 O13 Ba5 125.8(15) . . ?
C85 O13 C32 102(2) . . ?
C85 O13 Ba5 129.2(17) . . ?
O1 C6 H6A 110.6 . . ?
O1 C6 H6B 110.6 . . ?
O1 C6 C23 105.6(16) . . ?
H6A C6 H6B 108.8 . . ?
C23 C6 H6A 110.6 . . ?
C23 C6 H6B 110.6 . . ?
O1 C7 H7A 109.7 . . ?
O1 C7 H7B 109.7 . . ?
O1 C7 C16 109.6(18) . . ?
H7A C7 H7B 108.2 . . ?
C16 C7 H7A 109.7 . . ?
C16 C7 H7B 109.7 . . ?
C30 C8 Fe3 74.6(13) . . ?
C30 C8 C46 109(2) . . ?
C30 C8 C58 123(2) . . ?
C46 C8 Fe3 68.8(11) . . ?
C46 C8 C58 127(2) . . ?
C58 C8 Fe3 128.5(16) . . ?
C24 C9 Fe8 72.3(11) . . ?
C24 C9 C107 111(2) . . ?
C24 C9 C159 121(2) . . ?
C107 C9 Fe8 70.4(12) . . ?
C107 C9 C159 128(3) . . ?
C159 C9 Fe8 127.1(15) . . ?
C17 C10 Fe4 68.6(13) . . ?
C17 C10 C147 106(2) . . ?
C17 C10 C149 129(2) . . ?
C147 C10 Fe4 68.9(12) . . ?
C147 C10 C149 125(2) . . ?
C149 C10 Fe4 124.7(18) . . ?
C3 C11 Fe1 70.4(10) . . ?
C3 C11 C5 109.1(18) . . ?
C3 C11 C116 125.1(18) . . ?
C5 C11 Fe1 71.4(10) . . ?
C5 C11 C116 125.7(17) . . ?
C116 C11 Fe1 126.5(13) . . ?
C84 O14 Ba3 127.0(16) . . ?
C84 O14 C90 104(2) . . ?
C90 O14 Ba3 128.8(15) . . ?
C2 C12 H12A 111.8 . . ?
C2 C12 H12B 111.8 . . ?
H12A C12 H12B 109.5 . . ?
C68 C12 C2 100.0(16) . . ?
C68 C12 H12A 111.8 . . ?
C68 C12 H12B 111.8 . . ?
H13A C13 H13B 109.4 . . ?
C45 C13 H13A 111.6 . . ?
C45 C13 H13B 111.6 . . ?
C63 C13 H13A 111.6 . . ?
C63 C13 H13B 111.6 . . ?
C63 C13 C45 100.9(19) . . ?
C5 C14 H14N 109.5 . . ?
C5 C14 H14O 109.5 . . ?
C5 C14 H14P 109.5 . . ?
H14N C14 H14O 109.5 . . ?
H14N C14 H14P 109.5 . . ?
H14O C14 H14P 109.5 . . ?
H15K C15 H15L 109.5 . . ?
H15K C15 H15M 109.5 . . ?
H15L C15 H15M 109.5 . . ?
C110 C15 H15K 109.5 . . ?
C110 C15 H15L 109.5 . . ?
C110 C15 H15M 109.5 . . ?
C7 C16 H16A 111.3 . . ?
C7 C16 H16B 111.3 . . ?
C7 C16 C23 102.6(17) . . ?
H16A C16 H16B 109.2 . . ?
C23 C16 H16A 111.3 . . ?
C23 C16 H16B 111.3 . . ?
C10 C17 Fe4 71.5(15) . . ?
C10 C17 C18 111(2) . . ?
C10 C17 C153 121(2) . . ?
C18 C17 Fe4 73.1(14) . . ?
C18 C17 C153 128(3) . . ?
C153 C17 Fe4 128.4(19) . . ?
C17 C18 Fe4 67.1(15) . . ?
C17 C18 C104 123(3) . . ?
C42 C18 Fe4 71.1(15) . . ?
C42 C18 C17 105(2) . . ?
C42 C18 C104 132(2) . . ?
C104 C18 Fe4 126.9(18) . . ?
H19A C19 H19B 109.5 . . ?
H19A C19 H19C 109.5 . . ?
H19B C19 H19C 109.5 . . ?
C41 C19 H19A 109.5 . . ?
C41 C19 H19B 109.5 . . ?
C41 C19 H19C 109.5 . . ?
H20A C20 H20B 108.9 . . ?
C29 C20 H20A 110.8 . . ?
C29 C20 H20B 110.8 . . ?
C44 C20 H20A 110.8 . . ?
C44 C20 H20B 110.8 . . ?
C44 C20 C29 104.9(17) . . ?
C24 C21 Fe8 71.1(12) . . ?
C24 C21 C72 128(3) . . ?
C24 C21 C75 109(2) . . ?
C72 C21 Fe8 129.1(16) . . ?
C75 C21 Fe8 69.1(13) . . ?
C75 C21 C72 122(2) . . ?
C33 O15 Ba5 116.3(13) . . ?
C87 O15 C33 107.3(19) . . ?
C87 O15 Ba5 136.3(15) . . ?
C34 C22 Fe6 70.4(14) . . ?
C34 C22 C47 122(3) . . ?
C47 C22 Fe6 129.8(17) . . ?
C59 C22 Fe6 70.9(14) . . ?
C59 C22 C34 110(2) . . ?
C59 C22 C47 127(3) . . ?
C6 C23 C16 100.4(17) . . ?
C6 C23 H23A 111.7 . . ?
C6 C23 H23B 111.7 . . ?
C16 C23 H23A 111.7 . . ?
C16 C23 H23B 111.7 . . ?
H23A C23 H23B 109.5 . . ?
C9 C24 Fe8 69.9(12) . . ?
C9 C24 C21 110(2) . . ?
C9 C24 C154 129(2) . . ?
C21 C24 Fe8 69.7(12) . . ?
C21 C24 C154 121(2) . . ?
C154 C24 Fe8 126.0(15) . . ?
H25A C25 H25B 109.2 . . ?
C31 C25 H25A 111.3 . . ?
C31 C25 H25B 111.3 . . ?
C121 C25 H25A 111.3 . . ?
C121 C25 H25B 111.3 . . ?
C121 C25 C31 102(2) . . ?
C70 C26 Fe5 64.9(11) . . ?
C127 C26 Fe5 70.9(13) . . ?
C127 C26 C70 101(2) . . ?
C127 C26 C132 129(2) . . ?
C132 C26 Fe5 130.8(18) . . ?
C132 C26 C70 130(2) . . ?
O2 C27 H27A 110.5 . . ?
O2 C27 H27B 110.5 . . ?
O2 C27 C44 106.4(19) . . ?
H27A C27 H27B 108.6 . . ?
C44 C27 H27A 110.5 . . ?
C44 C27 H27B 110.5 . . ?
C46 C28 Fe3 66.8(11) . . ?
C46 C28 C65 131(3) . . ?
C46 C28 C128 107(2) . . ?
C65 C28 Fe3 131.2(16) . . ?
C128 C28 Fe3 69.3(12) . . ?
C128 C28 C65 122(3) . . ?
O2 C29 C20 104.3(18) . . ?
O2 C29 H29A 110.9 . . ?
O2 C29 H29B 110.9 . . ?
C20 C29 H29A 110.9 . . ?
C20 C29 H29B 110.9 . . ?
H29A C29 H29B 108.9 . . ?
C8 C30 Fe3 67.2(13) . . ?
C8 C30 C86 134(2) . . ?
C8 C30 C128 104(2) . . ?
C86 C30 Fe3 128.9(17) . . ?
C86 C30 C128 123(3) . . ?
C128 C30 Fe3 68.0(12) . . ?
C25 C31 H31A 110.4 . . ?
C25 C31 H31B 110.4 . . ?
H31A C31 H31B 108.6 . . ?
O19 C31 C25 106.7(18) . . ?
O19 C31 H31A 110.4 . . ?
O19 C31 H31B 110.4 . . ?
O13 C32 H32A 110.3 . . ?
O13 C32 H32B 110.3 . . ?
H32A C32 H32B 108.5 . . ?
C55 C32 O13 107(3) . . ?
C55 C32 H32A 110.3 . . ?
C55 C32 H32B 110.3 . . ?
O15 C33 H33A 111.2 . . ?
O15 C33 H33B 111.2 . . ?
O15 C33 C142 103(2) . . ?
H33A C33 H33B 109.1 . . ?
C142 C33 H33A 111.2 . . ?
C142 C33 H33B 111.2 . . ?
C22 C34 Fe6 68.3(14) . . ?
C22 C34 C54 102(2) . . ?
C54 C34 Fe6 68.7(13) . . ?
C73 C34 Fe6 127.7(19) . . ?
C73 C34 C22 123(2) . . ?
C73 C34 C54 134(3) . . ?
H35A C35 H35B 109.5 . . ?
H35A C35 H35C 109.5 . . ?
H35B C35 H35C 109.5 . . ?
C141 C35 H35A 109.5 . . ?
C141 C35 H35B 109.5 . . ?
C141 C35 H35C 109.5 . . ?
C50 C36 Fe6 127.1(15) . . ?
C54 C36 Fe6 69.4(13) . . ?
C54 C36 C50 124(2) . . ?
C59 C36 Fe6 73.0(14) . . ?
C59 C36 C50 126(3) . . ?
C59 C36 C54 110(2) . . ?
C41 C37 Fe2 70.9(11) . . ?
C41 C37 C114 128.7(18) . . ?
C41 C37 C117 108.1(18) . . ?
C114 C37 Fe2 127.0(13) . . ?
C117 C37 Fe2 68.4(10) . . ?
C117 C37 C114 123.2(18) . . ?
O11 C38 H38A 110.6 . . ?
O11 C38 H38B 110.6 . . ?
O11 C38 C155 105.9(18) . . ?
H38A C38 H38B 108.7 . . ?
C155 C38 H38A 110.6 . . ?
C155 C38 H38B 110.6 . . ?
O3 C39 C2 106.3(15) . . ?
O3 C39 H39A 110.5 . . ?
O3 C39 H39B 110.5 . . ?
C2 C39 H39A 110.5 . . ?
C2 C39 H39B 110.5 . . ?
H39A C39 H39B 108.7 . . ?
C91 O16 Ba3 123.3(18) . . ?
C91 O16 C136 110(2) . . ?
C136 O16 Ba3 127(2) . . ?
C1 C40 H40A 109.5 . . ?
C1 C40 H40B 109.5 . . ?
C1 C40 H40C 109.5 . . ?
H40A C40 H40B 109.5 . . ?
H40A C40 H40C 109.5 . . ?
H40B C40 H40C 109.5 . . ?
C4 O17 Ba2 125.9(16) . . ?
C4 O17 C160 109.5(19) . . ?
C160 O17 Ba2 118.1(13) . . ?
C19 C41 Fe2 128.5(15) . . ?
C19 C41 C120 129.0(19) . . ?
C37 C41 Fe2 70.2(10) . . ?
C37 C41 C19 123(2) . . ?
C37 C41 C120 107.5(16) . . ?
C120 C41 Fe2 68.8(10) . . ?
C18 C42 Fe4 70.0(14) . . ?
C18 C42 C151 122(2) . . ?
C147 C42 Fe4 68.2(14) . . ?
C147 C42 C18 111(2) . . ?
C147 C42 C151 126(3) . . ?
C151 C42 Fe4 125.7(18) . . ?
H43A C43 H43B 109.1 . . ?
C155 C43 H43A 111.2 . . ?
C155 C43 H43B 111.2 . . ?
C155 C43 C157 103.1(18) . . ?
C157 C43 H43A 111.2 . . ?
C157 C43 H43B 111.2 . . ?
C20 C44 H44A 110.2 . . ?
C20 C44 H44B 110.2 . . ?
C27 C44 C20 107.5(19) . . ?
C27 C44 H44A 110.2 . . ?
C27 C44 H44B 110.2 . . ?
H44A C44 H44B 108.5 . . ?
C95 O18 Ba3 114(3) . . ?
C109 O18 Ba3 122(2) . . ?
C109 O18 C95 113(3) . . ?
O9 C45 C13 101.1(18) . . ?
O9 C45 H45A 111.6 . . ?
O9 C45 H45B 111.6 . . ?
C13 C45 H45A 111.6 . . ?
C13 C45 H45B 111.6 . . ?
H45A C45 H45B 109.4 . . ?
C8 C46 Fe3 69.6(11) . . ?
C8 C46 C53 127(2) . . ?
C28 C46 Fe3 75.0(12) . . ?
C28 C46 C8 110(2) . . ?
C28 C46 C53 124(2) . . ?
C53 C46 Fe3 125.5(15) . . ?
C22 C47 H47A 109.5 . . ?
C22 C47 H47B 109.5 . . ?
C22 C47 H47C 109.5 . . ?
H47A C47 H47B 109.5 . . ?
H47A C47 H47C 109.5 . . ?
H47B C47 H47C 109.5 . . ?
H48A C48 H48B 109.5 . . ?
H48A C48 H48C 109.5 . . ?
H48B C48 H48C 109.5 . . ?
C54 C48 H48A 109.5 . . ?
C54 C48 H48B 109.5 . . ?
C54 C48 H48C 109.5 . . ?
H49A C49 H49B 109.5 . . ?
H49A C49 H49C 109.5 . . ?
H49B C49 H49C 109.5 . . ?
C107 C49 H49A 109.5 . . ?
C107 C49 H49B 109.5 . . ?
C107 C49 H49C 109.5 . . ?
C36 C50 H50A 109.5 . . ?
C36 C50 H50B 109.5 . . ?
C36 C50 H50C 109.5 . . ?
H50A C50 H50B 109.5 . . ?
H50A C50 H50C 109.5 . . ?
H50B C50 H50C 109.5 . . ?
H51A C51 H51B 109.5 . . ?
H51A C51 H51C 109.5 . . ?
H51B C51 H51C 109.5 . . ?
C59 C51 H51A 109.5 . . ?
C59 C51 H51B 109.5 . . ?
C59 C51 H51C 109.5 . . ?
C125 C52 Fe5 69.9(12) . . ?
C125 C52 C129 122(2) . . ?
C127 C52 Fe5 71.7(13) . . ?
C127 C52 C125 109(2) . . ?
C127 C52 C129 129(2) . . ?
C129 C52 Fe5 127.3(15) . . ?
C46 C53 H53A 109.5 . . ?
C46 C53 H53B 109.5 . . ?
C46 C53 H53C 109.5 . . ?
H53A C53 H53B 109.5 . . ?
H53A C53 H53C 109.5 . . ?
H53B C53 H53C 109.5 . . ?
C34 C54 Fe6 70.1(13) . . ?
C36 C54 Fe6 69.3(12) . . ?
C36 C54 C34 109(2) . . ?
C48 C54 Fe6 124.3(17) . . ?
C48 C54 C34 124(3) . . ?
C48 C54 C36 127(2) . . ?
C32 C55 H55A 110.6 . . ?
C32 C55 H55B 110.6 . . ?
C32 C55 C100 106(3) . . ?
H55A C55 H55B 108.7 . . ?
C100 C55 H55A 110.6 . . ?
C100 C55 H55B 110.6 . . ?
H56A C56 H56B 109.5 . . ?
H56A C56 H56C 109.5 . . ?
H56B C56 H56C 109.5 . . ?
C102 C56 H56A 109.5 . . ?
C102 C56 H56B 109.5 . . ?
C102 C56 H56C 109.5 . . ?
O5 C57 H57A 110.3 . . ?
O5 C57 H57B 110.3 . . ?
O5 C57 C71 107(3) . . ?
H57A C57 H57B 108.6 . . ?
C71 C57 H57A 110.3 . . ?
C71 C57 H57B 110.3 . . ?
C8 C58 H58A 109.5 . . ?
C8 C58 H58B 109.5 . . ?
C8 C58 H58C 109.5 . . ?
H58A C58 H58B 109.5 . . ?
H58A C58 H58C 109.5 . . ?
H58B C58 H58C 109.5 . . ?
C22 C59 Fe6 67.9(14) . . ?
C36 C59 Fe6 70.1(15) . . ?
C36 C59 C22 109(3) . . ?
C36 C59 C51 129(3) . . ?
C51 C59 Fe6 131.9(18) . . ?
C51 C59 C22 122(2) . . ?
O4 C60 H60A 110.5 . . ?
O4 C60 H60B 110.5 . . ?
O4 C60 C76 106(2) . . ?
H60A C60 H60B 108.6 . . ?
C76 C60 H60A 110.5 . . ?
C76 C60 H60B 110.5 . . ?
H61A C61 H61B 109.1 . . ?
C87 C61 H61A 111.1 . . ?
C87 C61 H61B 111.1 . . ?
C87 C61 C142 103(2) . . ?
C142 C61 H61A 111.1 . . ?
C142 C61 H61B 111.1 . . ?
H62A C62 H62B 109.5 . . ?
H62A C62 H62C 109.5 . . ?
H62B C62 H62C 109.5 . . ?
C146 C62 H62A 109.5 . . ?
C146 C62 H62B 109.5 . . ?
C146 C62 H62C 109.5 . . ?
C13 C63 H63A 110.5 . . ?
C13 C63 H63B 110.5 . . ?
C13 C63 C67 106.3(19) . . ?
H63A C63 H63B 108.7 . . ?
C67 C63 H63A 110.5 . . ?
C67 C63 H63B 110.5 . . ?
O12 C64 H64A 110.3 . . ?
O12 C64 H64B 110.3 . . ?
O12 C64 C80 107(2) . . ?
H64A C64 H64B 108.5 . . ?
C80 C64 H64A 110.3 . . ?
C80 C64 H64B 110.3 . . ?
C28 C65 H65A 109.5 . . ?
C28 C65 H65B 109.5 . . ?
C28 C65 H65C 109.5 . . ?
H65A C65 H65B 109.5 . . ?
H65A C65 H65C 109.5 . . ?
H65B C65 H65C 109.5 . . ?
O6 C66 H66A 110.7 . . ?
O6 C66 H66B 110.7 . . ?
O6 C66 C93 105(2) . . ?
H66A C66 H66B 108.8 . . ?
C93 C66 H66A 110.7 . . ?
C93 C66 H66B 110.7 . . ?
O9 C67 C63 104.3(18) . . ?
O9 C67 H67A 110.9 . . ?
O9 C67 H67B 110.9 . . ?
C63 C67 H67A 110.9 . . ?
C63 C67 H67B 110.9 . . ?
H67A C67 H67B 108.9 . . ?
O3 C68 C12 109.2(16) . . ?
O3 C68 H68A 109.8 . . ?
O3 C68 H68B 109.8 . . ?
C12 C68 H68A 109.8 . . ?
C12 C68 H68B 109.8 . . ?
H68A C68 H68B 108.3 . . ?
H69A C69 H69B 108.4 . . ?
C95 C69 H69A 110.0 . . ?
C95 C69 H69B 110.0 . . ?
C95 C69 C131 108(4) . . ?
C131 C69 H69A 110.0 . . ?
C131 C69 H69B 110.0 . . ?
C26 C70 Fe5 72.5(12) . . ?
C26 C70 C133 123(2) . . ?
C125 C70 Fe5 73.2(12) . . ?
C125 C70 C26 109.7(19) . . ?
C125 C70 C133 127(2) . . ?
C133 C70 Fe5 126.4(17) . . ?
C57 C71 H71A 111.0 . . ?
C57 C71 H71B 111.0 . . ?
C57 C71 C105 104(3) . . ?
H71A C71 H71B 109.0 . . ?
C105 C71 H71A 111.0 . . ?
C105 C71 H71B 111.0 . . ?
C21 C72 H72A 109.5 . . ?
C21 C72 H72B 109.5 . . ?
C21 C72 H72C 109.5 . . ?
H72A C72 H72B 109.5 . . ?
H72A C72 H72C 109.5 . . ?
H72B C72 H72C 109.5 . . ?
C34 C73 H73A 109.5 . . ?
C34 C73 H73B 109.5 . . ?
C34 C73 H73C 109.5 . . ?
H73A C73 H73B 109.5 . . ?
H73A C73 H73C 109.5 . . ?
H73B C73 H73C 109.5 . . ?
O5 C74 H74A 109.9 . . ?
O5 C74 H74B 109.9 . . ?
H74A C74 H74B 108.3 . . ?
C105 C74 O5 109(3) . . ?
C105 C74 H74A 109.9 . . ?
C105 C74 H74B 109.9 . . ?
C21 C75 Fe8 69.7(13) . . ?
C21 C75 C107 104(2) . . ?
C99 C75 Fe8 128(2) . . ?
C99 C75 C21 130(3) . . ?
C99 C75 C107 127(3) . . ?
C107 C75 Fe8 68.8(13) . . ?
C60 C76 H76A 111.0 . . ?
C60 C76 H76B 111.0 . . ?
H76A C76 H76B 109.0 . . ?
C92 C76 C60 104(2) . . ?
C92 C76 H76A 111.0 . . ?
C92 C76 H76B 111.0 . . ?
H77A C77 H77B 108.2 . . ?
C93 C77 H77A 109.8 . . ?
C93 C77 H77B 109.8 . . ?
C106 C77 H77A 109.8 . . ?
C106 C77 H77B 109.8 . . ?
C106 C77 C93 110(3) . . ?
C88 C78 Fe7 133(3) . . ?
C102 C78 Fe7 69.0(16) . . ?
C102 C78 C88 122(3) . . ?
C140 C78 Fe7 72.5(17) . . ?
C140 C78 C88 128(3) . . ?
C140 C78 C102 109(3) . . ?
O8 C79 H79A 111.0 . . ?
O8 C79 H79B 111.0 . . ?
H79A C79 H79B 109.0 . . ?
C97 C79 O8 104(2) . . ?
C97 C79 H79A 111.0 . . ?
C97 C79 H79B 111.0 . . ?
C64 C80 H80A 112.0 . . ?
C64 C80 H80B 112.0 . . ?
H80A C80 H80B 109.7 . . ?
C98 C80 C64 99(3) . . ?
C98 C80 H80A 112.0 . . ?
C98 C80 H80B 112.0 . . ?
H81A C81 H81B 109.5 . . ?
H81A C81 H81C 109.5 . . ?
H81B C81 H81C 109.5 . . ?
C125 C81 H81A 109.5 . . ?
C125 C81 H81B 109.5 . . ?
C125 C81 H81C 109.5 . . ?
H82A C82 H82B 109.5 . . ?
H82A C82 H82C 109.5 . . ?
H82B C82 H82C 109.5 . . ?
C128 C82 H82A 109.5 . . ?
C128 C82 H82B 109.5 . . ?
C128 C82 H82C 109.5 . . ?
O4 C83 H83A 110.5 . . ?
O4 C83 H83B 110.5 . . ?
O4 C83 C92 105.9(19) . . ?
H83A C83 H83B 108.7 . . ?
C92 C83 H83A 110.5 . . ?
C92 C83 H83B 110.5 . . ?
O14 C84 H84A 110.3 . . ?
O14 C84 H84B 110.3 . . ?
O14 C84 C108 107(2) . . ?
H84A C84 H84B 108.6 . . ?
C108 C84 H84A 110.3 . . ?
C108 C84 H84B 110.3 . . ?
O13 C85 H85A 107.9 . . ?
O13 C85 H85B 107.9 . . ?
H85A C85 H85B 107.2 . . ?
C100 C85 O13 118(3) . . ?
C100 C85 H85A 107.9 . . ?
C100 C85 H85B 107.9 . . ?
C30 C86 H86A 109.5 . . ?
C30 C86 H86B 109.5 . . ?
C30 C86 H86C 109.5 . . ?
H86A C86 H86B 109.5 . . ?
H86A C86 H86C 109.5 . . ?
H86B C86 H86C 109.5 . . ?
O15 C87 H87A 110.1 . . ?
O15 C87 H87B 110.1 . . ?
C61 C87 O15 108(2) . . ?
C61 C87 H87A 110.1 . . ?
C61 C87 H87B 110.1 . . ?
H87A C87 H87B 108.4 . . ?
C78 C88 H88A 109.5 . . ?
C78 C88 H88B 109.5 . . ?
C78 C88 H88C 109.5 . . ?
H88A C88 H88B 109.5 . . ?
H88A C88 H88C 109.5 . . ?
H88B C88 H88C 109.5 . . ?
H89A C89 H89B 108.1 . . ?
C103 C89 H89A 109.5 . . ?
C103 C89 H89B 109.5 . . ?
C103 C89 C145 111(2) . . ?
C145 C89 H89A 109.5 . . ?
C145 C89 H89B 109.5 . . ?
O14 C90 H90A 109.2 . . ?
O14 C90 H90B 109.2 . . ?
O14 C90 C96 112(2) . . ?
H90A C90 H90B 107.9 . . ?
C96 C90 H90A 109.2 . . ?
C96 C90 H90B 109.2 . . ?
O16 C91 H91A 110.5 . . ?
O16 C91 H91B 110.5 . . ?
O16 C91 C139 106(3) . . ?
H91A C91 H91B 108.7 . . ?
C139 C91 H91A 110.5 . . ?
C139 C91 H91B 110.5 . . ?
C76 C92 C83 105(2) . . ?
C76 C92 H92A 110.7 . . ?
C76 C92 H92B 110.7 . . ?
C83 C92 H92A 110.7 . . ?
C83 C92 H92B 110.7 . . ?
H92A C92 H92B 108.8 . . ?
C66 C93 H93A 111.5 . . ?
C66 C93 H93B 111.5 . . ?
C77 C93 C66 101(2) . . ?
C77 C93 H93A 111.5 . . ?
C77 C93 H93B 111.5 . . ?
H93A C93 H93B 109.3 . . ?
O7 C94 H94A 111.3 . . ?
O7 C94 H94B 111.3 . . ?
O7 C94 C103 102(2) . . ?
H94A C94 H94B 109.2 . . ?
C103 C94 H94A 111.3 . . ?
C103 C94 H94B 111.3 . . ?
O18 C95 C69 102(4) . . ?
O18 C95 H95A 111.4 . . ?
O18 C95 H95B 111.4 . . ?
C69 C95 H95A 111.4 . . ?
C69 C95 H95B 111.4 . . ?
H95A C95 H95B 109.2 . . ?
C90 C96 H96A 111.8 . . ?
C90 C96 H96B 111.8 . . ?
H96A C96 H96B 109.5 . . ?
C108 C96 C90 100(2) . . ?
C108 C96 H96A 111.8 . . ?
C108 C96 H96B 111.8 . . ?
C79 C97 H97A 110.7 . . ?
C79 C97 H97B 110.7 . . ?
C79 C97 C152 105(2) . . ?
H97A C97 H97B 108.8 . . ?
C152 C97 H97A 110.7 . . ?
C152 C97 H97B 110.7 . . ?
C80 C98 H98A 109.7 . . ?
C80 C98 H98B 109.7 . . ?
C80 C98 C101 110(2) . . ?
H98A C98 H98B 108.2 . . ?
C101 C98 H98A 109.7 . . ?
C101 C98 H98B 109.7 . . ?
C75 C99 H99A 109.5 . . ?
C75 C99 H99B 109.5 . . ?
C75 C99 H99C 109.5 . . ?
H99A C99 H99B 109.5 . . ?
H99A C99 H99C 109.5 . . ?
H99B C99 H99C 109.5 . . ?
C55 C100 H10A 112.2 . . ?
C55 C100 H10B 112.2 . . ?
C85 C100 C55 98(3) . . ?
C85 C100 H10A 112.2 . . ?
C85 C100 H10B 112.2 . . ?
H10A C100 H10B 109.8 . . ?
O12 C101 C98 103(3) . . ?
O12 C101 H10C 111.1 . . ?
O12 C101 H10D 111.1 . . ?
C98 C101 H10C 111.1 . . ?
C98 C101 H10D 111.1 . . ?
H10C C101 H10D 109.1 . . ?
C56 C102 Fe7 131(2) . . ?
C78 C102 Fe7 69.6(16) . . ?
C78 C102 C56 129(3) . . ?
C146 C102 Fe7 71.8(17) . . ?
C146 C102 C56 122(3) . . ?
C146 C102 C78 109(3) . . ?
C89 C103 C94 107(2) . . ?
C89 C103 H10E 110.4 . . ?
C89 C103 H10F 110.4 . . ?
C94 C103 H10E 110.4 . . ?
C94 C103 H10F 110.4 . . ?
H10E C103 H10F 108.6 . . ?
C18 C104 H10G 109.5 . . ?
C18 C104 H10H 109.5 . . ?
C18 C104 H10I 109.5 . . ?
H10G C104 H10H 109.5 . . ?
H10G C104 H10I 109.5 . . ?
H10H C104 H10I 109.5 . . ?
C71 C105 H10L 112.2 . . ?
C71 C105 H10M 112.2 . . ?
C74 C105 C71 98(3) . . ?
C74 C105 H10L 112.2 . . ?
C74 C105 H10M 112.2 . . ?
H10L C105 H10M 109.8 . . ?
O6 C106 H10J 110.5 . . ?
O6 C106 H10K 110.5 . . ?
C77 C106 O6 106(3) . . ?
C77 C106 H10J 110.5 . . ?
C77 C106 H10K 110.5 . . ?
H10J C106 H10K 108.7 . . ?
C9 C107 Fe8 69.9(13) . . ?
C9 C107 C49 130(3) . . ?
C9 C107 C75 106(2) . . ?
C49 C107 Fe8 126.1(17) . . ?
C49 C107 C75 124(3) . . ?
C75 C107 Fe8 68.5(13) . . ?
C84 C108 H10N 110.9 . . ?
C84 C108 H10O 110.9 . . ?
C96 C108 C84 104(2) . . ?
C96 C108 H10N 110.9 . . ?
C96 C108 H10O 110.9 . . ?
H10N C108 H10O 108.9 . . ?
O18 C109 H10P 110.5 . . ?
O18 C109 H10Q 110.5 . . ?
O18 C109 C131 106(4) . . ?
H10P C109 H10Q 108.7 . . ?
C131 C109 H10P 110.5 . . ?
C131 C109 H10Q 110.5 . . ?
C31 O19 Ba1 127.1(12) . . ?
C112 O19 Ba1 124.2(12) . . ?
C112 O19 C31 108.7(16) . . ?
C1 C110 Fe1 69.3(10) . . ?
C1 C110 C15 125(2) . . ?
C5 C110 Fe1 70.2(10) . . ?
C5 C110 C1 110.1(18) . . ?
C5 C110 C15 125(2) . . ?
C15 C110 Fe1 129.7(15) . . ?
H11A C111 H11B 109.5 . . ?
H11A C111 H11C 109.5 . . ?
H11B C111 H11C 109.5 . . ?
C117 C111 H11A 109.5 . . ?
C117 C111 H11B 109.5 . . ?
C117 C111 H11C 109.5 . . ?
O19 C112 H11D 110.0 . . ?
O19 C112 H11E 110.0 . . ?
O19 C112 C121 108.5(19) . . ?
H11D C112 H11E 108.4 . . ?
C121 C112 H11D 110.0 . . ?
C121 C112 H11E 110.0 . . ?
H11F C113 H11G 109.5 . . ?
H11F C113 H11H 109.5 . . ?
H11G C113 H11H 109.5 . . ?
C119 C113 H11F 109.5 . . ?
C119 C113 H11G 109.5 . . ?
C119 C113 H11H 109.5 . . ?
C37 C114 H11I 109.5 . . ?
C37 C114 H11J 109.5 . . ?
C37 C114 H11K 109.5 . . ?
H11I C114 H11J 109.5 . . ?
H11I C114 H11K 109.5 . . ?
H11J C114 H11K 109.5 . . ?
H11L C115 H11M 109.5 . . ?
H11L C115 H11N 109.5 . . ?
H11M C115 H11N 109.5 . . ?
C120 C115 H11L 109.5 . . ?
C120 C115 H11M 109.5 . . ?
C120 C115 H11N 109.5 . . ?
C11 C116 H11O 109.5 . . ?
C11 C116 H11P 109.5 . . ?
C11 C116 H11Q 109.5 . . ?
H11O C116 H11P 109.5 . . ?
H11O C116 H11Q 109.5 . . ?
H11P C116 H11Q 109.5 . . ?
C37 C117 Fe2 70.2(10) . . ?
C111 C117 Fe2 127.4(14) . . ?
C111 C117 C37 127(2) . . ?
C119 C117 Fe2 70.0(10) . . ?
C119 C117 C37 107.7(17) . . ?
C119 C117 C111 125(2) . . ?
C3 C118 H11R 109.5 . . ?
C3 C118 H11S 109.5 . . ?
C3 C118 H11T 109.5 . . ?
H11R C118 H11S 109.5 . . ?
H11R C118 H11T 109.5 . . ?
H11S C118 H11T 109.5 . . ?
C113 C119 Fe2 126.7(14) . . ?
C117 C119 Fe2 70.4(10) . . ?
C117 C119 C113 127.1(18) . . ?
C117 C119 C120 107.9(18) . . ?
C120 C119 Fe2 70.3(10) . . ?
C120 C119 C113 124.9(19) . . ?
C41 C120 Fe2 70.8(10) . . ?
C41 C120 C115 126.5(19) . . ?
C115 C120 Fe2 128.1(15) . . ?
C119 C120 Fe2 69.4(10) . . ?
C119 C120 C41 108.8(18) . . ?
C119 C120 C115 125(2) . . ?
C25 C121 C112 107(2) . . ?
C25 C121 H12C 110.3 . . ?
C25 C121 H12D 110.3 . . ?
C112 C121 H12C 110.3 . . ?
C112 C121 H12D 110.3 . . ?
H12C C121 H12D 108.5 . . ?
C122 O20 Ba1 123.1(13) . . ?
C122 O20 C123 107.9(17) . . ?
C123 O20 Ba1 127.5(13) . . ?
O20 C122 H12E 110.9 . . ?
O20 C122 H12F 110.9 . . ?
O20 C122 C124 104.1(19) . . ?
H12E C122 H12F 109.0 . . ?
C124 C122 H12E 110.9 . . ?
C124 C122 H12F 110.9 . . ?
O20 C123 H12G 111.8 . . ?
O20 C123 H12H 111.8 . . ?
O20 C123 C126 100(2) . . ?
H12G C123 H12H 109.5 . . ?
C126 C123 H12G 111.8 . . ?
C126 C123 H12H 111.8 . . ?
C122 C124 H12I 111.2 . . ?
C122 C124 H12J 111.2 . . ?
H12I C124 H12J 109.1 . . ?
C126 C124 C122 103(2) . . ?
C126 C124 H12I 111.2 . . ?
C126 C124 H12J 111.2 . . ?
C52 C125 Fe5 70.8(12) . . ?
C52 C125 C70 105(2) . . ?
C52 C125 C81 130(2) . . ?
C70 C125 Fe5 66.1(12) . . ?
C70 C125 C81 125(2) . . ?
C81 C125 Fe5 127.4(16) . . ?
C123 C126 H12K 109.6 . . ?
C123 C126 H12L 109.6 . . ?
C124 C126 C123 110(2) . . ?
C124 C126 H12K 109.6 . . ?
C124 C126 H12L 109.6 . . ?
H12K C126 H12L 108.1 . . ?
C26 C127 Fe5 70.7(13) . . ?
C26 C127 C130 124(2) . . ?
C52 C127 Fe5 71.5(13) . . ?
C52 C127 C26 115(2) . . ?
C52 C127 C130 121(2) . . ?
C130 C127 Fe5 126.3(18) . . ?
C28 C128 Fe3 72.3(13) . . ?
C28 C128 C30 110(2) . . ?
C28 C128 C82 125(2) . . ?
C30 C128 Fe3 70.8(13) . . ?
C30 C128 C82 125(2) . . ?
C82 C128 Fe3 127.7(16) . . ?
C52 C129 H12M 109.5 . . ?
C52 C129 H12N 109.5 . . ?
C52 C129 H12O 109.5 . . ?
H12M C129 H12N 109.5 . . ?
H12M C129 H12O 109.5 . . ?
H12N C129 H12O 109.5 . . ?
C127 C130 H13C 109.5 . . ?
C127 C130 H13D 109.5 . . ?
C127 C130 H13E 109.5 . . ?
H13C C130 H13D 109.5 . . ?
H13C C130 H13E 109.5 . . ?
H13D C130 H13E 109.5 . . ?
C69 C131 H13F 111.7 . . ?
C69 C131 H13G 111.7 . . ?
C109 C131 C69 100(3) . . ?
C109 C131 H13F 111.7 . . ?
C109 C131 H13G 111.7 . . ?
H13F C131 H13G 109.5 . . ?
C26 C132 H13H 109.5 . . ?
C26 C132 H13I 109.5 . . ?
C26 C132 H13J 109.5 . . ?
H13H C132 H13I 109.5 . . ?
H13H C132 H13J 109.5 . . ?
H13I C132 H13J 109.5 . . ?
C70 C133 H13K 109.5 . . ?
C70 C133 H13L 109.5 . . ?
C70 C133 H13M 109.5 . . ?
H13K C133 H13L 109.5 . . ?
H13K C133 H13M 109.5 . . ?
H13L C133 H13M 109.5 . . ?
H13N C134 H13O 108.9 . . ?
C136 C134 H13N 110.9 . . ?
C136 C134 H13O 110.9 . . ?
C136 C134 C139 104(3) . . ?
C139 C134 H13N 110.9 . . ?
C139 C134 H13O 110.9 . . ?
O10 C135 H13P 111.0 . . ?
O10 C135 H13Q 111.0 . . ?
O10 C135 C144 104(2) . . ?
H13P C135 H13Q 109.0 . . ?
C144 C135 H13P 111.0 . . ?
C144 C135 H13Q 111.0 . . ?
O16 C136 H13R 109.9 . . ?
O16 C136 H13S 109.9 . . ?
C134 C136 O16 109(3) . . ?
C134 C136 H13R 109.9 . . ?
C134 C136 H13S 109.9 . . ?
H13R C136 H13S 108.3 . . ?
O10 C137 H13T 109.8 . . ?
O10 C137 H13U 109.8 . . ?
H13T C137 H13U 108.3 . . ?
C138 C137 O10 109(3) . . ?
C138 C137 H13T 109.8 . . ?
C138 C137 H13U 109.8 . . ?
C137 C138 H13V 111.4 . . ?
C137 C138 H13W 111.4 . . ?
C137 C138 C144 102(3) . . ?
H13V C138 H13W 109.3 . . ?
C144 C138 H13V 111.4 . . ?
C144 C138 H13W 111.4 . . ?
C91 C139 C134 100(3) . . ?
C91 C139 H13X 111.9 . . ?
C91 C139 H13Y 111.9 . . ?
C134 C139 H13X 111.9 . . ?
C134 C139 H13Y 111.9 . . ?
H13X C139 H13Y 109.6 . . ?
C78 C140 Fe7 69.7(18) . . ?
C78 C140 C141 107(3) . . ?
C78 C140 C143 126(3) . . ?
C141 C140 Fe7 66.4(15) . . ?
C141 C140 C143 127(3) . . ?
C143 C140 Fe7 127(2) . . ?
C35 C141 Fe7 126(2) . . ?
C140 C141 Fe7 72.0(16) . . ?
C140 C141 C35 122(3) . . ?
C146 C141 Fe7 71.8(17) . . ?
C146 C141 C35 130(3) . . ?
C146 C141 C140 107(3) . . ?
C33 C142 C61 101(2) . . ?
C33 C142 H14A 111.6 . . ?
C33 C142 H14B 111.6 . . ?
C61 C142 H14A 111.6 . . ?
C61 C142 H14B 111.6 . . ?
H14A C142 H14B 109.4 . . ?
C140 C143 H14C 109.5 . . ?
C140 C143 H14D 109.5 . . ?
C140 C143 H14E 109.5 . . ?
H14C C143 H14D 109.5 . . ?
H14C C143 H14E 109.5 . . ?
H14D C143 H14E 109.5 . . ?
C135 C144 C138 104(3) . . ?
C135 C144 H14Q 111.0 . . ?
C135 C144 H14R 111.0 . . ?
C138 C144 H14Q 111.0 . . ?
C138 C144 H14R 111.0 . . ?
H14Q C144 H14R 109.0 . . ?
O7 C145 H14F 111.5 . . ?
O7 C145 H14G 111.5 . . ?
C89 C145 O7 101(2) . . ?
C89 C145 H14F 111.5 . . ?
C89 C145 H14G 111.5 . . ?
H14F C145 H14G 109.3 . . ?
P35 P39 Fe4 63.2(5) . . ?
P35 P39 P40 106.2(8) . . ?
P40 P39 Fe4 64.4(6) . . ?
P11 P40 Fe4 60.4(4) . . ?
P11 P40 P39 103.7(7) . . ?
P39 P40 Fe4 63.3(6) . . ?
C62 C146 Fe7 123(2) . . ?
C102 C146 Fe7 70.0(18) . . ?
C102 C146 C62 133(3) . . ?
C102 C146 C141 108(3) . . ?
C141 C146 Fe7 67.6(16) . . ?
C141 C146 C62 119(3) . . ?
C10 C147 Fe4 69.5(13) . . ?
C42 C147 Fe4 73.1(13) . . ?
C42 C147 C10 106(2) . . ?
C148 C147 Fe4 127(2) . . ?
C148 C147 C10 126(2) . . ?
C148 C147 C42 127(3) . . ?
C147 C148 H14H 109.5 . . ?
C147 C148 H14I 109.5 . . ?
C147 C148 H14J 109.5 . . ?
H14H C148 H14I 109.5 . . ?
H14H C148 H14J 109.5 . . ?
H14I C148 H14J 109.5 . . ?
C10 C149 H14K 109.5 . . ?
C10 C149 H14L 109.5 . . ?
C10 C149 H14M 109.5 . . ?
H14K C149 H14L 109.5 . . ?
H14K C149 H14M 109.5 . . ?
H14L C149 H14M 109.5 . . ?
O8 C150 H15A 110.8 . . ?
O8 C150 H15B 110.8 . . ?
H15A C150 H15B 108.9 . . ?
C152 C150 O8 105(2) . . ?
C152 C150 H15A 110.8 . . ?
C152 C150 H15B 110.8 . . ?
C42 C151 H15C 109.5 . . ?
C42 C151 H15D 109.5 . . ?
C42 C151 H15E 109.5 . . ?
H15C C151 H15D 109.5 . . ?
H15C C151 H15E 109.5 . . ?
H15D C151 H15E 109.5 . . ?
C97 C152 H15F 109.9 . . ?
C97 C152 H15G 109.9 . . ?
C150 C152 C97 109(3) . . ?
C150 C152 H15F 109.9 . . ?
C150 C152 H15G 109.9 . . ?
H15F C152 H15G 108.3 . . ?
C17 C153 H15H 109.5 . . ?
C17 C153 H15I 109.5 . . ?
C17 C153 H15J 109.5 . . ?
H15H C153 H15I 109.5 . . ?
H15H C153 H15J 109.5 . . ?
H15I C153 H15J 109.5 . . ?
C24 C154 H15N 109.5 . . ?
C24 C154 H15O 109.5 . . ?
C24 C154 H15P 109.5 . . ?
H15N C154 H15O 109.5 . . ?
H15N C154 H15P 109.5 . . ?
H15O C154 H15P 109.5 . . ?
C38 C155 H15Q 111.0 . . ?
C38 C155 H15R 111.0 . . ?
C43 C155 C38 104.0(19) . . ?
C43 C155 H15Q 111.0 . . ?
C43 C155 H15R 111.0 . . ?
H15Q C155 H15R 109.0 . . ?
H15S C156 H15T 108.6 . . ?
C158 C156 H15S 110.3 . . ?
C158 C156 H15T 110.3 . . ?
C158 C156 C160 107(2) . . ?
C160 C156 H15S 110.3 . . ?
C160 C156 H15T 110.3 . . ?
O11 C157 C43 102.7(18) . . ?
O11 C157 H15U 111.2 . . ?
O11 C157 H15V 111.2 . . ?
C43 C157 H15U 111.2 . . ?
C43 C157 H15V 111.2 . . ?
H15U C157 H15V 109.1 . . ?
C4 C158 H15W 112.2 . . ?
C4 C158 H15X 112.2 . . ?
C156 C158 C4 98(2) . . ?
C156 C158 H15W 112.2 . . ?
C156 C158 H15X 112.2 . . ?
H15W C158 H15X 109.8 . . ?
C9 C159 H15Y 109.5 . . ?
C9 C159 H 109.5 . . ?
C9 C159 HA 109.5 . . ?
H15Y C159 H 109.5 . . ?
H15Y C159 HA 109.5 . . ?
H C159 HA 109.5 . . ?
O17 C160 C156 103(2) . . ?
O17 C160 H16C 111.2 . . ?
O17 C160 H16D 111.2 . . ?
C156 C160 H16C 111.2 . . ?
C156 C160 H16D 111.2 . . ?
H16C C160 H16D 109.1 . . ?
C172 O23 C169 109(3) . . ?
O23 C169 H16E 110.7 . . ?
O23 C169 H16F 110.7 . . ?
O23 C169 C170 105(3) . . ?
H16E C169 H16F 108.8 . . ?
C170 C169 H16E 110.7 . . ?
C170 C169 H16F 110.7 . . ?
C169 C170 H17A 111.7 . . ?
C169 C170 H17B 111.7 . . ?
C169 C170 C171 100(2) . . ?
H17A C170 H17B 109.5 . . ?
C171 C170 H17A 111.7 . . ?
C171 C170 H17B 111.7 . . ?
C170 C171 H17C 111.4 . . ?
C170 C171 H17D 111.4 . . ?
H17C C171 H17D 109.3 . . ?
C172 C171 C170 102(3) . . ?
C172 C171 H17C 111.4 . . ?
C172 C171 H17D 111.4 . . ?
O23 C172 C171 106(3) . . ?
O23 C172 H17E 110.6 . . ?
O23 C172 H17F 110.6 . . ?
C171 C172 H17E 110.6 . . ?
C171 C172 H17F 110.6 . . ?
H17E C172 H17F 108.7 . . ?
C173 O24 C176 109(3) . . ?
O24 C173 H17G 110.2 . . ?
O24 C173 H17H 110.2 . . ?
O24 C173 C174 108(3) . . ?
H17G C173 H17H 108.5 . . ?
C174 C173 H17G 110.2 . . ?
C174 C173 H17H 110.2 . . ?
C173 C174 H17I 111.4 . . ?
C173 C174 H17J 111.4 . . ?
C173 C174 C175 102(2) . . ?
H17I C174 H17J 109.2 . . ?
C175 C174 H17I 111.4 . . ?
C175 C174 H17J 111.4 . . ?
C174 C175 H17K 111.5 . . ?
C174 C175 H17L 111.5 . . ?
C174 C175 C176 101(2) . . ?
H17K C175 H17L 109.3 . . ?
C176 C175 H17K 111.5 . . ?
C176 C175 H17L 111.5 . . ?
O24 C176 C175 106(3) . . ?
O24 C176 H17M 110.5 . . ?
O24 C176 H17N 110.5 . . ?
C175 C176 H17M 110.5 . . ?
C175 C176 H17N 110.5 . . ?
H17M C176 H17N 108.7 . . ?
C177 O25 C180 109(3) . . ?
O25 C177 H17O 110.4 . . ?
O25 C177 H17P 110.4 . . ?
O25 C177 C178 106(3) . . ?
H17O C177 H17P 108.6 . . ?
C178 C177 H17O 110.4 . . ?
C178 C177 H17P 110.4 . . ?
C177 C178 H17Q 111.4 . . ?
C177 C178 H17R 111.4 . . ?
C177 C178 C179 102(2) . . ?
H17Q C178 H17R 109.3 . . ?
C179 C178 H17Q 111.4 . . ?
C179 C178 H17R 111.4 . . ?
C178 C179 H17S 111.8 . . ?
C178 C179 H17T 111.8 . . ?
H17S C179 H17T 109.5 . . ?
C180 C179 C178 100(2) . . ?
C180 C179 H17S 111.8 . . ?
C180 C179 H17T 111.8 . . ?
O25 C180 C179 105(3) . . ?
O25 C180 H18A 110.8 . . ?
O25 C180 H18B 110.8 . . ?
C179 C180 H18A 110.8 . . ?
C179 C180 H18B 110.8 . . ?
H18A C180 H18B 108.8 . . ?
C184 O26 C181 98(3) . . ?
O26 C181 H18C 110.9 . . ?
O26 C181 H18D 110.9 . . ?
O26 C181 C182 104(3) . . ?
H18C C181 H18D 109.0 . . ?
C182 C181 H18C 110.9 . . ?
C182 C181 H18D 110.9 . . ?
C181 C182 H18E 111.5 . . ?
C181 C182 H18F 111.5 . . ?
H18E C182 H18F 109.3 . . ?
C183 C182 C181 101.2(18) . . ?
C183 C182 H18E 111.5 . . ?
C183 C182 H18F 111.5 . . ?
C182 C183 H18G 111.3 . . ?
C182 C183 H18H 111.3 . . ?
H18G C183 H18H 109.2 . . ?
C184 C183 C182 102.4(16) . . ?
C184 C183 H18G 111.3 . . ?
C184 C183 H18H 111.3 . . ?
O26 C184 C183 106(3) . . ?
O26 C184 H18I 110.6 . . ?
O26 C184 H18J 110.6 . . ?
C183 C184 H18I 110.6 . . ?
C183 C184 H18J 110.6 . . ?
H18I C184 H18J 108.7 . . ?
P30 P41 P45 108.3(6) . . ?
P44 P41 P30 85.5(6) . . ?
P44 P41 P45 122.1(8) . . ?
P44 P42 Fe7 63.8(6) . . ?
P46 P42 Fe7 63.0(5) . . ?
P46 P42 P44 99.6(8) . . ?
P11 P43 Fe4 61.5(4) . . ?
P35 P43 Fe4 65.3(5) . . ?
P35 P43 P11 109.1(7) . . ?
P41 P44 Fe7 96.3(7) . . ?
P41 P44 P42 111.6(8) . . ?
P42 P44 Fe7 62.7(5) . . ?
P41 P45 P11 112.4(7) . . ?
P47 P45 P11 92.8(7) . . ?
P47 P45 P41 112.6(10) . . ?
Fe7 P46 Ba5 145.9(6) . . ?
P30 P46 Fe7 62.9(4) . . ?
P30 P46 P42 100.8(7) . . ?
P30 P46 Ba5 84.6(6) . . ?
P42 P46 Fe7 64.0(5) . . ?
P42 P46 Ba5 137.5(9) . . ?
Fe4 P47 P35 58.7(5) . . ?
P45 P47 Fe4 88.7(7) . . ?
P45 P47 P35 103.8(9) . . ?
P11 Ba5 P30 72.77(14) . . ?
P11 Ba5 P36 85.4(3) . . ?
P36 Ba5 P30 37.0(2) . . ?
O7 Ba5 P11 143.0(4) . . ?
O7 Ba5 P30 111.1(3) . . ?
O7 Ba5 P36 80.1(4) . . ?
O7 Ba5 P46 90.8(5) . . ?
O8 Ba5 P11 141.0(4) . . ?
O8 Ba5 P30 76.3(4) . . ?
O8 Ba5 P36 83.9(5) . . ?
O8 Ba5 O7 71.0(5) . . ?
O8 Ba5 P46 94.7(5) . . ?
O12 Ba5 P11 84.8(5) . . ?
O12 Ba5 P30 90.0(4) . . ?
O12 Ba5 P36 126.3(4) . . ?
O12 Ba5 O7 130.9(6) . . ?
O12 Ba5 O8 72.0(6) . . ?
O12 Ba5 O13 142.8(5) . . ?
O12 Ba5 P46 123.5(5) . . ?
O13 Ba5 P11 74.4(4) . . ?
O13 Ba5 P30 112.0(4) . . ?
O13 Ba5 P36 83.0(4) . . ?
O13 Ba5 O7 70.1(5) . . ?
O13 Ba5 O8 140.6(5) . . ?
O13 Ba5 P46 79.3(4) . . ?
O15 Ba5 P11 105.1(4) . . ?
O15 Ba5 P30 165.6(6) . . ?
O15 Ba5 P36 157.1(6) . . ?
O15 Ba5 O7 79.5(6) . . ?
O15 Ba5 O8 99.1(5) . . ?
O15 Ba5 O12 75.6(7) . . ?
O15 Ba5 O13 80.4(6) . . ?
O15 Ba5 P46 159.5(6) . . ?
P46 Ba5 P11 72.2(4) . . ?
P46 Ba5 P30 34.3(3) . . ?

loop_
_geom_bond_atom_site_label_1
_geom_bond_atom_site_label_2
_geom_bond_distance
_geom_bond_site_symmetry_2
_geom_bond_publ_flag
Ba1 P1 3.543(5) . ?
Ba1 P3 3.337(5) . ?
Ba1 P8 3.323(5) . ?
Ba1 O1 2.725(14) . ?
Ba1 O2 2.753(13) . ?
Ba1 O3 2.749(13) . ?
Ba1 O19 2.790(13) . ?
Ba1 O20 2.719(15) . ?
Ba2 P16 3.564(6) . ?
Ba2 P24 3.358(6) . ?
Ba2 P27 3.393(7) . ?
Ba2 O4 2.716(15) . ?
Ba2 O6 2.662(17) . ?
Ba2 O9 2.774(14) . ?
Ba2 O11 2.780(15) . ?
Ba2 O17 2.647(15) . ?
Ba3 P14 3.528(6) . ?
Ba3 P22 3.207(6) . ?
Ba3 P29 3.542(8) . ?
Ba3 O5 2.701(17) . ?
Ba3 O10 2.709(18) . ?
Ba3 O14 2.794(19) . ?
Ba3 O16 2.73(2) . ?
Ba3 O18 2.76(3) . ?
Fe1 P1 2.328(5) . ?
Fe1 P2 2.306(5) . ?
Fe1 P3 2.306(5) . ?
Fe1 P5 2.310(6) . ?
Fe1 C1 2.080(17) . ?
Fe1 C3 2.062(16) . ?
Fe1 C5 2.092(17) . ?
Fe1 C11 2.054(18) . ?
Fe1 C110 2.110(18) . ?
Fe2 P8 2.295(6) . ?
Fe2 P18 2.335(7) . ?
Fe2 P25 2.299(7) . ?
Fe2 P26 2.322(6) . ?
Fe2 C37 2.10(2) . ?
Fe2 C41 2.105(16) . ?
Fe2 C117 2.071(18) . ?
Fe2 C119 2.066(17) . ?
Fe2 C120 2.078(18) . ?
Fe3 P7 2.322(6) . ?
Fe3 P15 2.284(7) . ?
Fe3 P20 2.328(7) . ?
Fe3 P31 2.334(6) . ?
Fe3 C8 2.03(2) . ?
Fe3 C28 2.126(19) . ?
Fe3 C30 2.13(2) . ?
Fe3 C46 2.024(19) . ?
Fe3 C128 2.09(2) . ?
Fe4 P11 2.270(6) . ?
Fe4 P35 2.314(8) . ?
Fe4 C10 2.10(2) . ?
Fe4 C17 2.06(3) . ?
Fe4 C18 2.14(3) . ?
Fe4 C42 2.16(2) . ?
Fe4 P39 2.384(16) . ?
Fe4 P40 2.408(13) . ?
Fe4 C147 2.09(2) . ?
Fe4 P43 2.370(14) . ?
Fe4 P47 2.262(17) . ?
Fe5 P9 2.317(6) . ?
Fe5 P12 2.346(8) . ?
Fe5 P22 2.268(7) . ?
Fe5 P29 2.320(6) . ?
Fe5 C26 2.10(2) . ?
Fe5 C52 2.10(2) . ?
Fe5 C70 2.00(2) . ?
Fe5 C125 2.09(2) . ?
Fe5 C127 2.10(2) . ?
Fe6 P6 2.331(6) . ?
Fe6 P17 2.318(6) . ?
Fe6 P19 2.308(8) . ?
Fe6 P23 2.324(6) . ?
Fe6 C22 2.08(2) . ?
Fe6 C34 2.11(2) . ?
Fe6 C36 2.09(2) . ?
Fe6 C54 2.09(2) . ?
Fe6 C59 2.12(3) . ?
Fe7 P30 2.308(7) . ?
Fe7 P34 2.243(11) . ?
Fe7 P36 2.260(11) . ?
Fe7 P37 2.316(10) . ?
Fe7 C78 2.07(3) . ?
Fe7 C102 2.06(3) . ?
Fe7 C140 2.10(3) . ?
Fe7 C141 2.02(3) . ?
Fe7 C146 2.08(3) . ?
Fe7 P42 2.399(14) . ?
Fe7 P44 2.423(16) . ?
Fe7 P46 2.378(13) . ?
Fe8 P10 2.324(7) . ?
Fe8 P24 2.286(7) . ?
Fe8 P27 2.302(6) . ?
Fe8 P32 2.375(10) . ?
Fe8 C9 2.083(18) . ?
Fe8 C21 2.09(2) . ?
Fe8 C24 2.11(2) . ?
Fe8 C75 2.09(2) . ?
Fe8 C107 2.09(2) . ?
P1 P2 2.149(7) . ?
P1 P3 2.145(7) . ?
P2 P4 2.154(8) . ?
P3 P5 2.149(8) . ?
P4 P5 2.163(8) . ?
P4 P21 2.194(8) . ?
P6 P19 2.143(11) . ?
P6 P23 2.129(11) . ?
P7 P14 2.184(9) . ?
P7 P20 2.130(9) . ?
P8 P18 2.127(10) . ?
P8 P21 2.192(8) . ?
P9 P12 2.140(9) . ?
P9 P13 2.151(9) . ?
P10 P28 2.170(10) . ?
P10 P32 2.146(10) . ?
P11 P33 2.216(12) . ?
P11 P40 2.065(13) . ?
P11 P43 2.033(16) . ?
P11 P45 2.242(13) . ?
P11 Ba5 3.365(6) . ?
P12 P29 2.127(11) . ?
P13 P14 2.239(8) . ?
P13 P22 2.146(9) . ?
P14 P15 2.171(8) . ?
P15 P31 2.129(10) . ?
P16 P17 2.212(9) . ?
P16 P19 2.145(8) . ?
P16 P28 2.222(8) . ?
P17 P23 2.147(9) . ?
P18 P26 2.104(13) . ?
P20 P31 2.137(10) . ?
P21 P25 2.177(9) . ?
P22 P29 2.230(11) . ?
P24 P27 2.158(11) . ?
P24 P28 2.132(9) . ?
P25 P26 2.118(14) . ?
P27 P32 2.144(13) . ?
P30 P34 2.190(13) . ?
P30 P36 2.199(13) . ?
P30 P41 2.137(13) . ?
P30 P46 2.004(15) . ?
P30 Ba5 3.541(6) . ?
P33 P35 2.268(13) . ?
P33 P38 2.218(13) . ?
P34 P38 2.198(14) . ?
P35 P39 1.984(17) . ?
P35 P43 1.839(16) . ?
P35 P47 2.45(2) . ?
P36 P37 2.170(15) . ?
P36 Ba5 3.370(11) . ?
P37 P38 2.141(14) . ?
O1 C6 1.44(2) . ?
O1 C7 1.44(2) . ?
O2 C27 1.42(3) . ?
O2 C29 1.43(3) . ?
O3 C39 1.42(2) . ?
O3 C68 1.36(2) . ?
C1 C3 1.45(3) . ?
C1 C40 1.50(3) . ?
C1 C110 1.40(3) . ?
O4 C60 1.43(3) . ?
O4 C83 1.49(2) . ?
O5 C57 1.43(4) . ?
O5 C74 1.43(3) . ?
O6 C66 1.41(3) . ?
O6 C106 1.43(3) . ?
O7 C94 1.43(3) . ?
O7 C145 1.48(2) . ?
O7 Ba5 2.769(15) . ?
O8 C79 1.54(3) . ?
O8 C150 1.48(3) . ?
O8 Ba5 2.765(17) . ?
O9 C45 1.41(3) . ?
O9 C67 1.42(2) . ?
O10 C135 1.43(3) . ?
O10 C137 1.43(4) . ?
O11 C38 1.40(3) . ?
O11 C157 1.44(3) . ?
C2 H2A 0.9900 . ?
C2 H2B 0.9900 . ?
C2 C12 1.56(3) . ?
C2 C39 1.54(2) . ?
C3 C11 1.40(3) . ?
C3 C118 1.51(2) . ?
C4 H4A 0.9900 . ?
C4 H4B 0.9900 . ?
C4 O17 1.39(3) . ?
C4 C158 1.49(4) . ?
C5 C11 1.42(3) . ?
C5 C14 1.49(3) . ?
C5 C110 1.38(3) . ?
O12 C64 1.45(4) . ?
O12 C101 1.49(3) . ?
O12 Ba5 2.72(2) . ?
O13 C32 1.44(4) . ?
O13 C85 1.38(3) . ?
O13 Ba5 2.756(18) . ?
C6 H6A 0.9900 . ?
C6 H6B 0.9900 . ?
C6 C23 1.53(3) . ?
C7 H7A 0.9900 . ?
C7 H7B 0.9900 . ?
C7 C16 1.47(3) . ?
C8 C30 1.36(4) . ?
C8 C46 1.44(3) . ?
C8 C58 1.52(3) . ?
C9 C24 1.36(3) . ?
C9 C107 1.42(4) . ?
C9 C159 1.50(3) . ?
C10 C17 1.42(4) . ?
C10 C147 1.49(3) . ?
C10 C149 1.53(3) . ?
C11 C116 1.55(3) . ?
O14 C84 1.35(3) . ?
O14 C90 1.47(4) . ?
C12 H12A 0.9900 . ?
C12 H12B 0.9900 . ?
C12 C68 1.54(3) . ?
C13 H13A 0.9900 . ?
C13 H13B 0.9900 . ?
C13 C45 1.58(3) . ?
C13 C63 1.43(3) . ?
C14 H14N 0.9800 . ?
C14 H14O 0.9800 . ?
C14 H14P 0.9800 . ?
C15 H15K 0.9800 . ?
C15 H15L 0.9800 . ?
C15 H15M 0.9800 . ?
C15 C110 1.46(3) . ?
C16 H16A 0.9900 . ?
C16 H16B 0.9900 . ?
C16 C23 1.61(3) . ?
C17 C18 1.44(4) . ?
C17 C153 1.49(4) . ?
C18 C42 1.43(4) . ?
C18 C104 1.49(4) . ?
C19 H19A 0.9800 . ?
C19 H19B 0.9800 . ?
C19 H19C 0.9800 . ?
C19 C41 1.44(3) . ?
C20 H20A 0.9900 . ?
C20 H20B 0.9900 . ?
C20 C29 1.49(3) . ?
C20 C44 1.47(3) . ?
C21 C24 1.41(3) . ?
C21 C72 1.52(3) . ?
C21 C75 1.47(4) . ?
O15 C33 1.49(3) . ?
O15 C87 1.48(3) . ?
O15 Ba5 2.695(17) . ?
C22 C34 1.48(4) . ?
C22 C47 1.49(3) . ?
C22 C59 1.48(4) . ?
C23 H23A 0.9900 . ?
C23 H23B 0.9900 . ?
C24 C154 1.51(4) . ?
C25 H25A 0.9900 . ?
C25 H25B 0.9900 . ?
C25 C31 1.53(3) . ?
C25 C121 1.43(4) . ?
C26 C70 1.49(3) . ?
C26 C127 1.38(3) . ?
C26 C132 1.46(4) . ?
C27 H27A 0.9900 . ?
C27 H27B 0.9900 . ?
C27 C44 1.46(3) . ?
C28 C46 1.36(3) . ?
C28 C65 1.46(3) . ?
C28 C128 1.38(3) . ?
C29 H29A 0.9900 . ?
C29 H29B 0.9900 . ?
C30 C86 1.47(4) . ?
C30 C128 1.48(3) . ?
C31 H31A 0.9900 . ?
C31 H31B 0.9900 . ?
C31 O19 1.43(3) . ?
C32 H32A 0.9900 . ?
C32 H32B 0.9900 . ?
C32 C55 1.37(4) . ?
C33 H33A 0.9900 . ?
C33 H33B 0.9900 . ?
C33 C142 1.51(4) . ?
C34 C54 1.48(3) . ?
C34 C73 1.45(4) . ?
C35 H35A 0.9800 . ?
C35 H35B 0.9800 . ?
C35 H35C 0.9800 . ?
C35 C141 1.62(4) . ?
C36 C50 1.50(3) . ?
C36 C54 1.47(4) . ?
C36 C59 1.33(3) . ?
C37 C41 1.40(3) . ?
C37 C114 1.57(3) . ?
C37 C117 1.47(3) . ?
C38 H38A 0.9900 . ?
C38 H38B 0.9900 . ?
C38 C155 1.57(3) . ?
C39 H39A 0.9900 . ?
C39 H39B 0.9900 . ?
O16 C91 1.38(4) . ?
O16 C136 1.40(4) . ?
C40 H40A 0.9800 . ?
C40 H40B 0.9800 . ?
C40 H40C 0.9800 . ?
O17 C160 1.42(3) . ?
C41 C120 1.44(3) . ?
C42 C147 1.41(4) . ?
C42 C151 1.55(3) . ?
C43 H43A 0.9900 . ?
C43 H43B 0.9900 . ?
C43 C155 1.51(3) . ?
C43 C157 1.54(3) . ?
C44 H44A 0.9900 . ?
C44 H44B 0.9900 . ?
O18 C95 1.49(5) . ?
O18 C109 1.48(5) . ?
C45 H45A 0.9900 . ?
C45 H45B 0.9900 . ?
C46 C53 1.54(3) . ?
C47 H47A 0.9800 . ?
C47 H47B 0.9800 . ?
C47 H47C 0.9800 . ?
C48 H48A 0.9800 . ?
C48 H48B 0.9800 . ?
C48 H48C 0.9800 . ?
C48 C54 1.47(3) . ?
C49 H49A 0.9800 . ?
C49 H49B 0.9800 . ?
C49 H49C 0.9800 . ?
C49 C107 1.47(4) . ?
C50 H50A 0.9800 . ?
C50 H50B 0.9800 . ?
C50 H50C 0.9800 . ?
C51 H51A 0.9800 . ?
C51 H51B 0.9800 . ?
C51 H51C 0.9800 . ?
C51 C59 1.45(4) . ?
C52 C125 1.41(3) . ?
C52 C127 1.33(3) . ?
C52 C129 1.56(3) . ?
C53 H53A 0.9800 . ?
C53 H53B 0.9800 . ?
C53 H53C 0.9800 . ?
C55 H55A 0.9900 . ?
C55 H55B 0.9900 . ?
C55 C100 1.59(4) . ?
C56 H56A 0.9800 . ?
C56 H56B 0.9800 . ?
C56 H56C 0.9800 . ?
C56 C102 1.46(4) . ?
C57 H57A 0.9900 . ?
C57 H57B 0.9900 . ?
C57 C71 1.49(4) . ?
C58 H58A 0.9800 . ?
C58 H58B 0.9800 . ?
C58 H58C 0.9800 . ?
C60 H60A 0.9900 . ?
C60 H60B 0.9900 . ?
C60 C76 1.52(3) . ?
C61 H61A 0.9900 . ?
C61 H61B 0.9900 . ?
C61 C87 1.45(4) . ?
C61 C142 1.57(4) . ?
C62 H62A 0.9800 . ?
C62 H62B 0.9800 . ?
C62 H62C 0.9800 . ?
C62 C146 1.53(4) . ?
C63 H63A 0.9900 . ?
C63 H63B 0.9900 . ?
C63 C67 1.56(3) . ?
C64 H64A 0.9900 . ?
C64 H64B 0.9900 . ?
C64 C80 1.60(4) . ?
C65 H65A 0.9800 . ?
C65 H65B 0.9800 . ?
C65 H65C 0.9800 . ?
C66 H66A 0.9900 . ?
C66 H66B 0.9900 . ?
C66 C93 1.61(4) . ?
C67 H67A 0.9900 . ?
C67 H67B 0.9900 . ?
C68 H68A 0.9900 . ?
C68 H68B 0.9900 . ?
C69 H69A 0.9900 . ?
C69 H69B 0.9900 . ?
C69 C95 1.50(5) . ?
C69 C131 1.57(6) . ?
C70 C125 1.43(3) . ?
C70 C133 1.51(3) . ?
C71 H71A 0.9900 . ?
C71 H71B 0.9900 . ?
C71 C105 1.56(5) . ?
C72 H72A 0.9800 . ?
C72 H72B 0.9800 . ?
C72 H72C 0.9800 . ?
C73 H73A 0.9800 . ?
C73 H73B 0.9800 . ?
C73 H73C 0.9800 . ?
C74 H74A 0.9900 . ?
C74 H74B 0.9900 . ?
C74 C105 1.40(4) . ?
C75 C99 1.40(4) . ?
C75 C107 1.52(4) . ?
C76 H76A 0.9900 . ?
C76 H76B 0.9900 . ?
C76 C92 1.50(4) . ?
C77 H77A 0.9900 . ?
C77 H77B 0.9900 . ?
C77 C93 1.45(4) . ?
C77 C106 1.41(4) . ?
C78 C88 1.55(5) . ?
C78 C102 1.46(4) . ?
C78 C140 1.35(4) . ?
C79 H79A 0.9900 . ?
C79 H79B 0.9900 . ?
C79 C97 1.49(4) . ?
C80 H80A 0.9900 . ?
C80 H80B 0.9900 . ?
C80 C98 1.48(4) . ?
C81 H81A 0.9800 . ?
C81 H81B 0.9800 . ?
C81 H81C 0.9800 . ?
C81 C125 1.47(3) . ?
C82 H82A 0.9800 . ?
C82 H82B 0.9800 . ?
C82 H82C 0.9800 . ?
C82 C128 1.56(4) . ?
C83 H83A 0.9900 . ?
C83 H83B 0.9900 . ?
C83 C92 1.54(4) . ?
C84 H84A 0.9900 . ?
C84 H84B 0.9900 . ?
C84 C108 1.53(2) . ?
C85 H85A 0.9900 . ?
C85 H85B 0.9900 . ?
C85 C100 1.38(4) . ?
C86 H86A 0.9800 . ?
C86 H86B 0.9800 . ?
C86 H86C 0.9800 . ?
C87 H87A 0.9900 . ?
C87 H87B 0.9900 . ?
C88 H88A 0.9800 . ?
C88 H88B 0.9800 . ?
C88 H88C 0.9800 . ?
C89 H89A 0.9900 . ?
C89 H89B 0.9900 . ?
C89 C103 1.39(4) . ?
C89 C145 1.46(4) . ?
C90 H90A 0.9900 . ?
C90 H90B 0.9900 . ?
C90 C96 1.49(2) . ?
C91 H91A 0.9900 . ?
C91 H91B 0.9900 . ?
C91 C139 1.51(4) . ?
C92 H92A 0.9900 . ?
C92 H92B 0.9900 . ?
C93 H93A 0.9900 . ?
C93 H93B 0.9900 . ?
C94 H94A 0.9900 . ?
C94 H94B 0.9900 . ?
C94 C103 1.52(4) . ?
C95 H95A 0.9900 . ?
C95 H95B 0.9900 . ?
C96 H96A 0.9900 . ?
C96 H96B 0.9900 . ?
C96 C108 1.48(2) . ?
C97 H97A 0.9900 . ?
C97 H97B 0.9900 . ?
C97 C152 1.53(4) . ?
C98 H98A 0.9900 . ?
C98 H98B 0.9900 . ?
C98 C101 1.58(5) . ?
C99 H99A 0.9800 . ?
C99 H99B 0.9800 . ?
C99 H99C 0.9800 . ?
C100 H10A 0.9900 . ?
C100 H10B 0.9900 . ?
C101 H10C 0.9900 . ?
C101 H10D 0.9900 . ?
C102 C146 1.35(4) . ?
C103 H10E 0.9900 . ?
C103 H10F 0.9900 . ?
C104 H10G 0.9800 . ?
C104 H10H 0.9800 . ?
C104 H10I 0.9800 . ?
C105 H10L 0.9900 . ?
C105 H10M 0.9900 . ?
C106 H10J 0.9900 . ?
C106 H10K 0.9900 . ?
C108 H10N 0.9900 . ?
C108 H10O 0.9900 . ?
C109 H10P 0.9900 . ?
C109 H10Q 0.9900 . ?
C109 C131 1.55(5) . ?
O19 C112 1.36(2) . ?
C111 H11A 0.9800 . ?
C111 H11B 0.9800 . ?
C111 H11C 0.9800 . ?
C111 C117 1.47(3) . ?
C112 H11D 0.9900 . ?
C112 H11E 0.9900 . ?
C112 C121 1.51(3) . ?
C113 H11F 0.9800 . ?
C113 H11G 0.9800 . ?
C113 H11H 0.9800 . ?
C113 C119 1.53(3) . ?
C114 H11I 0.9800 . ?
C114 H11J 0.9800 . ?
C114 H11K 0.9800 . ?
C115 H11L 0.9800 . ?
C115 H11M 0.9800 . ?
C115 H11N 0.9800 . ?
C115 C120 1.50(3) . ?
C116 H11O 0.9800 . ?
C116 H11P 0.9800 . ?
C116 H11Q 0.9800 . ?
C117 C119 1.40(3) . ?
C118 H11R 0.9800 . ?
C118 H11S 0.9800 . ?
C118 H11T 0.9800 . ?
C119 C120 1.43(3) . ?
C121 H12C 0.9900 . ?
C121 H12D 0.9900 . ?
O20 C122 1.45(3) . ?
O20 C123 1.49(3) . ?
C122 H12E 0.9900 . ?
C122 H12F 0.9900 . ?
C122 C124 1.54(3) . ?
C123 H12G 0.9900 . ?
C123 H12H 0.9900 . ?
C123 C126 1.61(3) . ?
C124 H12I 0.9900 . ?
C124 H12J 0.9900 . ?
C124 C126 1.43(4) . ?
C126 H12K 0.9900 . ?
C126 H12L 0.9900 . ?
C127 C130 1.61(3) . ?
C129 H12M 0.9800 . ?
C129 H12N 0.9800 . ?
C129 H12O 0.9800 . ?
C130 H13C 0.9800 . ?
C130 H13D 0.9800 . ?
C130 H13E 0.9800 . ?
C131 H13F 0.9900 . ?
C131 H13G 0.9900 . ?
C132 H13H 0.9800 . ?
C132 H13I 0.9800 . ?
C132 H13J 0.9800 . ?
C133 H13K 0.9800 . ?
C133 H13L 0.9800 . ?
C133 H13M 0.9800 . ?
C134 H13N 0.9900 . ?
C134 H13O 0.9900 . ?
C134 C136 1.37(4) . ?
C134 C139 1.53(5) . ?
C135 H13P 0.9900 . ?
C135 H13Q 0.9900 . ?
C135 C144 1.50(2) . ?
C136 H13R 0.9900 . ?
C136 H13S 0.9900 . ?
C137 H13T 0.9900 . ?
C137 H13U 0.9900 . ?
C137 C138 1.42(4) . ?
C138 H13V 0.9900 . ?
C138 H13W 0.9900 . ?
C138 C144 1.50(2) . ?
C139 H13X 0.9900 . ?
C139 H13Y 0.9900 . ?
C140 C141 1.46(4) . ?
C140 C143 1.55(4) . ?
C141 C146 1.43(4) . ?
C142 H14A 0.9900 . ?
C142 H14B 0.9900 . ?
C143 H14C 0.9800 . ?
C143 H14D 0.9800 . ?
C143 H14E 0.9800 . ?
C144 H14Q 0.9900 . ?
C144 H14R 0.9900 . ?
C145 H14F 0.9900 . ?
C145 H14G 0.9900 . ?
P39 P40 2.112(18) . ?
C147 C148 1.41(4) . ?
C148 H14H 0.9800 . ?
C148 H14I 0.9800 . ?
C148 H14J 0.9800 . ?
C149 H14K 0.9800 . ?
C149 H14L 0.9800 . ?
C149 H14M 0.9800 . ?
C150 H15A 0.9900 . ?
C150 H15B 0.9900 . ?
C150 C152 1.42(4) . ?
C151 H15C 0.9800 . ?
C151 H15D 0.9800 . ?
C151 H15E 0.9800 . ?
C152 H15F 0.9900 . ?
C152 H15G 0.9900 . ?
C153 H15H 0.9800 . ?
C153 H15I 0.9800 . ?
C153 H15J 0.9800 . ?
C154 H15N 0.9800 . ?
C154 H15O 0.9800 . ?
C154 H15P 0.9800 . ?
C155 H15Q 0.9900 . ?
C155 H15R 0.9900 . ?
C156 H15S 0.9900 . ?
C156 H15T 0.9900 . ?
C156 C158 1.49(4) . ?
C156 C160 1.54(3) . ?
C157 H15U 0.9900 . ?
C157 H15V 0.9900 . ?
C158 H15W 0.9900 . ?
C158 H15X 0.9900 . ?
C159 H15Y 0.9800 . ?
C159 H 0.9800 . ?
C159 HA 0.9800 . ?
C160 H16C 0.9900 . ?
C160 H16D 0.9900 . ?
O23 C169 1.45(2) . ?
O23 C172 1.45(2) . ?
C169 H16E 0.9900 . ?
C169 H16F 0.9900 . ?
C169 C170 1.54(2) . ?
C170 H17A 0.9900 . ?
C170 H17B 0.9900 . ?
C170 C171 1.54(2) . ?
C171 H17C 0.9900 . ?
C171 H17D 0.9900 . ?
C171 C172 1.537(19) . ?
C172 H17E 0.9900 . ?
C172 H17F 0.9900 . ?
O24 C173 1.44(2) . ?
O24 C176 1.44(2) . ?
C173 H17G 0.9900 . ?
C173 H17H 0.9900 . ?
C173 C174 1.53(2) . ?
C174 H17I 0.9900 . ?
C174 H17J 0.9900 . ?
C174 C175 1.537(19) . ?
C175 H17K 0.9900 . ?
C175 H17L 0.9900 . ?
C175 C176 1.541(19) . ?
C176 H17M 0.9900 . ?
C176 H17N 0.9900 . ?
O25 C177 1.43(2) . ?
O25 C180 1.44(2) . ?
C177 H17O 0.9900 . ?
C177 H17P 0.9900 . ?
C177 C178 1.528(19) . ?
C178 H17Q 0.9900 . ?
C178 H17R 0.9900 . ?
C178 C179 1.54(2) . ?
C179 H17S 0.9900 . ?
C179 H17T 0.9900 . ?
C179 C180 1.531(19) . ?
C180 H18A 0.9900 . ?
C180 H18B 0.9900 . ?
O26 C181 1.44(2) . ?
O26 C184 1.44(2) . ?
C181 H18C 0.9900 . ?
C181 H18D 0.9900 . ?
C181 C182 1.534(19) . ?
C182 H18E 0.9900 . ?
C182 H18F 0.9900 . ?
C182 C183 1.532(19) . ?
C183 H18G 0.9900 . ?
C183 H18H 0.9900 . ?
C183 C184 1.531(19) . ?
C184 H18I 0.9900 . ?
C184 H18J 0.9900 . ?
P41 P44 2.10(2) . ?
P41 P45 2.20(2) . ?
P42 P44 2.17(2) . ?
P42 P46 2.13(2) . ?
P45 P47 2.08(3) . ?
P46 Ba5 3.114(16) . ?

loop_
_geom_torsion_atom_site_label_1
_geom_torsion_atom_site_label_2
_geom_torsion_atom_site_label_3
_geom_torsion_atom_site_label_4
_geom_torsion
_geom_torsion_site_symmetry_1
_geom_torsion_site_symmetry_2
_geom_torsion_site_symmetry_3
_geom_torsion_site_symmetry_4
_geom_torsion_publ_flag
Ba1 O1 C6 C23 128.1(14) . . . . ?
Ba1 O1 C7 C16 -132.5(16) . . . . ?
Ba1 O2 C27 C44 -156.0(15) . . . . ?
Ba1 O2 C29 C20 146.6(14) . . . . ?
Ba1 O3 C39 C2 -150.6(12) . . . . ?
Ba1 O3 C68 C12 173.3(14) . . . . ?
Ba1 O19 C112 C121 173.4(16) . . . . ?
Ba1 O20 C122 C124 -128.0(16) . . . . ?
Ba1 O20 C123 C126 140.7(14) . . . . ?
Ba2 O4 C60 C76 119.5(18) . . . . ?
Ba2 O4 C83 C92 -127.2(18) . . . . ?
Ba2 O6 C66 C93 168.8(16) . . . . ?
Ba2 O6 C106 C77 173.9(19) . . . . ?
Ba2 O9 C45 C13 -132.6(13) . . . . ?
Ba2 O9 C67 C63 146.5(14) . . . . ?
Ba2 O11 C38 C155 138.7(16) . . . . ?
Ba2 O11 C157 C43 -128.9(15) . . . . ?
Ba2 O17 C160 C156 145.7(17) . . . . ?
Ba3 O5 C57 C71 -156.9(18) . . . . ?
Ba3 O5 C74 C105 132(2) . . . . ?
Ba3 O10 C135 C144 133.5(19) . . . . ?
Ba3 O10 C137 C138 -156(2) . . . . ?
Ba3 O14 C84 C108 -154(2) . . . . ?
Ba3 O14 C90 C96 171(3) . . . . ?
Ba3 O16 C91 C139 174(2) . . . . ?
Ba3 O16 C136 C134 163(3) . . . . ?
Ba3 O18 C95 C69 132(3) . . . . ?
Ba3 O18 C109 C131 -149(3) . . . . ?
Fe1 C1 C3 C11 -60.7(11) . . . . ?
Fe1 C1 C3 C118 117.1(17) . . . . ?
Fe1 C1 C110 C5 58.4(13) . . . . ?
Fe1 C1 C110 C15 -125(2) . . . . ?
Fe1 C3 C11 C5 -61.2(11) . . . . ?
Fe1 C3 C11 C116 121.5(17) . . . . ?
Fe1 C5 C11 C3 60.6(12) . . . . ?
Fe1 C5 C11 C116 -122.1(17) . . . . ?
Fe1 C5 C110 C1 -57.8(13) . . . . ?
Fe1 C5 C110 C15 125(2) . . . . ?
Fe2 C37 C41 C19 -123.7(19) . . . . ?
Fe2 C37 C41 C120 58.9(12) . . . . ?
Fe2 C37 C117 C111 122.5(19) . . . . ?
Fe2 C37 C117 C119 -60.2(12) . . . . ?
Fe2 C41 C120 C115 -124(2) . . . . ?
Fe2 C41 C120 C119 59.2(12) . . . . ?
Fe2 C117 C119 C113 121.7(19) . . . . ?
Fe2 C117 C119 C120 -60.6(12) . . . . ?
Fe2 C119 C120 C41 -60.1(12) . . . . ?
Fe2 C119 C120 C115 123(2) . . . . ?
Fe3 C8 C30 C86 -123(3) . . . . ?
Fe3 C8 C30 C128 58.4(13) . . . . ?
Fe3 C8 C46 C28 -64.8(14) . . . . ?
Fe3 C8 C46 C53 120(2) . . . . ?
Fe3 C28 C46 C8 61.4(13) . . . . ?
Fe3 C28 C46 C53 -123(2) . . . . ?
Fe3 C28 C128 C30 -61.1(14) . . . . ?
Fe3 C28 C128 C82 124(2) . . . . ?
Fe3 C30 C128 C28 62.1(15) . . . . ?
Fe3 C30 C128 C82 -123(2) . . . . ?
Fe4 P35 P43 P11 44.3(6) . . . . ?
Fe4 C10 C17 C18 -62.7(18) . . . . ?
Fe4 C10 C17 C153 124(2) . . . . ?
Fe4 C10 C147 C42 64.3(16) . . . . ?
Fe4 C10 C147 C148 -121(3) . . . . ?
Fe4 C17 C18 C42 -61.4(17) . . . . ?
Fe4 C17 C18 C104 120(2) . . . . ?
Fe4 C18 C42 C147 -55.5(18) . . . . ?
Fe4 C18 C42 C151 120(2) . . . . ?
Fe4 C42 C147 C10 -61.9(16) . . . . ?
Fe4 C42 C147 C148 123(3) . . . . ?
Fe5 C26 C70 C125 -64.2(15) . . . . ?
Fe5 C26 C70 C133 123(2) . . . . ?
Fe5 C26 C127 C52 57.5(18) . . . . ?
Fe5 C26 C127 C130 -121(2) . . . . ?
Fe5 C52 C125 C70 57.6(14) . . . . ?
Fe5 C52 C125 C81 -123(2) . . . . ?
Fe5 C52 C127 C26 -57.1(18) . . . . ?
Fe5 C52 C127 C130 122(2) . . . . ?
Fe5 C70 C125 C52 -60.7(14) . . . . ?
Fe5 C70 C125 C81 120(2) . . . . ?
Fe6 C22 C34 C54 -60.8(14) . . . . ?
Fe6 C22 C34 C73 122(2) . . . . ?
Fe6 C22 C59 C36 58.5(17) . . . . ?
Fe6 C22 C59 C51 -127(2) . . . . ?
Fe6 C34 C54 C36 -58.3(15) . . . . ?
Fe6 C34 C54 C48 119(2) . . . . ?
Fe6 C36 C54 C34 58.8(15) . . . . ?
Fe6 C36 C54 C48 -118(2) . . . . ?
Fe6 C36 C59 C22 -57.1(16) . . . . ?
Fe6 C36 C59 C51 128(3) . . . . ?
Fe7 C78 C102 C56 -127(4) . . . . ?
Fe7 C78 C102 C146 62(2) . . . . ?
Fe7 C78 C140 C141 -56(2) . . . . ?
Fe7 C78 C140 C143 122(3) . . . . ?
Fe7 C102 C146 C62 -117(3) . . . . ?
Fe7 C102 C146 C141 57(2) . . . . ?
Fe7 C140 C141 C35 121(3) . . . . ?
Fe7 C140 C141 C146 -64(2) . . . . ?
Fe7 C141 C146 C62 117(3) . . . . ?
Fe7 C141 C146 C102 -58(2) . . . . ?
Fe8 C9 C24 C21 -58.5(14) . . . . ?
Fe8 C9 C24 C154 121(2) . . . . ?
Fe8 C9 C107 C49 -121(3) . . . . ?
Fe8 C9 C107 C75 59.1(14) . . . . ?
Fe8 C21 C24 C9 58.6(14) . . . . ?
Fe8 C21 C24 C154 -120.5(18) . . . . ?
Fe8 C21 C75 C99 123(3) . . . . ?
Fe8 C21 C75 C107 -60.9(14) . . . . ?
Fe8 C75 C107 C9 -60.0(14) . . . . ?
Fe8 C75 C107 C49 120(2) . . . . ?
O1 C6 C23 C16 34(2) . . . . ?
O1 C7 C16 C23 -20(2) . . . . ?
O2 C27 C44 C20 1(3) . . . . ?
C1 C3 C11 Fe1 60.9(11) . . . . ?
C1 C3 C11 C5 -0.3(18) . . . . ?
C1 C3 C11 C116 -177.6(16) . . . . ?
O4 C60 C76 C92 32(3) . . . . ?
O4 C83 C92 C76 -14(3) . . . . ?
O5 C57 C71 C105 10(3) . . . . ?
O5 C74 C105 C71 44(3) . . . . ?
O6 C66 C93 C77 5(3) . . . . ?
O7 C94 C103 C89 -21(4) . . . . ?
O8 C79 C97 C152 -19(3) . . . . ?
O8 C150 C152 C97 24(4) . . . . ?
O10 C135 C144 C138 31(3) . . . . ?
O10 C137 C138 C144 28(4) . . . . ?
O11 C38 C155 C43 8(3) . . . . ?
C2 C12 C68 O3 -28(2) . . . . ?
C3 C1 C110 Fe1 -60.1(11) . . . . ?
C3 C1 C110 C5 -2(2) . . . . ?
C3 C1 C110 C15 175.3(18) . . . . ?
C4 O17 C160 C156 -8(3) . . . . ?
O12 C64 C80 C98 -35(3) . . . . ?
O13 C32 C55 C100 30(3) . . . . ?
O13 C85 C100 C55 1(3) . . . . ?
C6 O1 C7 C16 41(2) . . . . ?
C7 O1 C6 C23 -46(2) . . . . ?
C7 C16 C23 C6 -8(2) . . . . ?
C8 C30 C128 Fe3 -57.9(14) . . . . ?
C8 C30 C128 C28 4(2) . . . . ?
C8 C30 C128 C82 179(2) . . . . ?
C10 C17 C18 Fe4 61.8(18) . . . . ?
C10 C17 C18 C42 0(3) . . . . ?
C10 C17 C18 C104 -178(2) . . . . ?
C11 C5 C110 Fe1 59.4(11) . . . . ?
C11 C5 C110 C1 1.5(19) . . . . ?
C11 C5 C110 C15 -175.4(18) . . . . ?
O14 C84 C108 C96 -38(4) . . . . ?
O14 C90 C96 C108 -10(5) . . . . ?
C12 C2 C39 O3 -34(2) . . . . ?
C13 C63 C67 O9 4(2) . . . . ?
C14 C5 C11 Fe1 120.2(17) . . . . ?
C14 C5 C11 C3 -179.2(16) . . . . ?
C14 C5 C11 C116 -2(3) . . . . ?
C14 C5 C110 Fe1 -122.2(18) . . . . ?
C14 C5 C110 C1 180.0(17) . . . . ?
C14 C5 C110 C15 3(3) . . . . ?
C17 C10 C147 Fe4 -59.0(16) . . . . ?
C17 C10 C147 C42 5(3) . . . . ?
C17 C10 C147 C148 -180(3) . . . . ?
C17 C18 C42 Fe4 58.7(16) . . . . ?
C17 C18 C42 C147 3(3) . . . . ?
C17 C18 C42 C151 179(2) . . . . ?
C18 C42 C147 Fe4 56.6(18) . . . . ?
C18 C42 C147 C10 -5(3) . . . . ?
C18 C42 C147 C148 180(3) . . . . ?
C19 C41 C120 Fe2 123(2) . . . . ?
C19 C41 C120 C115 -1(3) . . . . ?
C19 C41 C120 C119 -177.7(19) . . . . ?
C21 C75 C107 Fe8 61.5(14) . . . . ?
C21 C75 C107 C9 2(2) . . . . ?
C21 C75 C107 C49 -179(2) . . . . ?
O15 C33 C142 C61 40(4) . . . . ?
C22 C34 C54 Fe6 60.5(15) . . . . ?
C22 C34 C54 C36 2(2) . . . . ?
C22 C34 C54 C48 179(2) . . . . ?
C24 C9 C107 Fe8 -61.0(14) . . . . ?
C24 C9 C107 C49 178(2) . . . . ?
C24 C9 C107 C75 -2(2) . . . . ?
C24 C21 C75 Fe8 60.1(14) . . . . ?
C24 C21 C75 C99 -177(2) . . . . ?
C24 C21 C75 C107 -1(2) . . . . ?
C25 C31 O19 Ba1 -160.0(15) . . . . ?
C25 C31 O19 C112 21(3) . . . . ?
C26 C70 C125 Fe5 63.7(15) . . . . ?
C26 C70 C125 C52 3(2) . . . . ?
C26 C70 C125 C81 -176.3(19) . . . . ?
C27 O2 C29 C20 -27(2) . . . . ?
C29 O2 C27 C44 17(3) . . . . ?
C29 C20 C44 C27 -17(3) . . . . ?
C30 C8 C46 Fe3 64.0(15) . . . . ?
C30 C8 C46 C28 -1(2) . . . . ?
C30 C8 C46 C53 -176.3(19) . . . . ?
C31 C25 C121 C112 21(3) . . . . ?
C31 O19 C112 C121 -7(3) . . . . ?
C32 O13 C85 C100 16(3) . . . . ?
C32 C55 C100 C85 -19(3) . . . . ?
C33 O15 C87 C61 2(4) . . . . ?
C34 C22 C59 Fe6 -59.8(17) . . . . ?
C34 C22 C59 C36 -1(3) . . . . ?
C34 C22 C59 C51 174(2) . . . . ?
C35 C141 C146 Fe7 -122(3) . . . . ?
C35 C141 C146 C62 -5(5) . . . . ?
C35 C141 C146 C102 -180(3) . . . . ?
C37 C41 C120 Fe2 -59.8(13) . . . . ?
C37 C41 C120 C115 176.5(19) . . . . ?
C37 C41 C120 C119 -1(2) . . . . ?
C37 C117 C119 Fe2 60.3(12) . . . . ?
C37 C117 C119 C113 -178.0(17) . . . . ?
C37 C117 C119 C120 0(2) . . . . ?
C38 O11 C157 C43 43(2) . . . . ?
C39 O3 C68 C12 7(3) . . . . ?
C39 C2 C12 C68 36(2) . . . . ?
O16 C91 C139 C134 28(4) . . . . ?
C40 C1 C3 Fe1 -123.7(18) . . . . ?
C40 C1 C3 C11 175.6(17) . . . . ?
C40 C1 C3 C118 -7(3) . . . . ?
C40 C1 C110 Fe1 125.7(19) . . . . ?
C40 C1 C110 C5 -176.0(17) . . . . ?
C40 C1 C110 C15 1(3) . . . . ?
O17 C4 C158 C156 -39(3) . . . . ?
C41 C37 C117 Fe2 60.1(13) . . . . ?
C41 C37 C117 C111 -177.4(17) . . . . ?
C41 C37 C117 C119 0(2) . . . . ?
C44 C20 C29 O2 26(2) . . . . ?
O18 C109 C131 C69 23(4) . . . . ?
C45 O9 C67 C63 -33(2) . . . . ?
C45 C13 C63 C67 23(2) . . . . ?
C46 C8 C30 Fe3 -60.4(14) . . . . ?
C46 C8 C30 C86 177(2) . . . . ?
C46 C8 C30 C128 -2(2) . . . . ?
C46 C28 C128 Fe3 56.4(14) . . . . ?
C46 C28 C128 C30 -5(2) . . . . ?
C46 C28 C128 C82 -180(2) . . . . ?
C47 C22 C34 Fe6 -125(2) . . . . ?
C47 C22 C34 C54 174(2) . . . . ?
C47 C22 C34 C73 -4(4) . . . . ?
C47 C22 C59 Fe6 126(3) . . . . ?
C47 C22 C59 C36 -175(2) . . . . ?
C47 C22 C59 C51 -1(4) . . . . ?
C50 C36 C54 Fe6 122(2) . . . . ?
C50 C36 C54 C34 -179.5(19) . . . . ?
C50 C36 C54 C48 4(4) . . . . ?
C50 C36 C59 Fe6 -124(2) . . . . ?
C50 C36 C59 C22 179(2) . . . . ?
C50 C36 C59 C51 4(4) . . . . ?
C54 C36 C59 Fe6 59.9(15) . . . . ?
C54 C36 C59 C22 3(3) . . . . ?
C54 C36 C59 C51 -172(2) . . . . ?
C56 C102 C146 Fe7 128(3) . . . . ?
C56 C102 C146 C62 11(5) . . . . ?
C56 C102 C146 C141 -175(3) . . . . ?
C57 O5 C74 C105 -40(3) . . . . ?
C57 C71 C105 C74 -32(3) . . . . ?
C58 C8 C30 Fe3 126(2) . . . . ?
C58 C8 C30 C86 4(4) . . . . ?
C58 C8 C30 C128 -175.3(18) . . . . ?
C58 C8 C46 Fe3 -123(2) . . . . ?
C58 C8 C46 C28 172(2) . . . . ?
C58 C8 C46 C53 -3(3) . . . . ?
C59 C22 C34 Fe6 60.2(17) . . . . ?
C59 C22 C34 C54 -1(3) . . . . ?
C59 C22 C34 C73 -178(2) . . . . ?
C59 C36 C54 Fe6 -62.0(16) . . . . ?
C59 C36 C54 C34 -3(3) . . . . ?
C59 C36 C54 C48 -180(2) . . . . ?
C60 O4 C83 C92 34(3) . . . . ?
C60 C76 C92 C83 -10(3) . . . . ?
C63 C13 C45 O9 -43(2) . . . . ?
C64 O12 C101 C98 -12(4) . . . . ?
C64 C80 C98 C101 27(4) . . . . ?
C65 C28 C46 Fe3 125(2) . . . . ?
C65 C28 C46 C8 -173(2) . . . . ?
C65 C28 C46 C53 2(4) . . . . ?
C65 C28 C128 Fe3 -126(2) . . . . ?
C65 C28 C128 C30 172(2) . . . . ?
C65 C28 C128 C82 -2(3) . . . . ?
C66 O6 C106 C77 -27(3) . . . . ?
C67 O9 C45 C13 47(2) . . . . ?
C68 O3 C39 C2 18(2) . . . . ?
C70 C26 C127 Fe5 -58.5(13) . . . . ?
C70 C26 C127 C52 -1(3) . . . . ?
C70 C26 C127 C130 -180(2) . . . . ?
C72 C21 C24 Fe8 125(2) . . . . ?
C72 C21 C24 C9 -176(2) . . . . ?
C72 C21 C24 C154 5(3) . . . . ?
C72 C21 C75 Fe8 -124(2) . . . . ?
C72 C21 C75 C99 -1(4) . . . . ?
C72 C21 C75 C107 175(2) . . . . ?
C73 C34 C54 Fe6 -122(3) . . . . ?
C73 C34 C54 C36 179(3) . . . . ?
C73 C34 C54 C48 -4(4) . . . . ?
C74 O5 C57 C71 15(3) . . . . ?
C75 C21 C24 Fe8 -58.9(15) . . . . ?
C75 C21 C24 C9 0(2) . . . . ?
C75 C21 C24 C154 -179.4(18) . . . . ?
C78 C102 C146 Fe7 -60(2) . . . . ?
C78 C102 C146 C62 -177(3) . . . . ?
C78 C102 C146 C141 -3(4) . . . . ?
C78 C140 C141 Fe7 58(2) . . . . ?
C78 C140 C141 C35 179(3) . . . . ?
C78 C140 C141 C146 -5(3) . . . . ?
C79 O8 C150 C152 -36(3) . . . . ?
C79 C97 C152 C150 -3(4) . . . . ?
C80 C98 C101 O12 -12(4) . . . . ?
C83 O4 C60 C76 -41(3) . . . . ?
C84 O14 C90 C96 -12(5) . . . . ?
C85 O13 C32 C55 -28(3) . . . . ?
C86 C30 C128 Fe3 123(2) . . . . ?
C86 C30 C128 C28 -175(2) . . . . ?
C86 C30 C128 C82 0(3) . . . . ?
C87 O15 C33 C142 -28(4) . . . . ?
C87 C61 C142 C33 -39(4) . . . . ?
C88 C78 C102 Fe7 128(3) . . . . ?
C88 C78 C102 C56 1(6) . . . . ?
C88 C78 C102 C146 -170(3) . . . . ?
C88 C78 C140 Fe7 -131(4) . . . . ?
C88 C78 C140 C141 173(3) . . . . ?
C88 C78 C140 C143 -9(6) . . . . ?
C90 O14 C84 C108 30(4) . . . . ?
C90 C96 C108 C84 27(4) . . . . ?
C91 O16 C136 C134 -11(5) . . . . ?
C93 C77 C106 O6 31(4) . . . . ?
C94 O7 C145 C89 -32(4) . . . . ?
C95 O18 C109 C131 -7(5) . . . . ?
C95 C69 C131 C109 -33(5) . . . . ?
C99 C75 C107 Fe8 -122(3) . . . . ?
C99 C75 C107 C9 178(2) . . . . ?
C99 C75 C107 C49 -2(4) . . . . ?
C101 O12 C64 C80 30(3) . . . . ?
C102 C78 C140 Fe7 60(2) . . . . ?
C102 C78 C140 C141 4(4) . . . . ?
C102 C78 C140 C143 -178(3) . . . . ?
C103 C89 C145 O7 18(4) . . . . ?
C104 C18 C42 Fe4 -123(3) . . . . ?
C104 C18 C42 C147 -179(3) . . . . ?
C104 C18 C42 C151 -3(4) . . . . ?
C106 O6 C66 C93 13(3) . . . . ?
C106 C77 C93 C66 -22(3) . . . . ?
C107 C9 C24 Fe8 59.9(15) . . . . ?
C107 C9 C24 C21 1(2) . . . . ?
C107 C9 C24 C154 -180(2) . . . . ?
C109 O18 C95 C69 -14(5) . . . . ?
O19 C112 C121 C25 -10(3) . . . . ?
C110 C1 C3 Fe1 61.9(12) . . . . ?
C110 C1 C3 C11 1.2(19) . . . . ?
C110 C1 C3 C118 178.9(16) . . . . ?
C110 C5 C11 Fe1 -61.3(12) . . . . ?
C110 C5 C11 C3 -0.7(19) . . . . ?
C110 C5 C11 C116 176.6(17) . . . . ?
C111 C117 C119 Fe2 -122.3(19) . . . . ?
C111 C117 C119 C113 -1(3) . . . . ?
C111 C117 C119 C120 177.1(17) . . . . ?
C113 C119 C120 Fe2 -121.6(18) . . . . ?
C113 C119 C120 C41 178.3(17) . . . . ?
C113 C119 C120 C115 1(3) . . . . ?
C114 C37 C41 Fe2 123(2) . . . . ?
C114 C37 C41 C19 -1(3) . . . . ?
C114 C37 C41 C120 -178.4(18) . . . . ?
C114 C37 C117 Fe2 -121.0(18) . . . . ?
C114 C37 C117 C111 1(3) . . . . ?
C114 C37 C117 C119 178.8(16) . . . . ?
C117 C37 C41 Fe2 -58.5(12) . . . . ?
C117 C37 C41 C19 177.8(18) . . . . ?
C117 C37 C41 C120 0(2) . . . . ?
C117 C119 C120 Fe2 60.6(12) . . . . ?
C117 C119 C120 C41 1(2) . . . . ?
C117 C119 C120 C115 -176.6(18) . . . . ?
C118 C3 C11 Fe1 -116.7(18) . . . . ?
C118 C3 C11 C5 -177.9(17) . . . . ?
C118 C3 C11 C116 5(3) . . . . ?
C121 C25 C31 O19 -26(3) . . . . ?
O20 C122 C124 C126 -36(2) . . . . ?
O20 C123 C126 C124 3(3) . . . . ?
C122 O20 C123 C126 -26(2) . . . . ?
C122 C124 C126 C123 20(3) . . . . ?
C123 O20 C122 C124 39(2) . . . . ?
C125 C52 C127 Fe5 60.1(15) . . . . ?
C125 C52 C127 C26 3(3) . . . . ?
C125 C52 C127 C130 -178(2) . . . . ?
C127 C26 C70 Fe5 62.8(15) . . . . ?
C127 C26 C70 C125 -1(2) . . . . ?
C127 C26 C70 C133 -175(2) . . . . ?
C127 C52 C125 Fe5 -61.2(16) . . . . ?
C127 C52 C125 C70 -4(2) . . . . ?
C127 C52 C125 C81 176(2) . . . . ?
C128 C28 C46 Fe3 -58.0(14) . . . . ?
C128 C28 C46 C8 3(2) . . . . ?
C128 C28 C46 C53 179.1(18) . . . . ?
C129 C52 C125 Fe5 122(2) . . . . ?
C129 C52 C125 C70 179.7(19) . . . . ?
C129 C52 C125 C81 -1(3) . . . . ?
C129 C52 C127 Fe5 -124(2) . . . . ?
C129 C52 C127 C26 179(2) . . . . ?
C129 C52 C127 C130 -2(4) . . . . ?
C131 C69 C95 O18 29(5) . . . . ?
C132 C26 C70 Fe5 -123(3) . . . . ?
C132 C26 C70 C125 173(2) . . . . ?
C132 C26 C70 C133 -1(4) . . . . ?
C132 C26 C127 Fe5 127(3) . . . . ?
C132 C26 C127 C52 -175(2) . . . . ?
C132 C26 C127 C130 6(4) . . . . ?
C133 C70 C125 Fe5 -123(2) . . . . ?
C133 C70 C125 C52 176(2) . . . . ?
C133 C70 C125 C81 -3(4) . . . . ?
C135 O10 C137 C138 -9(4) . . . . ?
C136 O16 C91 C139 -12(5) . . . . ?
C136 C134 C139 C91 -34(4) . . . . ?
C137 O10 C135 C144 -14(3) . . . . ?
C137 C138 C144 C135 -36(3) . . . . ?
C139 C134 C136 O16 28(5) . . . . ?
C140 C78 C102 Fe7 -62(2) . . . . ?
C140 C78 C102 C56 171(3) . . . . ?
C140 C78 C102 C146 0(4) . . . . ?
C140 C141 C146 Fe7 63.8(19) . . . . ?
C140 C141 C146 C62 -180(2) . . . . ?
C140 C141 C146 C102 5(3) . . . . ?
C142 C61 C87 O15 23(4) . . . . ?
C143 C140 C141 Fe7 -120(3) . . . . ?
C143 C140 C141 C35 1(4) . . . . ?
C143 C140 C141 C146 177(3) . . . . ?
C145 O7 C94 C103 33(3) . . . . ?
C145 C89 C103 C94 1(5) . . . . ?
C147 C10 C17 Fe4 59.2(16) . . . . ?
C147 C10 C17 C18 -3(3) . . . . ?
C147 C10 C17 C153 -176(2) . . . . ?
C149 C10 C17 Fe4 -118(3) . . . . ?
C149 C10 C17 C18 179(2) . . . . ?
C149 C10 C17 C153 6(4) . . . . ?
C149 C10 C147 Fe4 118(2) . . . . ?
C149 C10 C147 C42 -177(2) . . . . ?
C149 C10 C147 C148 -3(4) . . . . ?
C150 O8 C79 C97 34(3) . . . . ?
C151 C42 C147 Fe4 -119(3) . . . . ?
C151 C42 C147 C10 179(2) . . . . ?
C151 C42 C147 C148 4(4) . . . . ?
C153 C17 C18 Fe4 -126(3) . . . . ?
C153 C17 C18 C42 173(2) . . . . ?
C153 C17 C18 C104 -6(4) . . . . ?
C155 C43 C157 O11 -36(2) . . . . ?
C157 O11 C38 C155 -32(2) . . . . ?
C157 C43 C155 C38 17(3) . . . . ?
C158 C4 O17 Ba2 -120(2) . . . . ?
C158 C4 O17 C160 30(3) . . . . ?
C158 C156 C160 O17 -17(3) . . . . ?
C159 C9 C24 Fe8 -123.1(19) . . . . ?
C159 C9 C24 C21 178.4(18) . . . . ?
C159 C9 C24 C154 -3(3) . . . . ?
C159 C9 C107 Fe8 122(2) . . . . ?
C159 C9 C107 C49 2(4) . . . . ?
C159 C9 C107 C75 -178.6(19) . . . . ?
C160 C156 C158 C4 33(3) . . . . ?
O23 C169 C170 C171 36(7) . . . . ?
C169 O23 C172 C171 -9(9) . . . . ?
C169 C170 C171 C172 -40(7) . . . . ?
C170 C171 C172 O23 31(8) . . . . ?
C172 O23 C169 C170 -18(9) . . . . ?
O24 C173 C174 C175 -27(9) . . . . ?
C173 O24 C176 C175 18(10) . . . . ?
C173 C174 C175 C176 35(8) . . . . ?
C174 C175 C176 O24 -34(8) . . . . ?
C176 O24 C173 C174 6(10) . . . . ?
O25 C177 C178 C179 28(8) . . . . ?
C177 O25 C180 C179 -23(8) . . . . ?
C177 C178 C179 C180 -40(6) . . . . ?
C178 C179 C180 O25 39(7) . . . . ?
C180 O25 C177 C178 -4(9) . . . . ?
O26 C181 C182 C183 -37(7) . . . . ?
C181 O26 C184 C183 -49(7) . . . . ?
C181 C182 C183 C184 6(8) . . . . ?
C182 C183 C184 O26 26(8) . . . . ?
C184 O26 C181 C182 53(6) . . . . ?
P47 P35 P43 Fe4 -44.9(6) . . . . ?
P47 P35 P43 P11 -0.6(10) . . . . ?
Ba5 O7 C94 C103 -153.6(19) . . . . ?
Ba5 O7 C145 C89 154(2) . . . . ?
Ba5 O8 C79 C97 -155.8(17) . . . . ?
Ba5 O8 C150 C152 155(2) . . . . ?
Ba5 O12 C64 C80 -136.9(19) . . . . ?
Ba5 O12 C101 C98 155(2) . . . . ?
Ba5 O13 C32 C55 135(2) . . . . ?
Ba5 O13 C85 C100 -146(2) . . . . ?
Ba5 O15 C33 C142 149(2) . . . . ?
Ba5 O15 C87 C61 -174(3) . . . . ?

loop_
_twin_individual_id
_twin_individual_mass_fraction_refined
1 0.48(3)
2 0.52(3)

loop_
_exptl_oxdiff_crystal_face_indexfrac_h
_exptl_oxdiff_crystal_face_indexfrac_k
_exptl_oxdiff_crystal_face_indexfrac_l
_exptl_oxdiff_crystal_face_x
_exptl_oxdiff_crystal_face_y
_exptl_oxdiff_crystal_face_z
-4.3782 55.7718 4.9492 0.3112 -0.0878 0.9463
4.1684 -55.2313 -6.3717 -0.2647 0.0741 -0.9615
-4.3826 13.9932 -27.6074 0.9308 -0.2752 -0.2406
4.3826 -13.9932 27.6074 -0.9308 0.2752 0.2406
38.2362 -10.3163 2.8787 -0.5557 -0.8123 -0.1769
-38.3115 9.3314 -3.1731 0.5577 0.8151 0.1570
21.6035 38.0968 14.2439 -0.3522 -0.5088 0.7855
17.5125 49.5937 5.8466 0.0124 -0.5603 0.8282
29.2920 37.5290 -1.9282 0.0222 -0.8703 0.4921
6.5494 56.1860 0.0820 0.3383 -0.3999 0.8519
16.6402 9.6122 -25.4938 0.6196 -0.7215 -0.3092
9.8424 -32.4331 -22.4378 0.2978 -0.3424 -0.8911
-15.7155 -36.4623 18.7906 -0.6345 0.7419 -0.2167
22.0855 -18.8198 21.6747 -0.9823 -0.1837 0.0361
11.5816 26.7546 23.8334 -0.6023 -0.1157 0.7899
38.3313 8.0942 -3.8426 -0.2320 -0.9727 -0.0074
28.0042 -32.1767 -11.7535 -0.1929 -0.6446 -0.7398
37.0626 15.2183 4.8870 -0.4146 -0.8748 0.2505
26.2337 -10.2816 -20.6192 0.2364 -0.8014 -0.5495
-0.8309 56.8733 -1.7867 0.4733 -0.2523 0.8440
7.2137 -25.9819 24.9673 -0.9727 0.2320 0.0075

loop_
_smtbx_masks_void_nr
_smtbx_masks_void_average_x
_smtbx_masks_void_average_y
_smtbx_masks_void_average_z
_smtbx_masks_void_volume
_smtbx_masks_void_count_electrons
_smtbx_masks_void_content
1 0.001 -0.038 0.147 94.0 35.5 '1 THF'
2 -0.001 0.038 0.647 94.0 35.7 '1 THF'
3 0.004 0.457 0.641 104.1 39.5 '1 THF'
4 -0.004 0.543 0.141 104.1 39.6 '1 THF'
5 0.499 0.962 0.647 94.0 35.5 '1 THF'
6 0.496 0.457 0.141 104.1 39.5 '1 THF'
7 0.504 0.543 0.641 104.1 39.6 '1 THF'
8 0.501 0.038 0.147 94.0 35.6 '1 THF'
